data_7133648
loop_
_publ_author_name
'Liu, Chenghuan'
'Schmidtmann, Marc'
'M&#xfc;ller, Thomas'

_publ_section_title
;
 Metal ion-driven formation of 2<i>H</i>-silolides and -germolides.
;
_journal_issue 80
_journal_name_full 'Chemical communications (Cambridge, England)'
_journal_page_first 11295
_journal_page_last 11298
_journal_paper_doi 10.1039/d4cc03984j
_journal_volume 60
_journal_year 2024
_chemical_formula_structural 'K(C12H24O6)[SiC4(C6H5)2(Si(CH3)3)2Si(C15H23N2)] *1.25O(C2H5)2'
_chemical_formula_sum 'C54 H87.5 K N2 O7.25 Si4'
_chemical_formula_weight 1032.21
_space_group_crystal_system triclinic
_space_group_IT_number 2
_space_group_name_Hall '-P 1'
_space_group_name_H-M_alt 'P -1'
_atom_sites_solution_hydrogens difmap
_atom_sites_solution_primary direct
_atom_sites_solution_secondary difmap
_audit_creation_method SHELXL-2018/3
_audit_update_record
;
2024-07-05 deposited with the CCDC.	2024-08-30 downloaded from the CCDC.
;
_cell_angle_alpha 64.5446(16)
_cell_angle_beta 87.8632(17)
_cell_angle_gamma 80.4353(17)
_cell_formula_units_Z 8
_cell_length_a 14.3502(6)
_cell_length_b 29.6584(12)
_cell_length_c 31.1403(12)
_cell_measurement_reflns_used 9715
_cell_measurement_temperature 100(2)
_cell_measurement_theta_max 34.91
_cell_measurement_theta_min 2.28
_cell_volume 11791.8(8)
_computing_cell_refinement 'Bruker SAINT V8.40B'
_computing_data_collection 'Bruker APEX3'
_computing_data_reduction 'Bruker SAINT V8.40B'
_computing_structure_refinement 'SHELXL-2018/3 (Sheldrick, 2018)'
_computing_structure_solution 'SHELXS-2013/1 (Sheldrick, 2013)'
_diffrn_ambient_temperature 100(2)
_diffrn_measured_fraction_theta_full 1.000
_diffrn_measured_fraction_theta_max 1.000
_diffrn_measurement_device_type 'Bruker Photon III CPAD'
_diffrn_measurement_method '\f and \w scans'
_diffrn_radiation_type MoK\a
_diffrn_radiation_wavelength 0.71073
_diffrn_reflns_av_R_equivalents 0.0476
_diffrn_reflns_av_unetI/netI 0.0347
_diffrn_reflns_Laue_measured_fraction_full 1.000
_diffrn_reflns_Laue_measured_fraction_max 1.000
_diffrn_reflns_limit_h_max 23
_diffrn_reflns_limit_h_min -23
_diffrn_reflns_limit_k_max 47
_diffrn_reflns_limit_k_min -47
_diffrn_reflns_limit_l_max 50
_diffrn_reflns_limit_l_min -50
_diffrn_reflns_number 664021
_diffrn_reflns_point_group_measured_fraction_full 1.000
_diffrn_reflns_point_group_measured_fraction_max 1.000
_diffrn_reflns_theta_full 25.242
_diffrn_reflns_theta_max 34.971
_diffrn_reflns_theta_min 1.265
_diffrn_source 'I\mS microfocus'
_exptl_absorpt_coefficient_mu 0.220
_exptl_absorpt_correction_T_max 1.0000
_exptl_absorpt_correction_T_min 0.9475
_exptl_absorpt_correction_type multi-scan
_exptl_absorpt_process_details 'SADABS-2016/2 (Sheldrick)'
_exptl_crystal_colour orange
_exptl_crystal_density_diffrn 1.163
_exptl_crystal_description block
_exptl_crystal_F_000 4468
_exptl_crystal_size_max 0.220
_exptl_crystal_size_mid 0.160
_exptl_crystal_size_min 0.120
_refine_diff_density_max 1.979
_refine_diff_density_min -1.122
_refine_diff_density_rms 0.079
_refine_ls_extinction_method none
_refine_ls_goodness_of_fit_ref 1.098
_refine_ls_hydrogen_treatment constr
_refine_ls_matrix_type full
_refine_ls_number_parameters 2626
_refine_ls_number_reflns 103614
_refine_ls_number_restraints 0
_refine_ls_restrained_S_all 1.098
_refine_ls_R_factor_all 0.0781
_refine_ls_R_factor_gt 0.0618
_refine_ls_shift/su_max 0.002
_refine_ls_shift/su_mean 0.000
_refine_ls_structure_factor_coef Fsqd
_refine_ls_weighting_details 'w=1/[\s^2^(Fo^2^)+(0.0600P)^2^+8.0000P] where P=(Fo^2^+2Fc^2^)/3'
_refine_ls_weighting_scheme calc
_refine_ls_wR_factor_gt 0.1443
_refine_ls_wR_factor_ref 0.1524
_reflns_Friedel_coverage 0.000
_reflns_number_gt 84143
_reflns_number_total 103614
_reflns_threshold_expression 'I > 2\s(I)'
_cod_data_source_file d4cc03984j3.cif
_cod_data_source_block lch0620
_cod_depositor_comments 'Adding full bibliography for 7133645--7133649.cif.'
_cod_original_formula_sum 'C54 H87.50 K N2 O7.25 Si4'
_cod_database_code 7133648
_shelx_shelxl_version_number 2018/3
_shelx_space_group_comment
;
The symmetry employed for this shelxl refinement is uniquely defined
by the following loop, which should always be used as a source of
symmetry information in preference to the above space-group names.
They are only intended as comments.
;
_shelx_estimated_absorpt_t_min 0.953
_shelx_estimated_absorpt_t_max 0.974

loop_
_space_group_symop_operation_xyz
'x, y, z'
'-x, -y, -z'

loop_
_atom_site_label
_atom_site_type_symbol
_atom_site_fract_x
_atom_site_fract_y
_atom_site_fract_z
_atom_site_U_iso_or_equiv
_atom_site_adp_type
_atom_site_occupancy
_atom_site_site_symmetry_order
_atom_site_calc_flag
_atom_site_refinement_flags_posn
_atom_site_refinement_flags_adp
_atom_site_refinement_flags_occupancy
_atom_site_disorder_assembly
_atom_site_disorder_group
Si1 Si 0.12209(3) 0.47867(2) 0.70756(2) 0.01292(6) Uani 1 1 d . . . . .
Si2 Si 0.13185(2) 0.54636(2) 0.59292(2) 0.01291(6) Uani 1 1 d . . . . .
Si3 Si 0.12850(3) 0.36798(2) 0.79862(2) 0.01301(6) Uani 1 1 d . . . . .
Si4 Si 0.10345(3) 0.54845(2) 0.72494(2) 0.01806(7) Uani 1 1 d . . . . .
N1 N 0.16220(8) 0.52874(5) 0.78463(4) 0.0195(2) Uani 1 1 d . . . . .
N2 N 0.01349(8) 0.54256(5) 0.77153(4) 0.0185(2) Uani 1 1 d . . . . .
C1 C 0.12940(8) 0.48664(4) 0.64634(4) 0.01178(18) Uani 1 1 d . . . . .
C2 C 0.13772(8) 0.43652(4) 0.64963(4) 0.01142(18) Uani 1 1 d . . . . .
C3 C 0.14102(8) 0.39652(4) 0.69639(4) 0.01157(18) Uani 1 1 d . . . . .
C4 C 0.13286(8) 0.41014(4) 0.73517(4) 0.01216(18) Uani 1 1 d . . . . .
C5 C 0.13868(8) 0.42433(4) 0.60802(4) 0.01227(18) Uani 1 1 d . . . . .
C6 C 0.06419(9) 0.44531(5) 0.57373(4) 0.0154(2) Uani 1 1 d . . . . .
H6 H 0.014258 0.469471 0.576071 0.019 Uiso 1 1 calc R U . . .
C7 C 0.06154(10) 0.43163(5) 0.53629(5) 0.0198(2) Uani 1 1 d . . . . .
H7 H 0.010296 0.446559 0.513460 0.024 Uiso 1 1 calc R U . . .
C8 C 0.13350(11) 0.39626(5) 0.53221(5) 0.0209(2) Uani 1 1 d . . . . .
H8 H 0.131573 0.386643 0.506874 0.025 Uiso 1 1 calc R U . . .
C9 C 0.20832(10) 0.37513(5) 0.56565(5) 0.0199(2) Uani 1 1 d . . . . .
H9 H 0.257714 0.350797 0.563187 0.024 Uiso 1 1 calc R U . . .
C10 C 0.21162(9) 0.38926(5) 0.60276(5) 0.0160(2) Uani 1 1 d . . . . .
H10 H 0.264066 0.374961 0.624886 0.019 Uiso 1 1 calc R U . . .
C11 C 0.14627(9) 0.34300(4) 0.70383(4) 0.01318(19) Uani 1 1 d . . . . .
C12 C 0.07032(9) 0.32748(5) 0.68998(5) 0.0174(2) Uani 1 1 d . . . . .
H12 H 0.014881 0.351477 0.675767 0.021 Uiso 1 1 calc R U . . .
C13 C 0.07405(11) 0.27781(5) 0.69650(6) 0.0234(3) Uani 1 1 d . . . . .
H13 H 0.021235 0.268166 0.687102 0.028 Uiso 1 1 calc R U . . .
C14 C 0.15468(12) 0.24228(5) 0.71670(6) 0.0259(3) Uani 1 1 d . . . . .
H14 H 0.157671 0.208415 0.720828 0.031 Uiso 1 1 calc R U . . .
C15 C 0.23095(12) 0.25667(5) 0.73084(6) 0.0252(3) Uani 1 1 d . . . . .
H15 H 0.286262 0.232497 0.744876 0.030 Uiso 1 1 calc R U . . .
C16 C 0.22676(10) 0.30654(5) 0.72451(5) 0.0186(2) Uani 1 1 d . . . . .
H16 H 0.279402 0.315873 0.734413 0.022 Uiso 1 1 calc R U . . .
C17 C 0.20528(11) 0.58838(5) 0.60274(5) 0.0220(3) Uani 1 1 d . . . . .
H2 H 0.271511 0.571725 0.609063 0.033 Uiso 1 1 calc R U . . .
H H 0.182184 0.594648 0.630028 0.033 Uiso 1 1 calc R U . . .
HA H 0.200369 0.620654 0.574254 0.033 Uiso 1 1 calc R U . . .
C18 C 0.00984(10) 0.58528(5) 0.57495(5) 0.0222(3) Uani 1 1 d . . . . .
H18G H 0.012363 0.615192 0.544850 0.033 Uiso 1 1 calc R U . A 1
H18H H -0.012969 0.596013 0.599708 0.033 Uiso 1 1 calc R U . A 1
H18I H -0.033272 0.564847 0.570958 0.033 Uiso 1 1 calc R U . A 1
C19 C 0.18285(10) 0.54047(6) 0.53840(5) 0.0203(2) Uani 1 1 d . . . . .
H19A H 0.183817 0.574317 0.512754 0.031 Uiso 1 1 calc R U . . .
H19B H 0.143729 0.522522 0.528108 0.031 Uiso 1 1 calc R U . . .
H19C H 0.247449 0.521511 0.546048 0.031 Uiso 1 1 calc R U . . .
C20 C 0.07492(14) 0.40535(6) 0.83167(6) 0.0297(3) Uani 1 1 d . . . . .
H20A H 0.084027 0.384149 0.865993 0.045 Uiso 1 1 calc R U . . .
H20B H 0.007124 0.416315 0.823362 0.045 Uiso 1 1 calc R U . . .
H20C H 0.105596 0.435103 0.822913 0.045 Uiso 1 1 calc R U . . .
C21 C 0.05756(10) 0.31569(5) 0.81222(5) 0.0207(2) Uani 1 1 d . . . . .
H21A H 0.091614 0.290646 0.802065 0.031 Uiso 1 1 calc R U . . .
H21B H -0.004045 0.329890 0.795149 0.031 Uiso 1 1 calc R U . . .
H21C H 0.048196 0.299326 0.846536 0.031 Uiso 1 1 calc R U . . .
C22 C 0.24812(10) 0.33543(6) 0.82848(5) 0.0220(3) Uani 1 1 d . . . . .
H22A H 0.240467 0.313142 0.861989 0.033 Uiso 1 1 calc R U . . .
H22B H 0.285921 0.360882 0.826452 0.033 Uiso 1 1 calc R U . . .
H22C H 0.280294 0.315319 0.812563 0.033 Uiso 1 1 calc R U . . .
C23 C 0.07956(10) 0.53737(5) 0.80334(5) 0.0167(2) Uani 1 1 d . . . . .
C24 C 0.06620(10) 0.54607(6) 0.84700(5) 0.0207(2) Uani 1 1 d . . . . .
C25 C 0.05914(14) 0.50628(7) 0.89128(6) 0.0329(4) Uani 1 1 d . . . . .
H25 H 0.059910 0.473167 0.893742 0.039 Uiso 1 1 calc R U . . .
C26 C 0.05096(18) 0.51475(10) 0.93205(7) 0.0465(5) Uani 1 1 d . . . . .
H26 H 0.047154 0.487358 0.962274 0.056 Uiso 1 1 calc R U . . .
C27 C 0.04839(16) 0.56277(11) 0.92847(8) 0.0484(6) Uani 1 1 d . . . . .
H27 H 0.043124 0.568475 0.956301 0.058 Uiso 1 1 calc R U . . .
C28 C 0.05339(15) 0.60244(9) 0.88493(9) 0.0442(5) Uani 1 1 d . . . . .
H28 H 0.050553 0.635607 0.882720 0.053 Uiso 1 1 calc R U . . .
C29 C 0.06263(13) 0.59454(7) 0.84376(7) 0.0303(3) Uani 1 1 d . . . . .
H29 H 0.066451 0.622163 0.813701 0.036 Uiso 1 1 calc R U . . .
C30A C 0.26081(18) 0.52322(12) 0.80119(11) 0.0184(4) Uani 0.841(4) 1 d . . P B 1
C30B C 0.2591(15) 0.5345(6) 0.7934(7) 0.026(4) Uiso 0.159(4) 1 d . . P B 2
C31A C 0.32236(14) 0.49042(10) 0.78130(9) 0.0352(5) Uani 0.841(4) 1 d . . P B 1
H31A H 0.388924 0.487714 0.789583 0.053 Uiso 0.841(4) 1 calc R U P B 1
H31B H 0.313108 0.505766 0.746598 0.053 Uiso 0.841(4) 1 calc R U P B 1
H31C H 0.304819 0.456583 0.794871 0.053 Uiso 0.841(4) 1 calc R U P B 1
C31B C 0.2902(14) 0.4787(7) 0.8302(7) 0.062(5) Uiso 0.159(4) 1 d . . P B 2
H31D H 0.257410 0.472693 0.859844 0.093 Uiso 0.159(4) 1 calc R U P B 2
H31E H 0.358689 0.472244 0.836570 0.093 Uiso 0.159(4) 1 calc R U P B 2
H31F H 0.274268 0.455847 0.817375 0.093 Uiso 0.159(4) 1 calc R U P B 2
C32A C 0.27574(14) 0.49754(8) 0.85544(7) 0.0273(4) Uani 0.841(4) 1 d . . P B 1
H32A H 0.248423 0.466336 0.868556 0.041 Uiso 0.841(4) 1 calc R U P B 1
H32B H 0.244732 0.520479 0.868742 0.041 Uiso 0.841(4) 1 calc R U P B 1
H32C H 0.343603 0.489363 0.863735 0.041 Uiso 0.841(4) 1 calc R U P B 1
C32B C 0.2772(9) 0.5707(5) 0.8076(5) 0.033(2) Uiso 0.159(4) 1 d . . P B 2
H32D H 0.254364 0.604581 0.782688 0.050 Uiso 0.159(4) 1 calc R U P B 2
H32E H 0.345490 0.566759 0.813231 0.050 Uiso 0.159(4) 1 calc R U P B 2
H32F H 0.244708 0.566229 0.837086 0.050 Uiso 0.159(4) 1 calc R U P B 2
C33A C 0.28811(17) 0.57600(9) 0.78103(9) 0.0360(5) Uani 0.841(4) 1 d . . P B 1
H33A H 0.353693 0.573277 0.790842 0.054 Uiso 0.841(4) 1 calc R U P B 1
H33B H 0.246159 0.597201 0.793123 0.054 Uiso 0.841(4) 1 calc R U P B 1
H33C H 0.281985 0.591355 0.746206 0.054 Uiso 0.841(4) 1 calc R U P B 1
C33B C 0.3150(9) 0.5403(5) 0.7470(4) 0.034(3) Uiso 0.159(4) 1 d . . P B 2
H33D H 0.294324 0.518786 0.733888 0.052 Uiso 0.159(4) 1 calc R U P B 2
H33E H 0.382989 0.530076 0.755088 0.052 Uiso 0.159(4) 1 calc R U P B 2
H33F H 0.302480 0.575746 0.723333 0.052 Uiso 0.159(4) 1 calc R U P B 2
C34 C -0.09009(10) 0.55573(6) 0.77124(6) 0.0256(3) Uani 1 1 d . . . . .
C35 C -0.12722(15) 0.55778(12) 0.72503(10) 0.0571(7) Uani 1 1 d . . . . .
H35A H -0.196249 0.567175 0.722625 0.086 Uiso 1 1 calc R U . . .
H35B H -0.109606 0.524471 0.724902 0.086 Uiso 1 1 calc R U . . .
H35C H -0.099646 0.583020 0.697906 0.086 Uiso 1 1 calc R U . . .
C36 C -0.13044(15) 0.51577(11) 0.81285(10) 0.0596(7) Uani 1 1 d . . . . .
H36A H -0.199663 0.523317 0.809974 0.089 Uiso 1 1 calc R U . . .
H36B H -0.109237 0.515465 0.842538 0.089 Uiso 1 1 calc R U . . .
H36C H -0.108662 0.482541 0.813089 0.089 Uiso 1 1 calc R U . . .
C37 C -0.12025(15) 0.60762(9) 0.77046(12) 0.0594(8) Uani 1 1 d . . . . .
H37A H -0.091519 0.632744 0.743761 0.089 Uiso 1 1 calc R U . . .
H37B H -0.099413 0.606930 0.800379 0.089 Uiso 1 1 calc R U . . .
H37C H -0.189281 0.616681 0.766730 0.089 Uiso 1 1 calc R U . . .
Si5 Si 0.48747(3) 0.21661(2) 0.44130(2) 0.01367(6) Uani 1 1 d . . . . .
Si6 Si 0.51804(2) 0.19907(2) 0.54964(2) 0.01203(6) Uani 1 1 d . . . . .
Si7 Si 0.48659(3) 0.28680(2) 0.32695(2) 0.01284(6) Uani 1 1 d . . . . .
Si8 Si 0.49079(3) 0.12997(2) 0.46667(2) 0.01658(7) Uani 1 1 d . . . . .
N3 N 0.56956(9) 0.10935(4) 0.42666(4) 0.01758(19) Uani 1 1 d . . . . .
N4 N 0.41885(9) 0.12061(5) 0.42321(4) 0.0186(2) Uani 1 1 d . . . . .
C38 C 0.49823(8) 0.24039(4) 0.48549(4) 0.01175(18) Uani 1 1 d . . . . .
C39 C 0.49815(8) 0.29357(4) 0.45849(4) 0.01115(18) Uani 1 1 d . . . . .
C40 C 0.48834(8) 0.31257(4) 0.40826(4) 0.01201(18) Uani 1 1 d . . . . .
C41 C 0.48259(9) 0.27670(4) 0.38942(4) 0.01373(19) Uani 1 1 d . . . . .
C42 C 0.51014(8) 0.32706(4) 0.48179(4) 0.01207(18) Uani 1 1 d . . . . .
C43 C 0.43800(9) 0.34165(5) 0.50687(5) 0.0178(2) Uani 1 1 d . . . . .
H43 H 0.377562 0.332570 0.506848 0.021 Uiso 1 1 calc R U . . .
C44 C 0.45277(11) 0.36925(6) 0.53193(5) 0.0218(3) Uani 1 1 d . . . . .
H44 H 0.402824 0.378225 0.549145 0.026 Uiso 1 1 calc R U . . .
C45 C 0.53992(11) 0.38371(5) 0.53191(5) 0.0217(3) Uani 1 1 d . . . . .
H45 H 0.550303 0.402052 0.549401 0.026 Uiso 1 1 calc R U . . .
C46 C 0.61145(10) 0.37104(6) 0.50604(6) 0.0215(3) Uani 1 1 d . . . . .
H46 H 0.670960 0.381400 0.505170 0.026 Uiso 1 1 calc R U . . .
C47 C 0.59671(9) 0.34320(5) 0.48129(5) 0.0173(2) Uani 1 1 d . . . . .
H47 H 0.646571 0.334946 0.463637 0.021 Uiso 1 1 calc R U . . .
C48 C 0.47702(9) 0.36783(4) 0.37587(4) 0.01300(19) Uani 1 1 d . . . . .
C49 C 0.38956(10) 0.39444(5) 0.35331(6) 0.0225(3) Uani 1 1 d . . . . .
H49 H 0.336586 0.377374 0.360243 0.027 Uiso 1 1 calc R U . . .
C50 C 0.37776(13) 0.44547(6) 0.32085(6) 0.0294(3) Uani 1 1 d . . . . .
H50 H 0.317310 0.462692 0.306261 0.035 Uiso 1 1 calc R U . . .
C51 C 0.45397(13) 0.47077(5) 0.31004(5) 0.0269(3) Uani 1 1 d . . . . .
H51 H 0.446603 0.505220 0.287407 0.032 Uiso 1 1 calc R U . . .
C52 C 0.54123(13) 0.44572(6) 0.33232(6) 0.0287(3) Uani 1 1 d . . . . .
H52 H 0.593687 0.463177 0.325401 0.034 Uiso 1 1 calc R U . . .
C53 C 0.55232(11) 0.39496(5) 0.36489(5) 0.0229(3) Uani 1 1 d . . . . .
H53 H 0.612584 0.378340 0.380050 0.027 Uiso 1 1 calc R U . . .
C54 C 0.62280(10) 0.14704(5) 0.56232(5) 0.0197(2) Uani 1 1 d . . . . .
H54A H 0.679833 0.161942 0.550312 0.029 Uiso 1 1 calc R U . . .
H54B H 0.612142 0.125923 0.546506 0.029 Uiso 1 1 calc R U . . .
H54C H 0.630937 0.126168 0.596733 0.029 Uiso 1 1 calc R U . . .
C55 C 0.41519(10) 0.16471(5) 0.57485(5) 0.0182(2) Uani 1 1 d . . . . .
H55A H 0.434257 0.136498 0.605965 0.027 Uiso 1 1 calc R U . . .
H55B H 0.395642 0.151606 0.553190 0.027 Uiso 1 1 calc R U . . .
H55C H 0.362236 0.188170 0.578503 0.027 Uiso 1 1 calc R U . . .
C56 C 0.53764(10) 0.23104(5) 0.58872(5) 0.0187(2) Uani 1 1 d . . . . .
H56A H 0.563599 0.205408 0.619959 0.028 Uiso 1 1 calc R U . . .
H56B H 0.477290 0.249683 0.592582 0.028 Uiso 1 1 calc R U . . .
H56C H 0.582191 0.254632 0.573891 0.028 Uiso 1 1 calc R U . . .
C57 C 0.52826(12) 0.22476(5) 0.32437(5) 0.0240(3) Uani 1 1 d . . . . .
H57A H 0.594416 0.212574 0.335889 0.036 Uiso 1 1 calc R U . . .
H57B H 0.522969 0.229267 0.291429 0.036 Uiso 1 1 calc R U . . .
H57C H 0.489218 0.199987 0.344433 0.036 Uiso 1 1 calc R U . . .
C58 C 0.36974(10) 0.31340(6) 0.29240(5) 0.0220(3) Uani 1 1 d . . . . .
H58A H 0.325247 0.289715 0.306974 0.033 Uiso 1 1 calc R U . . .
H58B H 0.379046 0.318342 0.259428 0.033 Uiso 1 1 calc R U . . .
H58C H 0.344210 0.345957 0.292841 0.033 Uiso 1 1 calc R U . . .
C59 C 0.57141(11) 0.33006(6) 0.29156(5) 0.0239(3) Uani 1 1 d . . . . .
H59A H 0.549580 0.364032 0.289582 0.036 Uiso 1 1 calc R U . . .
H59B H 0.574376 0.331736 0.259425 0.036 Uiso 1 1 calc R U . . .
H59C H 0.634421 0.316921 0.307253 0.036 Uiso 1 1 calc R U . . .
C60 C 0.49600(10) 0.10014(5) 0.40811(5) 0.0167(2) Uani 1 1 d . . . . .
C61 C 0.50032(10) 0.06813(5) 0.38184(5) 0.0190(2) Uani 1 1 d . . . . .
C62 C 0.50687(11) 0.08861(6) 0.33257(5) 0.0229(3) Uani 1 1 d . . . . .
H62 H 0.505864 0.123967 0.314836 0.027 Uiso 1 1 calc R U . . .
C63 C 0.51487(12) 0.05733(7) 0.30930(6) 0.0296(3) Uani 1 1 d . . . . .
H63 H 0.519791 0.071300 0.275706 0.036 Uiso 1 1 calc R U . . .
C64 C 0.51567(12) 0.00578(7) 0.33510(7) 0.0330(4) Uani 1 1 d . . . . .
H64 H 0.521919 -0.015544 0.319157 0.040 Uiso 1 1 calc R U . . .
C65 C 0.50737(13) -0.01485(6) 0.38421(7) 0.0314(3) Uani 1 1 d . . . . .
H65 H 0.506672 -0.050084 0.401703 0.038 Uiso 1 1 calc R U . . .
C66 C 0.50009(12) 0.01624(6) 0.40764(6) 0.0250(3) Uani 1 1 d . . . . .
H66 H 0.494959 0.002184 0.441222 0.030 Uiso 1 1 calc R U . . .
C67 C 0.67138(10) 0.09072(5) 0.42844(5) 0.0212(2) Uani 1 1 d . . . . .
C68 C 0.72038(12) 0.12616(7) 0.44025(7) 0.0293(3) Uani 1 1 d . . . . .
H68A H 0.705867 0.160607 0.414815 0.044 Uiso 1 1 calc R U . . .
H68B H 0.788901 0.114637 0.443124 0.044 Uiso 1 1 calc R U . . .
H68C H 0.697804 0.125993 0.470408 0.044 Uiso 1 1 calc R U . . .
C69 C 0.70600(12) 0.09119(7) 0.38140(6) 0.0296(3) Uani 1 1 d . . . . .
H69A H 0.681926 0.064839 0.376159 0.044 Uiso 1 1 calc R U . . .
H69B H 0.775300 0.084690 0.382443 0.044 Uiso 1 1 calc R U . . .
H69C H 0.683047 0.124353 0.355340 0.044 Uiso 1 1 calc R U . . .
C70 C 0.69385(13) 0.03702(6) 0.46861(7) 0.0322(3) Uani 1 1 d . . . . .
H70A H 0.671422 0.037237 0.498646 0.048 Uiso 1 1 calc R U . . .
H70B H 0.762336 0.025365 0.471509 0.048 Uiso 1 1 calc R U . . .
H70C H 0.662150 0.014146 0.461350 0.048 Uiso 1 1 calc R U . . .
C71 C 0.31743(10) 0.12685(5) 0.41131(5) 0.0202(2) Uani 1 1 d . . . . .
C72 C 0.26370(13) 0.14787(9) 0.44389(7) 0.0359(4) Uani 1 1 d . . . . .
H72A H 0.283731 0.179775 0.438740 0.054 Uiso 1 1 calc R U . . .
H72B H 0.277295 0.123370 0.477159 0.054 Uiso 1 1 calc R U . . .
H72C H 0.195640 0.153933 0.436637 0.054 Uiso 1 1 calc R U . . .
C73 C 0.29598(12) 0.16436(6) 0.35924(6) 0.0286(3) Uani 1 1 d . . . . .
H73A H 0.228102 0.169642 0.351919 0.043 Uiso 1 1 calc R U . . .
H73B H 0.331507 0.150792 0.338684 0.043 Uiso 1 1 calc R U . . .
H73C H 0.314567 0.196694 0.353718 0.043 Uiso 1 1 calc R U . . .
C74 C 0.28632(14) 0.07677(7) 0.42051(8) 0.0357(4) Uani 1 1 d . . . . .
H74A H 0.305622 0.051845 0.453085 0.053 Uiso 1 1 calc R U . . .
H74B H 0.315995 0.064313 0.397941 0.053 Uiso 1 1 calc R U . . .
H74C H 0.217380 0.082012 0.416414 0.053 Uiso 1 1 calc R U . . .
Si9 Si 0.48255(3) 0.29301(2) 0.05673(2) 0.01426(6) Uani 1 1 d . . . . .
Si10 Si 0.46320(2) 0.30502(2) -0.05074(2) 0.01141(6) Uani 1 1 d . . . . .
Si11 Si 0.49310(3) 0.22302(2) 0.17221(2) 0.01505(6) Uani 1 1 d . . . . .
Si12 Si 0.46300(3) 0.38155(2) 0.02947(2) 0.01505(6) Uani 1 1 d . . . . .
N5 N 0.53074(8) 0.39676(4) 0.07059(4) 0.01688(19) Uani 1 1 d . . . . .
N6 N 0.38227(9) 0.39853(5) 0.07105(4) 0.0191(2) Uani 1 1 d . . . . .
C75 C 0.48195(8) 0.26619(4) 0.01388(4) 0.01123(18) Uani 1 1 d . . . . .
C76 C 0.48547(8) 0.21299(4) 0.04212(4) 0.01095(17) Uani 1 1 d . . . . .
C77 C 0.48764(8) 0.19622(4) 0.09229(4) 0.01228(18) Uani 1 1 d . . . . .
C78 C 0.48431(9) 0.23379(4) 0.10971(4) 0.01413(19) Uani 1 1 d . . . . .
C79 C 0.47584(8) 0.17689(4) 0.02163(4) 0.01202(18) Uani 1 1 d . . . . .
C80 C 0.54068(9) 0.16688(5) -0.00896(5) 0.0166(2) Uani 1 1 d . . . . .
H80 H 0.597099 0.181097 -0.015018 0.020 Uiso 1 1 calc R U . . .
C81 C 0.52442(10) 0.13651(6) -0.03077(6) 0.0218(3) Uani 1 1 d . . . . .
H81 H 0.569558 0.130287 -0.051514 0.026 Uiso 1 1 calc R U . . .
C82 C 0.44267(11) 0.11529(6) -0.02239(6) 0.0239(3) Uani 1 1 d . . . . .
H82 H 0.429889 0.096077 -0.038615 0.029 Uiso 1 1 calc R U . . .
C83 C 0.37981(10) 0.12238(5) 0.00989(6) 0.0238(3) Uani 1 1 d . . . . .
H83 H 0.325146 0.106634 0.017033 0.029 Uiso 1 1 calc R U . . .
C84 C 0.39660(9) 0.15249(5) 0.03181(5) 0.0182(2) Uani 1 1 d . . . . .
H84 H 0.353416 0.156640 0.054222 0.022 Uiso 1 1 calc R U . . .
C85 C 0.50148(9) 0.14110(4) 0.12543(4) 0.01342(19) Uani 1 1 d . . . . .
C86 C 0.43080(10) 0.11965(5) 0.15574(5) 0.0212(2) Uani 1 1 d . . . . .
H86 H 0.371051 0.139951 0.153825 0.025 Uiso 1 1 calc R U . . .
C87 C 0.44642(12) 0.06902(6) 0.18871(6) 0.0266(3) Uani 1 1 d . . . . .
H87 H 0.397298 0.055201 0.208928 0.032 Uiso 1 1 calc R U . . .
C88 C 0.53286(12) 0.03866(5) 0.19229(5) 0.0233(3) Uani 1 1 d . . . . .
H88 H 0.543586 0.004257 0.215110 0.028 Uiso 1 1 calc R U . . .
C89 C 0.60357(12) 0.05903(5) 0.16219(6) 0.0238(3) Uani 1 1 d . . . . .
H89 H 0.663136 0.038536 0.164212 0.029 Uiso 1 1 calc R U . . .
C90 C 0.58729(10) 0.10961(5) 0.12894(5) 0.0198(2) Uani 1 1 d . . . . .
H90 H 0.635992 0.122951 0.108135 0.024 Uiso 1 1 calc R U . . .
C91 C 0.56287(10) 0.34186(5) -0.07516(5) 0.0218(3) Uani 1 1 d . . . . .
H91A H 0.620977 0.318524 -0.073692 0.033 Uiso 1 1 calc R U . . .
H91B H 0.572320 0.360017 -0.056198 0.033 Uiso 1 1 calc R U . . .
H91C H 0.547212 0.366239 -0.108307 0.033 Uiso 1 1 calc R U . . .
C92 C 0.35272(10) 0.35399(5) -0.06551(5) 0.0198(2) Uani 1 1 d . . . . .
H92A H 0.344204 0.373116 -0.100140 0.030 Uiso 1 1 calc R U . . .
H92B H 0.358503 0.377180 -0.051277 0.030 Uiso 1 1 calc R U . . .
H92C H 0.297990 0.337140 -0.052809 0.030 Uiso 1 1 calc R U . . .
C93 C 0.45548(10) 0.27162(5) -0.08998(5) 0.0176(2) Uani 1 1 d . . . . .
H93A H 0.412177 0.247089 -0.076410 0.026 Uiso 1 1 calc R U . . .
H93B H 0.518375 0.253915 -0.091957 0.026 Uiso 1 1 calc R U . . .
H93C H 0.431870 0.296549 -0.121923 0.026 Uiso 1 1 calc R U . . .
C94 C 0.5102(2) 0.28315(7) 0.17432(6) 0.0490(6) Uani 1 1 d . . . . .
H94A H 0.506967 0.278991 0.207284 0.074 Uiso 1 1 calc R U . . .
H94B H 0.460390 0.310686 0.154704 0.074 Uiso 1 1 calc R U . . .
H94C H 0.572104 0.291294 0.162093 0.074 Uiso 1 1 calc R U . . .
C95 C 0.38598(12) 0.20401(9) 0.20777(6) 0.0358(4) Uani 1 1 d . . . . .
H95A H 0.381907 0.168999 0.214316 0.054 Uiso 1 1 calc R U . . .
H95B H 0.329052 0.226499 0.189653 0.054 Uiso 1 1 calc R U . . .
H95C H 0.391118 0.206614 0.237889 0.054 Uiso 1 1 calc R U . . .
C96 C 0.59712(12) 0.17422(7) 0.20600(5) 0.0290(3) Uani 1 1 d . . . . .
H96A H 0.601077 0.171898 0.238260 0.044 Uiso 1 1 calc R U . . .
H96B H 0.655230 0.184002 0.189661 0.044 Uiso 1 1 calc R U . . .
H96C H 0.589386 0.141267 0.207744 0.044 Uiso 1 1 calc R U . . .
C97 C 0.45161(10) 0.41157(5) 0.08854(4) 0.0164(2) Uani 1 1 d . . . . .
C98 C 0.44145(10) 0.43976(5) 0.11865(5) 0.0184(2) Uani 1 1 d . . . . .
C99 C 0.43642(13) 0.41415(5) 0.16778(5) 0.0252(3) Uani 1 1 d . . . . .
H99 H 0.441232 0.378342 0.182260 0.030 Uiso 1 1 calc R U . . .
C100 C 0.42439(14) 0.44043(6) 0.19609(6) 0.0293(3) Uani 1 1 d . . . . .
H100 H 0.420204 0.422640 0.229580 0.035 Uiso 1 1 calc R U . . .
C101 C 0.41864(14) 0.49225(6) 0.17523(7) 0.0315(3) Uani 1 1 d . . . . .
H101 H 0.409803 0.510341 0.194304 0.038 Uiso 1 1 calc R U . . .
C102 C 0.42571(17) 0.51799(6) 0.12656(7) 0.0395(5) Uani 1 1 d . . . . .
H102 H 0.422854 0.553686 0.112394 0.047 Uiso 1 1 calc R U . . .
C103 C 0.43698(15) 0.49200(6) 0.09813(6) 0.0314(4) Uani 1 1 d . . . . .
H103 H 0.441629 0.509984 0.064695 0.038 Uiso 1 1 calc R U . . .
C104 C 0.62848(11) 0.40465(6) 0.07342(6) 0.0246(3) Uani 1 1 d . . . . .
C105 C 0.68518(16) 0.38104(14) 0.04400(14) 0.0746(11) Uani 1 1 d . . . . .
H10A H 0.687622 0.344259 0.059532 0.112 Uiso 1 1 calc R U . . .
H10B H 0.749564 0.388741 0.041264 0.112 Uiso 1 1 calc R U . . .
H10C H 0.655025 0.394874 0.012195 0.112 Uiso 1 1 calc R U . . .
C106 C 0.66598(19) 0.38233(17) 0.12351(9) 0.0934(15) Uani 1 1 d . . . . .
H10D H 0.626070 0.397938 0.141349 0.140 Uiso 1 1 calc R U . . .
H10E H 0.730805 0.388598 0.123900 0.140 Uiso 1 1 calc R U . . .
H10F H 0.665750 0.345753 0.138238 0.140 Uiso 1 1 calc R U . . .
C107 C 0.63694(19) 0.46094(10) 0.04940(11) 0.0607(7) Uani 1 1 d . . . . .
H10G H 0.610135 0.476143 0.016789 0.091 Uiso 1 1 calc R U . . .
H10H H 0.703726 0.464503 0.048702 0.091 Uiso 1 1 calc R U . . .
H10I H 0.602355 0.478169 0.067350 0.091 Uiso 1 1 calc R U . . .
C108 C 0.27957(11) 0.40432(6) 0.07798(6) 0.0257(3) Uani 1 1 d . . . . .
C109 C 0.23520(15) 0.39753(13) 0.03798(11) 0.0606(8) Uani 1 1 d . . . . .
H10J H 0.250025 0.423495 0.007238 0.091 Uiso 1 1 calc R U . . .
H10K H 0.166461 0.400842 0.040996 0.091 Uiso 1 1 calc R U . . .
H10L H 0.260546 0.363881 0.039954 0.091 Uiso 1 1 calc R U . . .
C110 C 0.25956(18) 0.36333(11) 0.12550(10) 0.0635(8) Uani 1 1 d . . . . .
H11A H 0.290427 0.330230 0.127894 0.095 Uiso 1 1 calc R U . . .
H11B H 0.191153 0.363909 0.128179 0.095 Uiso 1 1 calc R U . . .
H11C H 0.284136 0.369287 0.151218 0.095 Uiso 1 1 calc R U . . .
C111 C 0.23681(15) 0.45649(9) 0.07453(11) 0.0516(6) Uani 1 1 d . . . . .
H11D H 0.261715 0.460951 0.101082 0.077 Uiso 1 1 calc R U . . .
H11E H 0.167859 0.459341 0.075946 0.077 Uiso 1 1 calc R U . . .
H11F H 0.253414 0.482681 0.044360 0.077 Uiso 1 1 calc R U . . .
Si13 Si 0.89575(3) 0.01416(2) 0.79426(2) 0.01208(6) Uani 1 1 d . . . . .
Si14 Si 0.88185(2) -0.05321(2) 0.90803(2) 0.01226(6) Uani 1 1 d . . . . .
Si15 Si 0.88683(2) 0.12440(2) 0.70237(2) 0.01206(6) Uani 1 1 d . . . . .
Si16 Si 0.92257(3) -0.05597(2) 0.77672(2) 0.01616(6) Uani 1 1 d . . . . .
N7 N 0.87978(8) -0.03374(4) 0.71359(4) 0.01632(19) Uani 1 1 d . . . . .
N8 N 1.02461(8) -0.04849(4) 0.73587(4) 0.0178(2) Uani 1 1 d . . . . .
C112 C 0.88248(8) 0.00721(4) 0.85483(4) 0.01099(18) Uani 1 1 d . . . . .
C113 C 0.86755(8) 0.05775(4) 0.85095(4) 0.01075(17) Uani 1 1 d . . . . .
C114 C 0.86407(8) 0.09735(4) 0.80391(4) 0.01109(18) Uani 1 1 d . . . . .
C115 C 0.87819(8) 0.08288(4) 0.76567(4) 0.01134(18) Uani 1 1 d . . . . .
C116 C 0.85907(8) 0.07082(4) 0.89211(4) 0.01185(18) Uani 1 1 d . . . . .
C117 C 0.93165(9) 0.05323(5) 0.92706(4) 0.0144(2) Uani 1 1 d . . . . .
H117 H 0.985676 0.030763 0.925403 0.017 Uiso 1 1 calc R U . . .
C118 C 0.92692(10) 0.06771(5) 0.96419(5) 0.0187(2) Uani 1 1 d . . . . .
H118 H 0.977269 0.055077 0.987440 0.022 Uiso 1 1 calc R U . . .
C119 C 0.84872(11) 0.10062(5) 0.96731(5) 0.0206(2) Uani 1 1 d . . . . .
H119 H 0.845294 0.110828 0.992441 0.025 Uiso 1 1 calc R U . . .
C120 C 0.77538(10) 0.11842(6) 0.93299(5) 0.0210(2) Uani 1 1 d . . . . .
H120 H 0.721669 0.141008 0.934731 0.025 Uiso 1 1 calc R U . . .
C121 C 0.78003(9) 0.10345(5) 0.89623(5) 0.0160(2) Uani 1 1 d . . . . .
H121 H 0.728815 0.115507 0.873508 0.019 Uiso 1 1 calc R U . . .
C122 C 0.85355(9) 0.15139(4) 0.79555(4) 0.01253(18) Uani 1 1 d . . . . .
C123 C 0.92528(10) 0.16908(5) 0.81034(5) 0.0169(2) Uani 1 1 d . . . . .
H123 H 0.980374 0.146056 0.826696 0.020 Uiso 1 1 calc R U . . .
C124 C 0.91711(12) 0.21978(5) 0.80148(5) 0.0236(3) Uani 1 1 d . . . . .
H124 H 0.966903 0.231091 0.811361 0.028 Uiso 1 1 calc R U . . .
C125 C 0.83657(13) 0.25389(5) 0.77829(6) 0.0272(3) Uani 1 1 d . . . . .
H125 H 0.830719 0.288411 0.772541 0.033 Uiso 1 1 calc R U . . .
C126 C 0.76441(12) 0.23701(5) 0.76352(6) 0.0254(3) Uani 1 1 d . . . . .
H126 H 0.709041 0.260099 0.747630 0.031 Uiso 1 1 calc R U . . .
C127 C 0.77320(10) 0.18635(5) 0.77199(5) 0.0189(2) Uani 1 1 d . . . . .
H127 H 0.723658 0.175356 0.761560 0.023 Uiso 1 1 calc R U . . .
C128 C 0.81087(10) -0.09534(5) 0.89700(5) 0.0193(2) Uani 1 1 d . . . . .
H12A H 0.835058 -0.100888 0.869506 0.029 Uiso 1 1 calc R U . . .
H12B H 0.744370 -0.079158 0.890585 0.029 Uiso 1 1 calc R U . . .
H12C H 0.816177 -0.127922 0.925143 0.029 Uiso 1 1 calc R U . . .
C129 C 1.00466(10) -0.09137(5) 0.92599(5) 0.0224(3) Uani 1 1 d . . . . .
H12D H 1.002267 -0.122047 0.955430 0.034 Uiso 1 1 calc R U . . .
H12E H 1.046400 -0.071032 0.931200 0.034 Uiso 1 1 calc R U . . .
H12F H 1.029039 -0.100837 0.900664 0.034 Uiso 1 1 calc R U . . .
C130 C 0.83092(9) -0.04791(5) 0.96284(4) 0.0173(2) Uani 1 1 d . . . . .
H13A H 0.766825 -0.028308 0.955128 0.026 Uiso 1 1 calc R U . . .
H13B H 0.870839 -0.030814 0.973768 0.026 Uiso 1 1 calc R U . . .
H13C H 0.828686 -0.081858 0.988047 0.026 Uiso 1 1 calc R U . . .
C131 C 0.95537(11) 0.08752(5) 0.67199(5) 0.0211(2) Uani 1 1 d . . . . .
H13D H 0.926565 0.057767 0.677807 0.032 Uiso 1 1 calc R U . . .
H13E H 1.020885 0.076552 0.684621 0.032 Uiso 1 1 calc R U . . .
H13F H 0.954452 0.108970 0.637682 0.032 Uiso 1 1 calc R U . . .
C132 C 0.94859(10) 0.17982(5) 0.69010(5) 0.0177(2) Uani 1 1 d . . . . .
H13G H 1.006174 0.168272 0.710460 0.027 Uiso 1 1 calc R U . . .
H13H H 0.906418 0.205386 0.696859 0.027 Uiso 1 1 calc R U . . .
H13I H 0.965283 0.194629 0.656615 0.027 Uiso 1 1 calc R U . . .
C133 C 0.76974(10) 0.15312(6) 0.66813(5) 0.0212(2) Uani 1 1 d . . . . .
H13J H 0.731494 0.174106 0.681655 0.032 Uiso 1 1 calc R U . . .
H13K H 0.736208 0.126053 0.670284 0.032 Uiso 1 1 calc R U . . .
H13L H 0.780736 0.174122 0.634686 0.032 Uiso 1 1 calc R U . . .
C134 C 0.96791(9) -0.04083(5) 0.69921(5) 0.0159(2) Uani 1 1 d . . . . .
C135 C 0.99467(10) -0.04392(5) 0.65377(5) 0.0181(2) Uani 1 1 d . . . . .
C136 C 1.02156(10) -0.00238(6) 0.61525(5) 0.0217(2) Uani 1 1 d . . . . .
H136 H 1.027064 0.027419 0.618639 0.026 Uiso 1 1 calc R U . . .
C137 C 1.04025(12) -0.00467(6) 0.57197(5) 0.0264(3) Uani 1 1 d . . . . .
H137 H 1.058511 0.023563 0.545863 0.032 Uiso 1 1 calc R U . . .
C138 C 1.03222(12) -0.04821(7) 0.56691(6) 0.0284(3) Uani 1 1 d . . . . .
H138 H 1.043716 -0.049502 0.537187 0.034 Uiso 1 1 calc R U . . .
C139 C 1.00727(12) -0.08998(6) 0.60552(6) 0.0281(3) Uani 1 1 d . . . . .
H139 H 1.003023 -0.119968 0.602209 0.034 Uiso 1 1 calc R U . . .
C140 C 0.98855(11) -0.08795(6) 0.64893(5) 0.0229(3) Uani 1 1 d . . . . .
H140 H 0.971639 -0.116500 0.675172 0.028 Uiso 1 1 calc R U . . .
C141 C 0.78663(10) -0.02565(6) 0.69079(5) 0.0202(2) Uani 1 1 d . . . . .
C142 C 0.71821(11) 0.00266(7) 0.71330(6) 0.0275(3) Uani 1 1 d . . . . .
H14A H 0.735565 0.035907 0.705119 0.041 Uiso 1 1 calc R U . . .
H14B H 0.721603 -0.016899 0.747962 0.041 Uiso 1 1 calc R U . . .
H14C H 0.653627 0.007095 0.701224 0.041 Uiso 1 1 calc R U . . .
C143 C 0.78335(11) 0.00660(7) 0.63689(6) 0.0272(3) Uani 1 1 d . . . . .
H14D H 0.820987 -0.012754 0.621605 0.041 Uiso 1 1 calc R U . . .
H14E H 0.809280 0.037463 0.629964 0.041 Uiso 1 1 calc R U . . .
H14F H 0.717691 0.015724 0.624616 0.041 Uiso 1 1 calc R U . . .
C144 C 0.75771(13) -0.07694(7) 0.70231(7) 0.0319(3) Uani 1 1 d . . . . .
H14G H 0.760406 -0.097134 0.736883 0.048 Uiso 1 1 calc R U . . .
H14H H 0.801092 -0.094913 0.687584 0.048 Uiso 1 1 calc R U . . .
H14I H 0.693116 -0.071613 0.689836 0.048 Uiso 1 1 calc R U . . .
C145 C 1.12678(10) -0.06737(6) 0.74451(6) 0.0227(3) Uani 1 1 d . . . . .
C146 C 1.15260(13) -0.06879(8) 0.79230(7) 0.0347(4) Uani 1 1 d . . . . .
H14J H 1.116381 -0.091264 0.817325 0.052 Uiso 1 1 calc R U . . .
H14K H 1.137610 -0.034573 0.790576 0.052 Uiso 1 1 calc R U . . .
H14L H 1.220378 -0.081429 0.799630 0.052 Uiso 1 1 calc R U . . .
C147 C 1.18395(12) -0.03244(8) 0.70585(7) 0.0341(4) Uani 1 1 d . . . . .
H14M H 1.164733 0.002365 0.702136 0.051 Uiso 1 1 calc R U . . .
H14N H 1.172350 -0.033866 0.675674 0.051 Uiso 1 1 calc R U . . .
H14O H 1.251437 -0.043417 0.714923 0.051 Uiso 1 1 calc R U . . .
C148 C 1.14915(14) -0.12093(7) 0.74749(8) 0.0375(4) Uani 1 1 d . . . . .
H14P H 1.131956 -0.120162 0.716993 0.056 Uiso 1 1 calc R U . . .
H14Q H 1.112913 -0.143151 0.772727 0.056 Uiso 1 1 calc R U . . .
H14R H 1.216902 -0.133789 0.754668 0.056 Uiso 1 1 calc R U . . .
K1A K 0.01874(7) 0.75670(10) -0.02510(3) 0.0165(3) Uani 0.698(15) 1 d . . P C 1
K1B K 0.0134(4) 0.7732(6) -0.0311(3) 0.0316(12) Uani 0.302(15) 1 d . . P C 2
O1 O 0.20540(7) 0.76841(4) -0.04441(4) 0.0231(2) Uani 1 1 d . . . . .
O2 O 0.08221(8) 0.78014(5) -0.11703(4) 0.0267(2) Uani 1 1 d . . . . .
O3 O -0.10335(8) 0.75662(4) -0.09375(4) 0.02243(19) Uani 1 1 d . . . . .
O4 O -0.17744(7) 0.76696(4) -0.01467(4) 0.02068(19) Uani 1 1 d . . . . .
O5 O -0.05980(7) 0.76926(4) 0.05417(4) 0.01944(18) Uani 1 1 d . . . . .
O6 O 0.12380(7) 0.78808(4) 0.02982(4) 0.01904(18) Uani 1 1 d . . . . .
O7 O 0.10069(10) 0.65163(6) 0.02638(5) 0.0392(3) Uani 1 1 d . . . . .
C149 C 0.23384(11) 0.78521(7) -0.09252(6) 0.0287(3) Uani 1 1 d . . . . .
H14S H 0.302773 0.774522 -0.093300 0.034 Uiso 1 1 calc R U . . .
H14T H 0.219445 0.822618 -0.109279 0.034 Uiso 1 1 calc R U . . .
C150 C 0.18072(12) 0.76219(8) -0.11638(7) 0.0327(4) Uani 1 1 d . . . . .
H15A H 0.201713 0.771615 -0.149333 0.039 Uiso 1 1 calc R U . . .
H15B H 0.193521 0.724810 -0.098873 0.039 Uiso 1 1 calc R U . . .
C151 C 0.02854(14) 0.76368(9) -0.14324(7) 0.0375(4) Uani 1 1 d . . . . .
H15C H 0.040455 0.726235 -0.129628 0.045 Uiso 1 1 calc R U . . .
H15D H 0.047587 0.777058 -0.176749 0.045 Uiso 1 1 calc R U . . .
C152 C -0.07482(13) 0.78236(8) -0.14116(6) 0.0327(4) Uani 1 1 d . . . . .
H15E H -0.085656 0.819320 -0.150801 0.039 Uiso 1 1 calc R U . . .
H15F H -0.112231 0.775659 -0.163227 0.039 Uiso 1 1 calc R U . . .
C153 C -0.20302(10) 0.76927(6) -0.09009(5) 0.0223(3) Uani 1 1 d . . . . .
H15G H -0.237712 0.756490 -0.108271 0.027 Uiso 1 1 calc R U . . .
H15H H -0.221899 0.806513 -0.103544 0.027 Uiso 1 1 calc R U . . .
C154 C -0.22683(10) 0.74578(6) -0.03879(6) 0.0219(3) Uani 1 1 d . . . . .
H15I H -0.295871 0.753192 -0.035477 0.026 Uiso 1 1 calc R U . . .
H15J H -0.207010 0.708583 -0.025012 0.026 Uiso 1 1 calc R U . . .
C155 C -0.20396(10) 0.75262(6) 0.03317(5) 0.0229(3) Uani 1 1 d . . . . .
H15K H -0.181883 0.715960 0.052304 0.027 Uiso 1 1 calc R U . . .
H15L H -0.273671 0.759375 0.034505 0.027 Uiso 1 1 calc R U . . .
C156 C -0.15997(10) 0.78266(6) 0.05286(5) 0.0223(3) Uani 1 1 d . . . . .
H15M H -0.178980 0.819325 0.032539 0.027 Uiso 1 1 calc R U . . .
H15N H -0.181942 0.775360 0.085340 0.027 Uiso 1 1 calc R U . . .
C157 C -0.01321(10) 0.79682(5) 0.07216(5) 0.0205(2) Uani 1 1 d . . . . .
H15O H -0.037131 0.792371 0.103728 0.025 Uiso 1 1 calc R U . . .
H15P H -0.025708 0.833367 0.050333 0.025 Uiso 1 1 calc R U . . .
C158 C 0.09039(10) 0.77735(6) 0.07631(5) 0.0214(2) Uani 1 1 d . . . . .
H15Q H 0.123832 0.793920 0.091255 0.026 Uiso 1 1 calc R U . . .
H15R H 0.102540 0.740370 0.096474 0.026 Uiso 1 1 calc R U . . .
C159 C 0.22223(10) 0.76981(6) 0.03064(6) 0.0244(3) Uani 1 1 d . . . . .
H15S H 0.234134 0.732321 0.046319 0.029 Uiso 1 1 calc R U . . .
H15T H 0.257832 0.782148 0.048879 0.029 Uiso 1 1 calc R U . . .
C160 C 0.25456(10) 0.78844(6) -0.01967(6) 0.0248(3) Uani 1 1 d . . . . .
H16O H 0.241401 0.825911 -0.035592 0.030 Uiso 1 1 calc R U . . .
H16P H 0.323531 0.777320 -0.019703 0.030 Uiso 1 1 calc R U . . .
C161 C 0.19266(15) 0.63380(9) 0.04891(8) 0.0397(4) Uani 1 1 d . . . . .
H16Q H 0.233895 0.659185 0.031830 0.048 Uiso 1 1 calc R U . . .
H16R H 0.219897 0.602068 0.046511 0.048 Uiso 1 1 calc R U . . .
C162 C 0.19200(17) 0.62402(9) 0.10065(8) 0.0450(5) Uani 1 1 d . . . . .
H16S H 0.161638 0.654732 0.103435 0.067 Uiso 1 1 calc R U . . .
H16T H 0.257139 0.614594 0.113674 0.067 Uiso 1 1 calc R U . . .
H16U H 0.156797 0.596378 0.118427 0.067 Uiso 1 1 calc R U . . .
C163 C 0.04910(15) 0.61076(8) 0.03941(8) 0.0413(4) Uani 1 1 d . . . . .
H16V H 0.045937 0.593229 0.074465 0.050 Uiso 1 1 calc R U . . .
H16W H 0.080336 0.585970 0.027780 0.050 Uiso 1 1 calc R U . . .
C164 C -0.04736(16) 0.63277(9) 0.01727(9) 0.0479(5) Uani 1 1 d . . . . .
H16X H -0.043256 0.649860 -0.017394 0.072 Uiso 1 1 calc R U . . .
H16Y H -0.077405 0.657279 0.029007 0.072 Uiso 1 1 calc R U . . .
HB H -0.085115 0.605707 0.025570 0.072 Uiso 1 1 calc R U . . .
K2 K 0.35789(2) 0.57969(2) 0.32814(2) 0.02795(7) Uani 1 1 d . . . . .
O8A O 0.45754(15) 0.63860(9) 0.24925(8) 0.0263(5) Uani 0.567(3) 1 d . . P D 1
O8B O 0.47200(18) 0.60974(10) 0.24803(9) 0.0235(6) Uani 0.433(3) 1 d . . P D 2
O9 O 0.27427(8) 0.61860(5) 0.23686(4) 0.0249(2) Uani 1 1 d . . . . .
O10 O 0.19208(7) 0.54638(4) 0.31161(4) 0.0236(2) Uani 1 1 d . . . . .
O11 O 0.26926(8) 0.51255(4) 0.40298(4) 0.0246(2) Uani 1 1 d . . . . .
O12 O 0.45028(8) 0.53332(4) 0.41796(4) 0.0262(2) Uani 1 1 d . . . . .
O13 O 0.54856(8) 0.56058(5) 0.33420(5) 0.0356(3) Uani 1 1 d . . . . .
O14A O 0.3369(2) 0.67004(9) 0.34566(9) 0.0360(6) Uani 0.567(3) 1 d . . P D 1
O14B O 0.2938(2) 0.65948(10) 0.33917(10) 0.0244(6) Uani 0.433(3) 1 d . . P D 2
C165 C 0.4084(4) 0.6606(2) 0.2072(3) 0.0284(8) Uani 0.567(3) 1 d . . P D 1
H16A H 0.454602 0.667060 0.181693 0.034 Uiso 0.567(3) 1 calc R U P D 1
H16B H 0.374398 0.693999 0.203651 0.034 Uiso 0.567(3) 1 calc R U P D 1
C16E C 0.4069(11) 0.6517(6) 0.2078(5) 0.094(5) Uani 0.433(3) 1 d . . P D 2
H16C H 0.380483 0.678880 0.217436 0.112 Uiso 0.433(3) 1 calc R U P D 2
H16D H 0.443560 0.666610 0.178955 0.112 Uiso 0.433(3) 1 calc R U P D 2
C166 C 0.33632(13) 0.63259(7) 0.19816(6) 0.0313(3) Uani 1 1 d . . . . .
H16G H 0.362694 0.602531 0.192706 0.038 Uiso 0.433(3) 1 calc R U P D 2
H16H H 0.300761 0.658148 0.168834 0.038 Uiso 0.433(3) 1 calc R U P D 2
H16E H 0.299710 0.654789 0.168042 0.038 Uiso 0.567(3) 1 calc R U P D 1
H16F H 0.369471 0.601971 0.195357 0.038 Uiso 0.567(3) 1 calc R U P D 1
C167 C 0.20110(12) 0.59566(7) 0.22914(6) 0.0268(3) Uani 1 1 d . . . . .
H16I H 0.228758 0.564477 0.225837 0.032 Uiso 1 1 calc R U . . .
H16J H 0.164235 0.619190 0.199468 0.032 Uiso 1 1 calc R U . . .
C168 C 0.13794(10) 0.58302(6) 0.27058(5) 0.0248(3) Uani 1 1 d . . . . .
H16K H 0.113117 0.613810 0.275124 0.030 Uiso 1 1 calc R U . . .
H16L H 0.083741 0.569287 0.264878 0.030 Uiso 1 1 calc R U . . .
C169 C 0.13523(10) 0.52976(7) 0.35229(6) 0.0277(3) Uani 1 1 d . . . . .
H16M H 0.082248 0.515510 0.346166 0.033 Uiso 1 1 calc R U . . .
H16N H 0.108626 0.558564 0.359613 0.033 Uiso 1 1 calc R U . . .
C170 C 0.19745(11) 0.48987(7) 0.39341(6) 0.0295(3) Uani 1 1 d . . . . .
H17A H 0.159375 0.475762 0.421865 0.035 Uiso 1 1 calc R U . . .
H17B H 0.226498 0.461915 0.385349 0.035 Uiso 1 1 calc R U . . .
C171 C 0.33121(12) 0.47706(6) 0.44195(6) 0.0290(3) Uani 1 1 d . . . . .
H17C H 0.370969 0.452259 0.432688 0.035 Uiso 1 1 calc R U . . .
H17D H 0.294029 0.458416 0.469431 0.035 Uiso 1 1 calc R U . . .
C172 C 0.39253(12) 0.50606(7) 0.45513(6) 0.0288(3) Uani 1 1 d . . . . .
H17E H 0.351451 0.530238 0.464684 0.035 Uiso 1 1 calc R U . . .
H17F H 0.433789 0.482022 0.483048 0.035 Uiso 1 1 calc R U . . .
C173 C 0.53626(12) 0.50326(7) 0.41496(7) 0.0316(3) Uani 1 1 d . . . . .
H17G H 0.522483 0.477177 0.405378 0.038 Uiso 1 1 calc R U . . .
H17H H 0.570003 0.485854 0.446454 0.038 Uiso 1 1 calc R U . . .
C174 C 0.59673(11) 0.53628(8) 0.37929(8) 0.0362(4) Uani 1 1 d . . . . .
H17I H 0.611427 0.561990 0.389166 0.043 Uiso 1 1 calc R U . . .
H17J H 0.657043 0.515605 0.377366 0.043 Uiso 1 1 calc R U . . .
C175 C 0.60455(13) 0.58473(9) 0.29600(8) 0.0426(5) Uani 1 1 d . . . . .
H17K H 0.660486 0.560341 0.295698 0.051 Uiso 0.567(3) 1 calc R U P D 1
H17L H 0.627050 0.612742 0.299645 0.051 Uiso 0.567(3) 1 calc R U P D 1
H17M H 0.651465 0.599027 0.306791 0.051 Uiso 0.433(3) 1 calc R U P D 2
H17N H 0.639751 0.559257 0.286174 0.051 Uiso 0.433(3) 1 calc R U P D 2
C176 C 0.5443(3) 0.60647(17) 0.24730(14) 0.0388(9) Uani 0.567(3) 1 d . . P D 1
H17O H 0.581951 0.626301 0.220597 0.047 Uiso 0.567(3) 1 calc R U P D 1
H17P H 0.528930 0.578097 0.241659 0.047 Uiso 0.567(3) 1 calc R U P D 1
C17F C 0.5545(3) 0.6221(2) 0.25806(19) 0.0366(10) Uani 0.433(3) 1 d . . P D 2
H17Q H 0.594392 0.630514 0.229899 0.044 Uiso 0.433(3) 1 calc R U P D 2
H17R H 0.538762 0.652665 0.263980 0.044 Uiso 0.433(3) 1 calc R U P D 2
C177 C 0.4005(4) 0.70230(14) 0.34515(15) 0.0469(12) Uani 0.567(3) 1 d . . P D 1
H17S H 0.405419 0.701657 0.377041 0.056 Uiso 0.567(3) 1 calc R U P D 1
H17T H 0.376987 0.737565 0.322002 0.056 Uiso 0.567(3) 1 calc R U P D 1
C17G C 0.3350(3) 0.69016(15) 0.35471(14) 0.0273(8) Uani 0.433(3) 1 d . . P D 2
H17U H 0.329984 0.678145 0.389556 0.033 Uiso 0.433(3) 1 calc R U P D 2
H17V H 0.302472 0.725717 0.338877 0.033 Uiso 0.433(3) 1 calc R U P D 2
C178 C 0.4932(4) 0.68457(16) 0.33178(17) 0.0492(11) Uani 0.567(3) 1 d . . P D 1
H17W H 0.486684 0.682130 0.301669 0.074 Uiso 0.567(3) 1 calc R U P D 1
H17X H 0.519134 0.651167 0.356695 0.074 Uiso 0.567(3) 1 calc R U P D 1
H17Y H 0.535826 0.708509 0.328019 0.074 Uiso 0.567(3) 1 calc R U P D 1
C17H C 0.4401(4) 0.6863(2) 0.34145(16) 0.0292(8) Uani 0.433(3) 1 d . . P D 2
H17Z H 0.444225 0.703216 0.306786 0.044 Uiso 0.433(3) 1 calc R U P D 2
HC H 0.468805 0.650546 0.353065 0.044 Uiso 0.433(3) 1 calc R U P D 2
HD H 0.473696 0.702612 0.356115 0.044 Uiso 0.433(3) 1 calc R U P D 2
C179 C 0.2485(3) 0.68209(15) 0.36440(14) 0.0504(12) Uani 0.567(3) 1 d . . P D 1
H17 H 0.221182 0.718094 0.345324 0.061 Uiso 0.567(3) 1 calc R U P D 1
HE H 0.258581 0.676771 0.397636 0.061 Uiso 0.567(3) 1 calc R U P D 1
C17I C 0.1953(5) 0.6614(2) 0.34693(19) 0.0298(10) Uani 0.433(3) 1 d . . P D 2
H1 H 0.166362 0.650969 0.324964 0.036 Uiso 0.433(3) 1 calc R U P D 2
HF H 0.165993 0.696745 0.339247 0.036 Uiso 0.433(3) 1 calc R U P D 2
C180 C 0.1829(4) 0.6493(2) 0.36290(19) 0.0478(14) Uani 0.567(3) 1 d . . P D 1
H18A H 0.207436 0.613986 0.384199 0.072 Uiso 0.567(3) 1 calc R U P D 1
H18B H 0.176858 0.652849 0.330313 0.072 Uiso 0.567(3) 1 calc R U P D 1
H18C H 0.120692 0.659440 0.373176 0.072 Uiso 0.567(3) 1 calc R U P D 1
C18J C 0.1731(3) 0.62738(15) 0.39802(16) 0.0323(9) Uani 0.433(3) 1 d . . P D 2
H18D H 0.104489 0.629277 0.400856 0.048 Uiso 0.433(3) 1 calc R U P D 2
H18E H 0.198089 0.638753 0.419861 0.048 Uiso 0.433(3) 1 calc R U P D 2
H18F H 0.202601 0.592319 0.406083 0.048 Uiso 0.433(3) 1 calc R U P D 2
K3 K 0.62760(2) 0.93233(2) 0.17345(2) 0.01647(5) Uani 1 1 d . . . . .
O15 O 0.72793(7) 0.98764(4) 0.09440(4) 0.02021(19) Uani 1 1 d . . . . .
O16 O 0.53261(7) 0.99267(4) 0.08852(4) 0.0243(2) Uani 1 1 d . . . . .
O17 O 0.43210(7) 0.93688(4) 0.16722(4) 0.0227(2) Uani 1 1 d . . . . .
O18 O 0.52473(8) 0.89831(5) 0.25664(4) 0.0257(2) Uani 1 1 d . . . . .
O19 O 0.72327(7) 0.88630(4) 0.26231(4) 0.02061(19) Uani 1 1 d . . . . .
O20 O 0.80958(7) 0.95379(4) 0.18404(4) 0.01970(18) Uani 1 1 d . . . . .
O21 O 0.61705(9) 0.84457(5) 0.16160(5) 0.0297(2) Uani 1 1 d . . . . .
C181 C 0.67157(11) 1.02345(5) 0.05353(5) 0.0230(3) Uani 1 1 d . . . . .
H18J H 0.709659 1.032160 0.024752 0.028 Uiso 1 1 calc R U . . .
H18K H 0.648050 1.054842 0.057264 0.028 Uiso 1 1 calc R U . . .
C182 C 0.59022(11) 1.00003(6) 0.04872(5) 0.0242(3) Uani 1 1 d . . . . .
H18L H 0.553044 1.022547 0.018863 0.029 Uiso 1 1 calc R U . . .
H18M H 0.613776 0.967167 0.047747 0.029 Uiso 1 1 calc R U . . .
C183 C 0.44358(11) 0.97994(6) 0.08361(6) 0.0267(3) Uani 1 1 d . . . . .
H18N H 0.452714 0.946656 0.082463 0.032 Uiso 1 1 calc R U . . .
H18O H 0.410097 1.005706 0.053740 0.032 Uiso 1 1 calc R U . . .
C184 C 0.38685(10) 0.97798(6) 0.12548(7) 0.0276(3) Uani 1 1 d . . . . .
H18P H 0.382928 1.010199 0.128383 0.033 Uiso 1 1 calc R U . . .
H18Q H 0.321850 0.972991 0.121330 0.033 Uiso 1 1 calc R U . . .
C185 C 0.38176(10) 0.93243(7) 0.20876(7) 0.0293(3) Uani 1 1 d . . . . .
H18R H 0.316558 0.927059 0.205624 0.035 Uiso 1 1 calc R U . . .
H18S H 0.378193 0.963790 0.213175 0.035 Uiso 1 1 calc R U . . .
C186 C 0.43345(12) 0.88824(8) 0.25045(6) 0.0316(4) Uani 1 1 d . . . . .
H18T H 0.397228 0.882411 0.279530 0.038 Uiso 1 1 calc R U . . .
H18U H 0.440199 0.857365 0.244990 0.038 Uiso 1 1 calc R U . . .
C187 C 0.58025(13) 0.85630(7) 0.29356(6) 0.0316(3) Uani 1 1 d . . . . .
H18V H 0.598242 0.828429 0.283836 0.038 Uiso 1 1 calc R U . . .
H18W H 0.543476 0.843821 0.322722 0.038 Uiso 1 1 calc R U . . .
C188 C 0.66735(13) 0.87288(8) 0.30323(5) 0.0310(3) Uani 1 1 d . . . . .
H18X H 0.649237 0.902326 0.310733 0.037 Uiso 1 1 calc R U . . .
H18Y H 0.704096 0.845045 0.330907 0.037 Uiso 1 1 calc R U . . .
C189 C 0.80185(11) 0.90748(6) 0.26760(5) 0.0237(3) Uani 1 1 d . . . . .
H18Z H 0.839054 0.883907 0.297145 0.028 Uiso 1 1 calc R U . . .
HG H 0.779206 0.939765 0.269861 0.028 Uiso 1 1 calc R U . . .
C190 C 0.86254(10) 0.91668(6) 0.22547(5) 0.0225(3) Uani 1 1 d . . . . .
H19J H 0.920164 0.928779 0.229852 0.027 Uiso 1 1 calc R U . . .
H19K H 0.882100 0.884815 0.222032 0.027 Uiso 1 1 calc R U . . .
C191 C 0.86641(9) 0.96559(6) 0.14321(5) 0.0222(3) Uani 1 1 d . . . . .
H19L H 0.886456 0.935074 0.137547 0.027 Uiso 1 1 calc R U . . .
H19M H 0.923724 0.977485 0.148300 0.027 Uiso 1 1 calc R U . . .
C192 C 0.80833(10) 1.00643(6) 0.10107(5) 0.0223(3) Uani 1 1 d . . . . .
H19N H 0.788132 1.036888 0.106814 0.027 Uiso 1 1 calc R U . . .
H19O H 0.846385 1.015936 0.072255 0.027 Uiso 1 1 calc R U . . .
C193 C 0.69650(14) 0.82139(7) 0.14569(7) 0.0335(4) Uani 1 1 d . . . . .
H19P H 0.683091 0.825123 0.113265 0.040 Uiso 1 1 calc R U . . .
H19Q H 0.711342 0.784829 0.167240 0.040 Uiso 1 1 calc R U . . .
C194 C 0.77984(14) 0.84745(8) 0.14544(8) 0.0390(4) Uani 1 1 d . . . . .
H19R H 0.787332 0.847376 0.176625 0.058 Uiso 1 1 calc R U . . .
H19S H 0.768032 0.882460 0.120870 0.058 Uiso 1 1 calc R U . . .
H19T H 0.837674 0.829260 0.138667 0.058 Uiso 1 1 calc R U . . .
C195 C 0.53205(13) 0.82523(7) 0.16050(7) 0.0314(3) Uani 1 1 d . . . . .
H19U H 0.528226 0.821706 0.130444 0.038 Uiso 1 1 calc R U . . .
H19V H 0.476767 0.850094 0.160587 0.038 Uiso 1 1 calc R U . . .
C196 C 0.52662(16) 0.77512(8) 0.20149(9) 0.0450(5) Uani 1 1 d . . . . .
H19W H 0.465475 0.765231 0.199830 0.067 Uiso 1 1 calc R U . . .
H19X H 0.533102 0.777852 0.231461 0.067 Uiso 1 1 calc R U . . .
H19Y H 0.577718 0.749494 0.199982 0.067 Uiso 1 1 calc R U . . .
K4A K 0.01692(2) 0.70951(2) 0.54955(2) 0.01880(9) Uani 0.9486(16) 1 d . . P E 1
K4B K -0.0088(6) 0.7379(4) 0.5303(3) 0.035(2) Uiso 0.0514(16) 1 d . . P E 2
O22 O 0.19433(7) 0.73383(4) 0.52002(4) 0.0235(2) Uani 1 1 d . . . . .
O23 O 0.06169(8) 0.73740(4) 0.45360(4) 0.0245(2) Uani 1 1 d . . . . .
O24 O -0.11589(8) 0.71218(4) 0.48274(4) 0.02201(19) Uani 1 1 d . . . . .
O25 O -0.17565(7) 0.71830(4) 0.56571(4) 0.0230(2) Uani 1 1 d . . . . .
O26 O -0.04092(8) 0.70025(5) 0.63657(4) 0.0258(2) Uani 1 1 d . . . . .
O27 O 0.13586(7) 0.73091(4) 0.60625(4) 0.02225(19) Uani 1 1 d . . . . .
C197 C 0.20689(11) 0.75621(6) 0.47011(6) 0.0284(3) Uani 1 1 d . . . . .
H19D H 0.275160 0.753894 0.463614 0.034 Uiso 1 1 calc R U . . .
H19E H 0.177744 0.792417 0.456086 0.034 Uiso 1 1 calc R U . . .
C198 C 0.16107(12) 0.72859(6) 0.44856(6) 0.0281(3) Uani 1 1 d . . . . .
H19F H 0.175409 0.740780 0.414441 0.034 Uiso 1 1 calc R U . E 2
H19G H 0.185823 0.691860 0.464804 0.034 Uiso 1 1 calc R U . E 2
C199 C 0.01228(13) 0.71322(6) 0.43283(5) 0.0259(3) Uani 1 1 d . . . . .
H19H H 0.027909 0.675976 0.450919 0.031 Uiso 1 1 calc R U . E 2
H19I H 0.030838 0.722454 0.399546 0.031 Uiso 1 1 calc R U . E 2
C200 C -0.09117(13) 0.73037(6) 0.43414(5) 0.0275(3) Uani 1 1 d . . . . .
H20D H -0.106039 0.767809 0.418305 0.033 Uiso 1 1 calc R U . E 2
H20E H -0.127428 0.716804 0.417278 0.033 Uiso 1 1 calc R U . E 2
C201 C -0.21255(11) 0.72917(6) 0.48813(6) 0.0258(3) Uani 1 1 d . . . . .
H20F H -0.253775 0.720698 0.468824 0.031 Uiso 1 1 calc R U . E 2
H20G H -0.224090 0.766384 0.476956 0.031 Uiso 1 1 calc R U . E 2
C202 C -0.23480(10) 0.70387(6) 0.53950(6) 0.0253(3) Uani 1 1 d . . . . .
H20H H -0.302199 0.714533 0.543918 0.030 Uiso 1 1 calc R U . E 2
H20I H -0.222770 0.666634 0.550863 0.030 Uiso 1 1 calc R U . E 2
C203 C -0.19759(11) 0.69850(8) 0.61459(6) 0.0319(3) Uani 1 1 d . . . . .
H20J H -0.183974 0.661034 0.629071 0.038 Uiso 1 1 calc R U . . .
H20K H -0.265560 0.709171 0.617900 0.038 Uiso 1 1 calc R U . . .
C204 C -0.13839(12) 0.71820(9) 0.63933(7) 0.0360(4) Uani 1 1 d . . . . .
H20L H -0.150542 0.755690 0.624056 0.043 Uiso 1 1 calc R U . . .
H20M H -0.155354 0.706525 0.673085 0.043 Uiso 1 1 calc R U . . .
C205 C 0.01726(12) 0.71411(8) 0.66340(7) 0.0339(4) Uani 1 1 d . . . . .
H20N H 0.005424 0.696361 0.697705 0.041 Uiso 1 1 calc R U . . .
H20O H 0.001929 0.751033 0.653781 0.041 Uiso 1 1 calc R U . . .
C206 C 0.11926(11) 0.70005(7) 0.65475(6) 0.0269(3) Uani 1 1 d . . . . .
H20P H 0.160605 0.705763 0.676055 0.032 Uiso 1 1 calc R U . E 1
H20Q H 0.133349 0.663826 0.661257 0.032 Uiso 1 1 calc R U . E 1
C207 C 0.23411(10) 0.72477(6) 0.59658(6) 0.0253(3) Uani 1 1 d . . . . .
H20R H 0.259527 0.688475 0.606415 0.030 Uiso 1 1 calc R U . . .
H20S H 0.269533 0.737265 0.614748 0.030 Uiso 1 1 calc R U . . .
C208 C 0.24552(10) 0.75406(6) 0.54446(6) 0.0261(3) Uani 1 1 d . . . . .
H20T H 0.220154 0.790392 0.534465 0.031 Uiso 1 1 calc R U . . .
H20U H 0.313263 0.750719 0.536981 0.031 Uiso 1 1 calc R U . . .
O28 O -0.11069(10) 0.88968(5) 0.45427(5) 0.0326(3) Uani 1 1 d . . . . .
C209 C -0.05172(15) 0.84380(7) 0.48071(8) 0.0388(4) Uani 1 1 d . . . . .
H20V H -0.016157 0.831222 0.459087 0.047 Uiso 1 1 calc R U . E 2
H20W H -0.089957 0.818135 0.501064 0.047 Uiso 1 1 calc R U . E 2
C210 C 0.01583(17) 0.85247(10) 0.51112(10) 0.0545(6) Uani 1 1 d . . . . .
H21D H 0.054922 0.820173 0.531510 0.082 Uiso 1 1 calc R U . E 2
H21E H -0.019974 0.866863 0.531009 0.082 Uiso 1 1 calc R U . E 2
H21F H 0.056545 0.876014 0.490662 0.082 Uiso 1 1 calc R U . E 2
C211 C -0.17813(14) 0.88540(9) 0.42458(9) 0.0432(5) Uani 1 1 d . . . . .
H21G H -0.209502 0.855852 0.443033 0.052 Uiso 1 1 calc R U . . .
H21H H -0.146149 0.880298 0.397902 0.052 Uiso 1 1 calc R U . . .
C212 C -0.25053(17) 0.93305(9) 0.40546(9) 0.0556(7) Uani 1 1 d . . . . .
H21I H -0.291469 0.932576 0.381217 0.083 Uiso 1 1 calc R U . . .
H21J H -0.218359 0.962546 0.391241 0.083 Uiso 1 1 calc R U . . .
H21K H -0.288885 0.935050 0.431485 0.083 Uiso 1 1 calc R U . . .
O29 O 0.02610(11) 0.73793(5) 0.75827(5) 0.0351(3) Uani 1 1 d . . . . .
C213 C 0.10543(16) 0.76175(8) 0.74023(8) 0.0392(4) Uani 1 1 d . . . . .
H21L H 0.101064 0.792078 0.746440 0.047 Uiso 1 1 calc R U . . .
H21M H 0.106547 0.772853 0.705375 0.047 Uiso 1 1 calc R U . . .
C214 C 0.19472(19) 0.72576(11) 0.76345(9) 0.0558(6) Uani 1 1 d . . . . .
H21N H 0.193920 0.715280 0.797887 0.084 Uiso 1 1 calc R U . . .
H21O H 0.249396 0.742603 0.750585 0.084 Uiso 1 1 calc R U . . .
H21P H 0.199125 0.695905 0.757036 0.084 Uiso 1 1 calc R U . . .
C215 C -0.06083(16) 0.77158(7) 0.74181(7) 0.0366(4) Uani 1 1 d . . . . .
H21Q H -0.064423 0.787790 0.706582 0.044 Uiso 1 1 calc R U . . .
H21R H -0.064801 0.798518 0.752875 0.044 Uiso 1 1 calc R U . . .
C216 C -0.14109(18) 0.74319(10) 0.76024(9) 0.0477(5) Uani 1 1 d . . . . .
H21S H -0.135127 0.725507 0.795042 0.072 Uiso 1 1 calc R U . . .
H21T H -0.139948 0.718462 0.747068 0.072 Uiso 1 1 calc R U . . .
H21U H -0.200955 0.766939 0.750715 0.072 Uiso 1 1 calc R U . . .

loop_
_atom_site_aniso_label
_atom_site_aniso_U_11
_atom_site_aniso_U_22
_atom_site_aniso_U_33
_atom_site_aniso_U_23
_atom_site_aniso_U_13
_atom_site_aniso_U_12
Si1 0.01788(15) 0.01050(13) 0.01091(13) -0.00445(11) -0.00026(11) -0.00402(11)
Si2 0.01406(14) 0.01202(13) 0.01142(13) -0.00253(11) -0.00097(11) -0.00566(11)
Si3 0.01564(14) 0.01199(13) 0.01057(13) -0.00327(11) 0.00051(11) -0.00458(11)
Si4 0.02681(18) 0.01341(15) 0.01612(16) -0.00739(12) 0.00349(13) -0.00671(13)
N1 0.0181(5) 0.0256(5) 0.0227(5) -0.0164(5) 0.0037(4) -0.0086(4)
N2 0.0165(5) 0.0196(5) 0.0220(5) -0.0120(4) 0.0003(4) -0.0016(4)
C1 0.0125(4) 0.0104(4) 0.0120(4) -0.0039(4) -0.0009(3) -0.0032(3)
C2 0.0118(4) 0.0113(4) 0.0111(4) -0.0045(4) -0.0010(3) -0.0024(3)
C3 0.0129(4) 0.0096(4) 0.0114(4) -0.0036(3) -0.0015(3) -0.0019(3)
C4 0.0139(5) 0.0113(4) 0.0103(4) -0.0034(4) -0.0006(3) -0.0030(4)
C5 0.0138(5) 0.0116(4) 0.0113(4) -0.0043(4) -0.0001(4) -0.0034(4)
C6 0.0166(5) 0.0154(5) 0.0142(5) -0.0060(4) -0.0031(4) -0.0025(4)
C7 0.0239(6) 0.0210(6) 0.0156(5) -0.0080(5) -0.0051(4) -0.0048(5)
C8 0.0286(7) 0.0220(6) 0.0171(6) -0.0117(5) 0.0005(5) -0.0079(5)
C9 0.0208(6) 0.0221(6) 0.0205(6) -0.0129(5) 0.0039(5) -0.0033(5)
C10 0.0150(5) 0.0175(5) 0.0164(5) -0.0084(4) 0.0001(4) -0.0016(4)
C11 0.0153(5) 0.0108(4) 0.0127(5) -0.0042(4) -0.0005(4) -0.0023(4)
C12 0.0177(5) 0.0137(5) 0.0206(6) -0.0065(4) -0.0027(4) -0.0036(4)
C13 0.0292(7) 0.0168(6) 0.0264(7) -0.0093(5) -0.0034(5) -0.0089(5)
C14 0.0357(8) 0.0120(5) 0.0297(7) -0.0084(5) -0.0035(6) -0.0037(5)
C15 0.0288(7) 0.0138(5) 0.0291(7) -0.0075(5) -0.0066(6) 0.0034(5)
C16 0.0199(6) 0.0138(5) 0.0202(6) -0.0060(4) -0.0044(4) 0.0000(4)
C17 0.0268(7) 0.0209(6) 0.0194(6) -0.0059(5) -0.0001(5) -0.0148(5)
C18 0.0199(6) 0.0165(5) 0.0232(6) -0.0020(5) -0.0046(5) -0.0016(5)
C19 0.0220(6) 0.0257(6) 0.0140(5) -0.0068(5) 0.0028(4) -0.0109(5)
C20 0.0489(10) 0.0215(6) 0.0193(6) -0.0100(5) 0.0116(6) -0.0064(6)
C21 0.0213(6) 0.0174(5) 0.0198(6) -0.0024(4) -0.0002(5) -0.0091(5)
C22 0.0201(6) 0.0265(6) 0.0148(5) -0.0030(5) -0.0041(4) -0.0070(5)
C23 0.0203(6) 0.0148(5) 0.0188(5) -0.0098(4) 0.0040(4) -0.0058(4)
C24 0.0212(6) 0.0240(6) 0.0230(6) -0.0159(5) 0.0033(5) -0.0045(5)
C25 0.0435(10) 0.0352(9) 0.0228(7) -0.0145(6) 0.0058(7) -0.0094(7)
C26 0.0546(13) 0.0659(15) 0.0248(8) -0.0242(9) 0.0085(8) -0.0140(11)
C27 0.0425(11) 0.0835(17) 0.0461(12) -0.0521(13) 0.0112(9) -0.0148(11)
C28 0.0420(10) 0.0545(12) 0.0631(14) -0.0512(12) 0.0050(9) -0.0069(9)
C29 0.0339(8) 0.0287(7) 0.0400(9) -0.0254(7) 0.0034(7) -0.0062(6)
C30A 0.0162(8) 0.0189(11) 0.0262(11) -0.0139(10) 0.0010(7) -0.0077(8)
C31A 0.0193(8) 0.0575(14) 0.0466(13) -0.0395(12) 0.0031(8) -0.0055(8)
C32A 0.0250(8) 0.0298(9) 0.0255(9) -0.0108(7) -0.0061(6) -0.0018(7)
C33A 0.0357(11) 0.0336(10) 0.0393(12) -0.0099(9) -0.0026(9) -0.0231(9)
C34 0.0172(6) 0.0268(7) 0.0391(8) -0.0214(6) -0.0016(5) 0.0009(5)
C35 0.0271(9) 0.095(2) 0.0694(16) -0.0610(16) -0.0174(10) 0.0144(11)
C36 0.0209(8) 0.0638(16) 0.0727(17) -0.0087(13) 0.0103(9) -0.0110(9)
C37 0.0276(9) 0.0457(12) 0.123(2) -0.0589(15) -0.0155(12) 0.0132(8)
Si5 0.02121(16) 0.01105(13) 0.01016(13) -0.00477(11) 0.00139(11) -0.00599(12)
Si6 0.01433(14) 0.01235(13) 0.00976(13) -0.00417(11) 0.00086(10) -0.00487(11)
Si7 0.01598(14) 0.01272(14) 0.00921(13) -0.00377(11) 0.00103(11) -0.00350(11)
Si8 0.02659(18) 0.01232(14) 0.01261(14) -0.00580(12) 0.00157(13) -0.00683(13)
N3 0.0221(5) 0.0151(4) 0.0179(5) -0.0092(4) -0.0011(4) -0.0025(4)
N4 0.0228(5) 0.0199(5) 0.0188(5) -0.0120(4) 0.0036(4) -0.0087(4)
C38 0.0140(5) 0.0122(4) 0.0103(4) -0.0051(4) 0.0013(3) -0.0048(4)
C39 0.0120(4) 0.0109(4) 0.0119(4) -0.0055(4) 0.0014(3) -0.0043(3)
C40 0.0140(5) 0.0110(4) 0.0114(4) -0.0043(4) 0.0020(4) -0.0049(4)
C41 0.0180(5) 0.0126(5) 0.0114(5) -0.0049(4) 0.0016(4) -0.0054(4)
C42 0.0136(5) 0.0112(4) 0.0122(4) -0.0050(4) 0.0003(4) -0.0039(4)
C43 0.0168(5) 0.0216(6) 0.0216(6) -0.0143(5) 0.0035(4) -0.0071(4)
C44 0.0229(6) 0.0248(6) 0.0264(7) -0.0188(5) 0.0042(5) -0.0058(5)
C45 0.0265(7) 0.0204(6) 0.0251(6) -0.0151(5) -0.0024(5) -0.0064(5)
C46 0.0191(6) 0.0227(6) 0.0298(7) -0.0158(5) 0.0002(5) -0.0093(5)
C47 0.0150(5) 0.0183(5) 0.0234(6) -0.0122(5) 0.0026(4) -0.0065(4)
C48 0.0165(5) 0.0106(4) 0.0119(5) -0.0044(4) 0.0008(4) -0.0037(4)
C49 0.0199(6) 0.0157(5) 0.0288(7) -0.0070(5) 0.0001(5) -0.0015(5)
C50 0.0313(8) 0.0166(6) 0.0335(8) -0.0061(6) -0.0098(6) 0.0036(5)
C51 0.0454(9) 0.0119(5) 0.0198(6) -0.0032(5) -0.0080(6) -0.0041(5)
C52 0.0390(9) 0.0167(6) 0.0265(7) -0.0022(5) -0.0025(6) -0.0130(6)
C53 0.0229(6) 0.0157(5) 0.0251(6) -0.0023(5) -0.0026(5) -0.0075(5)
C54 0.0197(6) 0.0184(6) 0.0185(6) -0.0062(5) -0.0016(4) -0.0016(4)
C55 0.0208(6) 0.0189(5) 0.0147(5) -0.0050(4) 0.0041(4) -0.0094(5)
C56 0.0257(6) 0.0192(5) 0.0132(5) -0.0075(4) -0.0002(4) -0.0075(5)
C57 0.0370(8) 0.0184(6) 0.0161(6) -0.0082(5) 0.0025(5) -0.0007(5)
C58 0.0198(6) 0.0274(7) 0.0159(6) -0.0067(5) 0.0001(4) -0.0033(5)
C59 0.0238(6) 0.0284(7) 0.0177(6) -0.0060(5) 0.0047(5) -0.0116(5)
C60 0.0246(6) 0.0130(5) 0.0141(5) -0.0064(4) 0.0017(4) -0.0060(4)
C61 0.0252(6) 0.0169(5) 0.0192(6) -0.0111(5) 0.0008(5) -0.0053(5)
C62 0.0283(7) 0.0246(6) 0.0200(6) -0.0137(5) 0.0004(5) -0.0043(5)
C63 0.0278(7) 0.0429(9) 0.0294(8) -0.0273(7) -0.0012(6) -0.0020(6)
C64 0.0268(7) 0.0397(9) 0.0504(10) -0.0376(9) -0.0050(7) 0.0004(6)
C65 0.0306(8) 0.0222(7) 0.0501(10) -0.0239(7) -0.0042(7) -0.0025(6)
C66 0.0320(7) 0.0171(6) 0.0286(7) -0.0117(5) -0.0002(6) -0.0053(5)
C67 0.0218(6) 0.0190(6) 0.0237(6) -0.0117(5) -0.0033(5) 0.0020(5)
C68 0.0240(7) 0.0319(8) 0.0385(9) -0.0211(7) -0.0012(6) -0.0039(6)
C69 0.0254(7) 0.0359(8) 0.0298(8) -0.0189(7) 0.0001(6) 0.0024(6)
C70 0.0334(8) 0.0219(7) 0.0332(8) -0.0067(6) -0.0065(7) 0.0040(6)
C71 0.0219(6) 0.0212(6) 0.0209(6) -0.0106(5) 0.0031(5) -0.0086(5)
C72 0.0255(7) 0.0607(12) 0.0380(9) -0.0348(9) 0.0109(7) -0.0146(8)
C73 0.0257(7) 0.0279(7) 0.0243(7) -0.0058(6) 0.0011(5) 0.0010(6)
C74 0.0344(9) 0.0243(7) 0.0467(10) -0.0098(7) -0.0045(7) -0.0148(7)
Si9 0.02301(17) 0.00942(13) 0.01054(13) -0.00402(11) -0.00039(12) -0.00371(12)
Si10 0.01272(13) 0.01035(13) 0.01030(13) -0.00321(10) -0.00002(10) -0.00302(10)
Si11 0.02028(16) 0.01316(14) 0.00987(13) -0.00335(11) -0.00030(11) -0.00229(12)
Si12 0.02295(17) 0.01066(13) 0.01205(14) -0.00529(11) -0.00193(12) -0.00242(12)
N5 0.0206(5) 0.0159(5) 0.0173(5) -0.0095(4) -0.0005(4) -0.0044(4)
N6 0.0191(5) 0.0205(5) 0.0230(5) -0.0148(4) -0.0005(4) -0.0018(4)
C75 0.0124(4) 0.0097(4) 0.0116(4) -0.0040(3) 0.0002(3) -0.0034(3)
C76 0.0116(4) 0.0097(4) 0.0119(4) -0.0043(3) 0.0013(3) -0.0037(3)
C77 0.0143(5) 0.0098(4) 0.0123(5) -0.0038(4) 0.0009(4) -0.0035(4)
C78 0.0183(5) 0.0117(5) 0.0117(5) -0.0040(4) -0.0001(4) -0.0033(4)
C79 0.0122(4) 0.0091(4) 0.0148(5) -0.0047(4) -0.0006(4) -0.0027(3)
C80 0.0147(5) 0.0196(5) 0.0201(6) -0.0120(5) 0.0029(4) -0.0061(4)
C81 0.0220(6) 0.0241(6) 0.0277(7) -0.0188(6) 0.0022(5) -0.0043(5)
C82 0.0233(6) 0.0202(6) 0.0367(8) -0.0197(6) -0.0038(6) -0.0037(5)
C83 0.0191(6) 0.0191(6) 0.0399(8) -0.0170(6) 0.0009(5) -0.0084(5)
C84 0.0145(5) 0.0168(5) 0.0267(6) -0.0112(5) 0.0036(4) -0.0069(4)
C85 0.0164(5) 0.0106(4) 0.0122(5) -0.0030(4) -0.0008(4) -0.0045(4)
C86 0.0191(6) 0.0170(5) 0.0216(6) -0.0020(5) 0.0043(5) -0.0056(4)
C87 0.0333(8) 0.0183(6) 0.0222(6) -0.0013(5) 0.0080(6) -0.0109(5)
C88 0.0377(8) 0.0114(5) 0.0176(6) -0.0028(4) -0.0006(5) -0.0048(5)
C89 0.0285(7) 0.0127(5) 0.0269(7) -0.0064(5) 0.0001(5) -0.0003(5)
C90 0.0194(6) 0.0123(5) 0.0243(6) -0.0051(4) 0.0037(5) -0.0021(4)
C91 0.0230(6) 0.0194(6) 0.0195(6) -0.0024(5) 0.0028(5) -0.0117(5)
C92 0.0210(6) 0.0178(5) 0.0182(6) -0.0072(4) -0.0049(4) 0.0027(4)
C93 0.0211(6) 0.0187(5) 0.0138(5) -0.0079(4) -0.0001(4) -0.0032(4)
C94 0.113(2) 0.0207(7) 0.0165(7) -0.0075(6) -0.0056(9) -0.0188(10)
C95 0.0236(7) 0.0611(12) 0.0210(7) -0.0168(8) 0.0056(6) -0.0061(7)
C96 0.0236(7) 0.0395(9) 0.0155(6) -0.0069(6) -0.0032(5) 0.0045(6)
C97 0.0254(6) 0.0119(5) 0.0129(5) -0.0059(4) -0.0011(4) -0.0034(4)
C98 0.0276(6) 0.0127(5) 0.0166(5) -0.0079(4) -0.0012(5) -0.0026(4)
C99 0.0439(9) 0.0157(6) 0.0165(6) -0.0081(5) 0.0018(6) -0.0033(6)
C100 0.0447(9) 0.0273(7) 0.0202(6) -0.0159(6) -0.0008(6) -0.0008(7)
C101 0.0434(9) 0.0263(7) 0.0347(8) -0.0237(7) -0.0034(7) -0.0009(7)
C102 0.0700(14) 0.0156(6) 0.0363(9) -0.0151(6) -0.0010(9) -0.0040(7)
C103 0.0575(11) 0.0137(6) 0.0219(7) -0.0071(5) -0.0002(7) -0.0042(6)
C104 0.0216(6) 0.0308(7) 0.0272(7) -0.0163(6) -0.0007(5) -0.0089(5)
C105 0.0265(10) 0.112(2) 0.147(3) -0.111(3) 0.0198(14) -0.0201(13)
C106 0.0427(13) 0.166(4) 0.0327(12) 0.0064(16) -0.0178(10) -0.0483(18)
C107 0.0477(13) 0.0480(13) 0.084(2) -0.0179(13) 0.0049(13) -0.0311(11)
C108 0.0213(6) 0.0294(7) 0.0331(8) -0.0199(6) 0.0031(5) -0.0041(5)
C109 0.0227(8) 0.108(2) 0.0870(19) -0.0785(19) -0.0054(10) 0.0004(11)
C110 0.0413(12) 0.0668(17) 0.0609(16) -0.0015(13) 0.0130(11) -0.0279(12)
C111 0.0285(9) 0.0435(11) 0.0881(19) -0.0370(13) 0.0084(10) 0.0034(8)
Si13 0.01651(14) 0.00914(13) 0.01034(13) -0.00340(10) -0.00017(11) -0.00354(11)
Si14 0.01306(14) 0.00988(13) 0.01145(13) -0.00150(11) -0.00092(11) -0.00395(11)
Si15 0.01420(14) 0.01077(13) 0.00962(13) -0.00198(10) -0.00104(10) -0.00439(11)
Si16 0.02360(17) 0.01123(14) 0.01441(15) -0.00579(12) 0.00149(12) -0.00432(12)
N7 0.0168(5) 0.0187(5) 0.0175(5) -0.0105(4) 0.0007(4) -0.0057(4)
N8 0.0177(5) 0.0192(5) 0.0171(5) -0.0094(4) -0.0021(4) 0.0006(4)
C112 0.0114(4) 0.0101(4) 0.0109(4) -0.0034(3) -0.0004(3) -0.0032(3)
C113 0.0107(4) 0.0105(4) 0.0108(4) -0.0038(3) -0.0008(3) -0.0027(3)
C114 0.0116(4) 0.0085(4) 0.0121(4) -0.0032(3) -0.0018(3) -0.0018(3)
C115 0.0130(4) 0.0092(4) 0.0106(4) -0.0025(3) -0.0017(3) -0.0028(3)
C116 0.0126(4) 0.0113(4) 0.0115(4) -0.0041(4) 0.0004(3) -0.0037(4)
C117 0.0149(5) 0.0145(5) 0.0133(5) -0.0054(4) -0.0018(4) -0.0019(4)
C118 0.0236(6) 0.0202(6) 0.0138(5) -0.0077(4) -0.0024(4) -0.0056(5)
C119 0.0289(7) 0.0207(6) 0.0169(5) -0.0114(5) 0.0037(5) -0.0080(5)
C120 0.0199(6) 0.0234(6) 0.0229(6) -0.0140(5) 0.0050(5) -0.0017(5)
C121 0.0144(5) 0.0172(5) 0.0170(5) -0.0081(4) 0.0007(4) -0.0016(4)
C122 0.0152(5) 0.0098(4) 0.0116(4) -0.0037(4) -0.0006(4) -0.0019(4)
C123 0.0212(6) 0.0130(5) 0.0172(5) -0.0060(4) -0.0026(4) -0.0055(4)
C124 0.0345(8) 0.0164(6) 0.0228(6) -0.0088(5) -0.0012(5) -0.0102(5)
C125 0.0459(9) 0.0112(5) 0.0241(7) -0.0071(5) -0.0012(6) -0.0044(6)
C126 0.0341(8) 0.0128(5) 0.0242(7) -0.0058(5) -0.0062(6) 0.0056(5)
C127 0.0210(6) 0.0135(5) 0.0202(6) -0.0062(4) -0.0048(4) 0.0008(4)
C128 0.0252(6) 0.0149(5) 0.0179(5) -0.0046(4) 0.0008(5) -0.0103(5)
C129 0.0181(6) 0.0185(6) 0.0216(6) -0.0014(5) -0.0034(5) 0.0011(5)
C130 0.0186(5) 0.0183(5) 0.0133(5) -0.0036(4) 0.0005(4) -0.0078(4)
C131 0.0288(7) 0.0189(6) 0.0165(5) -0.0079(5) 0.0055(5) -0.0063(5)
C132 0.0199(6) 0.0127(5) 0.0180(5) -0.0025(4) -0.0002(4) -0.0071(4)
C133 0.0199(6) 0.0226(6) 0.0160(5) -0.0019(5) -0.0052(4) -0.0065(5)
C134 0.0187(5) 0.0140(5) 0.0161(5) -0.0076(4) -0.0005(4) -0.0020(4)
C135 0.0193(5) 0.0192(5) 0.0174(5) -0.0106(5) -0.0005(4) 0.0002(4)
C136 0.0223(6) 0.0220(6) 0.0207(6) -0.0101(5) 0.0017(5) -0.0014(5)
C137 0.0278(7) 0.0298(7) 0.0188(6) -0.0095(5) 0.0019(5) -0.0002(6)
C138 0.0295(7) 0.0370(8) 0.0216(7) -0.0178(6) -0.0019(6) 0.0017(6)
C139 0.0322(8) 0.0297(7) 0.0294(7) -0.0209(6) -0.0026(6) 0.0000(6)
C140 0.0282(7) 0.0215(6) 0.0224(6) -0.0134(5) -0.0015(5) -0.0012(5)
C141 0.0167(5) 0.0250(6) 0.0252(6) -0.0159(5) -0.0004(5) -0.0055(5)
C142 0.0174(6) 0.0397(9) 0.0370(8) -0.0263(7) 0.0037(6) -0.0081(6)
C143 0.0227(7) 0.0348(8) 0.0246(7) -0.0141(6) -0.0059(5) -0.0009(6)
C144 0.0295(8) 0.0321(8) 0.0448(10) -0.0230(7) -0.0009(7) -0.0144(6)
C145 0.0185(6) 0.0254(6) 0.0272(7) -0.0160(6) -0.0047(5) 0.0030(5)
C146 0.0260(7) 0.0489(10) 0.0342(9) -0.0260(8) -0.0106(6) 0.0063(7)
C147 0.0217(7) 0.0462(10) 0.0405(9) -0.0237(8) 0.0020(6) -0.0079(7)
C148 0.0350(9) 0.0285(8) 0.0513(11) -0.0238(8) -0.0155(8) 0.0110(7)
K1A 0.0120(2) 0.0228(6) 0.0171(3) -0.0098(3) 0.00244(18) -0.0065(3)
K1B 0.0233(8) 0.056(4) 0.0357(14) -0.034(2) 0.0148(9) -0.0225(15)
O1 0.0165(4) 0.0312(5) 0.0256(5) -0.0144(4) 0.0069(4) -0.0103(4)
O2 0.0230(5) 0.0406(6) 0.0249(5) -0.0198(5) 0.0074(4) -0.0123(5)
O3 0.0195(5) 0.0277(5) 0.0202(5) -0.0093(4) 0.0025(4) -0.0072(4)
O4 0.0152(4) 0.0270(5) 0.0196(4) -0.0081(4) 0.0033(3) -0.0091(4)
O5 0.0153(4) 0.0228(5) 0.0213(5) -0.0105(4) 0.0038(3) -0.0042(3)
O6 0.0138(4) 0.0240(5) 0.0184(4) -0.0081(4) 0.0014(3) -0.0036(3)
O7 0.0385(7) 0.0442(8) 0.0344(7) -0.0131(6) -0.0015(6) -0.0155(6)
C149 0.0190(6) 0.0416(9) 0.0283(7) -0.0164(7) 0.0102(5) -0.0107(6)
C150 0.0258(7) 0.0491(10) 0.0325(8) -0.0256(8) 0.0123(6) -0.0101(7)
C151 0.0347(9) 0.0643(13) 0.0318(9) -0.0333(9) 0.0121(7) -0.0231(9)
C152 0.0334(8) 0.0501(10) 0.0186(7) -0.0144(7) 0.0023(6) -0.0188(8)
C153 0.0189(6) 0.0228(6) 0.0256(7) -0.0097(5) -0.0043(5) -0.0047(5)
C154 0.0155(5) 0.0224(6) 0.0289(7) -0.0108(5) 0.0017(5) -0.0066(5)
C155 0.0164(6) 0.0278(7) 0.0233(6) -0.0086(5) 0.0074(5) -0.0088(5)
C156 0.0167(6) 0.0260(6) 0.0245(6) -0.0113(5) 0.0073(5) -0.0044(5)
C157 0.0235(6) 0.0216(6) 0.0178(6) -0.0089(5) 0.0044(5) -0.0069(5)
C158 0.0215(6) 0.0246(6) 0.0167(6) -0.0068(5) 0.0011(5) -0.0067(5)
C159 0.0139(5) 0.0316(7) 0.0272(7) -0.0119(6) -0.0014(5) -0.0040(5)
C160 0.0147(5) 0.0327(7) 0.0317(7) -0.0166(6) 0.0053(5) -0.0098(5)
C161 0.0349(9) 0.0511(12) 0.0404(10) -0.0240(9) 0.0055(8) -0.0154(8)
C162 0.0450(11) 0.0542(13) 0.0349(10) -0.0133(9) -0.0021(8) -0.0219(10)
C163 0.0399(10) 0.0362(10) 0.0493(12) -0.0183(9) -0.0081(9) -0.0085(8)
C164 0.0417(11) 0.0463(12) 0.0509(13) -0.0146(10) -0.0122(9) -0.0091(9)
K2 0.01387(12) 0.04391(19) 0.01834(13) -0.00564(13) 0.00314(10) -0.00686(12)
O8A 0.0261(10) 0.0279(11) 0.0286(10) -0.0141(8) 0.0120(8) -0.0114(8)
O8B 0.0199(11) 0.0216(13) 0.0229(12) -0.0045(9) 0.0059(9) -0.0030(9)
O9 0.0240(5) 0.0304(5) 0.0188(5) -0.0084(4) 0.0052(4) -0.0075(4)
O10 0.0140(4) 0.0267(5) 0.0211(5) -0.0023(4) -0.0014(3) -0.0016(4)
O11 0.0182(4) 0.0247(5) 0.0231(5) -0.0015(4) -0.0037(4) -0.0067(4)
O12 0.0212(5) 0.0244(5) 0.0345(6) -0.0150(5) -0.0046(4) -0.0002(4)
O13 0.0155(5) 0.0291(6) 0.0483(8) -0.0036(5) 0.0038(5) -0.0047(4)
O14A 0.0548(16) 0.0238(10) 0.0326(12) -0.0162(9) -0.0180(11) 0.0013(10)
O14B 0.0287(14) 0.0199(11) 0.0240(12) -0.0110(10) -0.0014(10) 0.0024(10)
C165 0.0274(17) 0.0423(18) 0.026(2) -0.0187(16) 0.0148(14) -0.0241(15)
C16E 0.097(8) 0.147(12) 0.034(5) -0.015(6) 0.027(5) -0.085(8)
C166 0.0364(9) 0.0356(8) 0.0211(7) -0.0107(6) 0.0097(6) -0.0101(7)
C167 0.0258(7) 0.0315(8) 0.0215(6) -0.0097(6) -0.0011(5) -0.0049(6)
C168 0.0172(6) 0.0291(7) 0.0218(6) -0.0056(5) -0.0039(5) -0.0015(5)
C169 0.0151(6) 0.0358(8) 0.0241(7) -0.0034(6) 0.0003(5) -0.0096(5)
C170 0.0229(7) 0.0317(8) 0.0253(7) -0.0008(6) -0.0021(5) -0.0135(6)
C171 0.0282(7) 0.0253(7) 0.0249(7) -0.0018(6) -0.0083(6) -0.0048(6)
C172 0.0301(8) 0.0301(8) 0.0249(7) -0.0106(6) -0.0055(6) -0.0039(6)
C173 0.0265(7) 0.0284(8) 0.0372(9) -0.0160(7) -0.0097(6) 0.0103(6)
C174 0.0135(6) 0.0406(9) 0.0582(12) -0.0255(9) -0.0058(7) -0.0008(6)
C175 0.0211(7) 0.0630(13) 0.0575(13) -0.0350(11) 0.0194(8) -0.0216(8)
C176 0.0355(18) 0.055(2) 0.0434(19) -0.0330(18) 0.0267(15) -0.0269(17)
C17F 0.0215(17) 0.036(2) 0.044(3) -0.0070(19) 0.0119(17) -0.0124(16)
C177 0.077(3) 0.0243(15) 0.042(2) -0.0194(15) -0.031(2) 0.0058(18)
C17G 0.039(2) 0.0235(16) 0.0242(16) -0.0154(14) -0.0037(14) -0.0016(15)
C178 0.064(3) 0.041(2) 0.049(2) -0.0219(18) -0.015(2) -0.012(2)
C17H 0.031(2) 0.036(2) 0.0305(19) -0.0213(18) 0.0046(17) -0.0110(19)
C179 0.071(3) 0.044(2) 0.0376(18) -0.0298(16) -0.0196(18) 0.0266(19)
C17I 0.035(2) 0.027(2) 0.023(2) -0.0064(18) -0.0005(19) -0.0022(17)
C180 0.043(3) 0.058(4) 0.042(3) -0.029(3) -0.004(2) 0.018(2)
C18J 0.041(2) 0.0232(16) 0.033(2) -0.0140(15) 0.0051(16) -0.0032(15)
K3 0.01172(10) 0.01937(11) 0.01707(11) -0.00619(9) 0.00161(8) -0.00412(9)
O15 0.0167(4) 0.0177(4) 0.0199(4) -0.0008(3) -0.0022(3) -0.0065(3)
O16 0.0168(4) 0.0276(5) 0.0267(5) -0.0087(4) -0.0049(4) -0.0061(4)
O17 0.0131(4) 0.0239(5) 0.0314(5) -0.0131(4) 0.0019(4) -0.0006(4)
O18 0.0203(5) 0.0337(6) 0.0258(5) -0.0127(5) 0.0083(4) -0.0139(4)
O19 0.0197(4) 0.0279(5) 0.0148(4) -0.0078(4) 0.0031(3) -0.0099(4)
O20 0.0108(4) 0.0238(5) 0.0187(4) -0.0035(4) 0.0000(3) -0.0032(3)
O21 0.0318(6) 0.0260(5) 0.0355(6) -0.0167(5) 0.0045(5) -0.0069(5)
C181 0.0256(7) 0.0186(6) 0.0183(6) -0.0003(5) -0.0047(5) -0.0066(5)
C182 0.0259(7) 0.0237(6) 0.0220(6) -0.0075(5) -0.0055(5) -0.0065(5)
C183 0.0187(6) 0.0258(7) 0.0331(8) -0.0095(6) -0.0090(5) -0.0037(5)
C184 0.0131(5) 0.0253(7) 0.0422(9) -0.0132(6) -0.0055(5) 0.0005(5)
C185 0.0134(6) 0.0375(8) 0.0450(9) -0.0243(8) 0.0106(6) -0.0088(6)
C186 0.0221(7) 0.0455(10) 0.0342(8) -0.0195(7) 0.0142(6) -0.0206(7)
C187 0.0327(8) 0.0405(9) 0.0199(7) -0.0070(6) 0.0087(6) -0.0204(7)
C188 0.0306(8) 0.0480(10) 0.0154(6) -0.0112(6) 0.0066(5) -0.0167(7)
C189 0.0215(6) 0.0317(7) 0.0188(6) -0.0099(5) -0.0014(5) -0.0093(5)
C190 0.0130(5) 0.0285(7) 0.0198(6) -0.0044(5) -0.0035(4) -0.0035(5)
C191 0.0114(5) 0.0270(7) 0.0216(6) -0.0035(5) 0.0024(4) -0.0060(5)
C192 0.0166(5) 0.0232(6) 0.0220(6) -0.0025(5) 0.0012(5) -0.0102(5)
C193 0.0366(9) 0.0305(8) 0.0368(9) -0.0199(7) -0.0001(7) 0.0010(7)
C194 0.0312(9) 0.0356(9) 0.0549(12) -0.0252(9) 0.0101(8) -0.0035(7)
C195 0.0312(8) 0.0322(8) 0.0337(8) -0.0163(7) -0.0028(6) -0.0066(6)
C196 0.0417(11) 0.0347(10) 0.0557(13) -0.0138(9) -0.0003(9) -0.0142(8)
K4A 0.01450(13) 0.02469(17) 0.02238(15) -0.01390(13) 0.00536(10) -0.00724(11)
O22 0.0181(4) 0.0234(5) 0.0287(5) -0.0093(4) 0.0081(4) -0.0097(4)
O23 0.0242(5) 0.0237(5) 0.0269(5) -0.0119(4) 0.0068(4) -0.0057(4)
O24 0.0214(5) 0.0206(5) 0.0215(5) -0.0065(4) -0.0006(4) -0.0038(4)
O25 0.0157(4) 0.0286(5) 0.0288(5) -0.0149(4) 0.0059(4) -0.0082(4)
O26 0.0179(5) 0.0373(6) 0.0266(5) -0.0179(5) 0.0048(4) -0.0051(4)
O27 0.0153(4) 0.0236(5) 0.0287(5) -0.0120(4) 0.0016(4) -0.0036(4)
C197 0.0208(6) 0.0274(7) 0.0304(8) -0.0056(6) 0.0112(6) -0.0083(5)
C198 0.0270(7) 0.0274(7) 0.0258(7) -0.0083(6) 0.0120(6) -0.0048(6)
C199 0.0386(8) 0.0215(6) 0.0177(6) -0.0074(5) 0.0065(6) -0.0098(6)
C200 0.0365(8) 0.0229(7) 0.0194(6) -0.0037(5) -0.0020(6) -0.0100(6)
C201 0.0189(6) 0.0229(6) 0.0348(8) -0.0113(6) -0.0061(5) -0.0028(5)
C202 0.0146(5) 0.0263(7) 0.0381(8) -0.0157(6) 0.0014(5) -0.0065(5)
C203 0.0177(6) 0.0467(10) 0.0283(8) -0.0128(7) 0.0089(5) -0.0086(6)
C204 0.0185(7) 0.0633(13) 0.0324(8) -0.0288(9) 0.0063(6) -0.0014(7)
C205 0.0264(7) 0.0558(11) 0.0303(8) -0.0286(8) 0.0042(6) -0.0075(7)
C206 0.0228(7) 0.0354(8) 0.0263(7) -0.0166(6) -0.0009(5) -0.0048(6)
C207 0.0145(5) 0.0245(7) 0.0381(8) -0.0144(6) -0.0003(5) -0.0039(5)
C208 0.0155(6) 0.0234(6) 0.0412(9) -0.0142(6) 0.0057(5) -0.0078(5)
O28 0.0349(6) 0.0251(5) 0.0371(7) -0.0119(5) -0.0054(5) -0.0055(5)
C209 0.0355(9) 0.0270(8) 0.0536(12) -0.0193(8) 0.0032(8) 0.0012(7)
C210 0.0407(12) 0.0495(13) 0.0673(16) -0.0245(12) -0.0222(11) 0.0119(10)
C211 0.0296(9) 0.0565(13) 0.0563(13) -0.0352(11) 0.0016(8) -0.0105(9)
C212 0.0433(12) 0.0484(13) 0.0522(13) 0.0046(10) -0.0140(10) -0.0178(10)
O29 0.0456(8) 0.0271(6) 0.0329(6) -0.0148(5) -0.0022(6) -0.0011(5)
C213 0.0510(12) 0.0358(9) 0.0382(10) -0.0222(8) 0.0017(8) -0.0089(8)
C214 0.0509(14) 0.0737(17) 0.0492(13) -0.0376(13) -0.0063(11) 0.0062(12)
C215 0.0527(11) 0.0303(8) 0.0302(8) -0.0185(7) -0.0002(8) -0.0005(8)
C216 0.0509(13) 0.0530(13) 0.0542(13) -0.0373(11) 0.0108(10) -0.0103(10)

loop_
_atom_type_symbol
_atom_type_description
_atom_type_scat_dispersion_real
_atom_type_scat_dispersion_imag
_atom_type_scat_source
C C 0.0033 0.0016 'International Tables Vol C Tables 4.2.6.8 and 6.1.1.4'
H H 0.0000 0.0000 'International Tables Vol C Tables 4.2.6.8 and 6.1.1.4'
N N 0.0061 0.0033 'International Tables Vol C Tables 4.2.6.8 and 6.1.1.4'
O O 0.0106 0.0060 'International Tables Vol C Tables 4.2.6.8 and 6.1.1.4'
Si Si 0.0817 0.0704 'International Tables Vol C Tables 4.2.6.8 and 6.1.1.4'
K K 0.2009 0.2494 'International Tables Vol C Tables 4.2.6.8 and 6.1.1.4'

loop_
_geom_angle_atom_site_label_1
_geom_angle_atom_site_label_2
_geom_angle_atom_site_label_3
_geom_angle
_geom_angle_site_symmetry_1
_geom_angle_site_symmetry_3
_geom_angle_publ_flag
C4 Si1 C1 96.73(5) . . ?
C4 Si1 Si4 142.51(4) . . ?
C1 Si1 Si4 120.77(4) . . ?
C1 Si2 C17 112.57(6) . . ?
C1 Si2 C18 111.31(6) . . ?
C17 Si2 C18 105.15(7) . . ?
C1 Si2 C19 116.28(6) . . ?
C17 Si2 C19 103.59(6) . . ?
C18 Si2 C19 107.07(7) . . ?
C4 Si3 C20 109.94(6) . . ?
C4 Si3 C22 113.84(6) . . ?
C20 Si3 C22 105.42(8) . . ?
C4 Si3 C21 114.75(6) . . ?
C20 Si3 C21 106.86(8) . . ?
C22 Si3 C21 105.37(7) . . ?
N2 Si4 N1 68.98(5) . . ?
N2 Si4 Si1 110.69(4) . . ?
N1 Si4 Si1 108.71(4) . . ?
N2 Si4 C23 34.91(5) . . ?
N1 Si4 C23 34.84(5) . . ?
Si1 Si4 C23 119.66(4) . . ?
C23 N1 C30B 132.3(8) . . ?
C23 N1 C30A 131.09(15) . . ?
C23 N1 Si4 91.80(9) . . ?
C30B N1 Si4 126.3(7) . . ?
C30A N1 Si4 134.18(14) . . ?
C23 N2 C34 130.00(12) . . ?
C23 N2 Si4 91.80(9) . . ?
C34 N2 Si4 135.23(10) . . ?
C2 C1 Si1 104.82(8) . . ?
C2 C1 Si2 128.51(9) . . ?
Si1 C1 Si2 126.60(7) . . ?
C3 C2 C1 116.43(10) . . ?
C3 C2 C5 119.08(10) . . ?
C1 C2 C5 124.43(10) . . ?
C4 C3 C2 117.36(10) . . ?
C4 C3 C11 121.67(10) . . ?
C2 C3 C11 120.85(10) . . ?
C3 C4 Si1 104.64(8) . . ?
C3 C4 Si3 127.53(9) . . ?
Si1 C4 Si3 127.77(7) . . ?
C6 C5 C10 117.19(11) . . ?
C6 C5 C2 121.23(11) . . ?
C10 C5 C2 121.49(11) . . ?
C7 C6 C5 121.63(12) . . ?
C7 C6 H6 119.2 . . ?
C5 C6 H6 119.2 . . ?
C8 C7 C6 120.26(12) . . ?
C8 C7 H7 119.9 . . ?
C6 C7 H7 119.9 . . ?
C7 C8 C9 119.15(12) . . ?
C7 C8 H8 120.4 . . ?
C9 C8 H8 120.4 . . ?
C8 C9 C10 120.63(13) . . ?
C8 C9 H9 119.7 . . ?
C10 C9 H9 119.7 . . ?
C9 C10 C5 121.12(12) . . ?
C9 C10 H10 119.4 . . ?
C5 C10 H10 119.4 . . ?
C12 C11 C16 117.45(11) . . ?
C12 C11 C3 120.78(11) . . ?
C16 C11 C3 121.77(11) . . ?
C13 C12 C11 121.58(13) . . ?
C13 C12 H12 119.2 . . ?
C11 C12 H12 119.2 . . ?
C14 C13 C12 120.18(13) . . ?
C14 C13 H13 119.9 . . ?
C12 C13 H13 119.9 . . ?
C13 C14 C15 119.38(13) . . ?
C13 C14 H14 120.3 . . ?
C15 C14 H14 120.3 . . ?
C14 C15 C16 120.30(14) . . ?
C14 C15 H15 119.9 . . ?
C16 C15 H15 119.9 . . ?
C15 C16 C11 121.10(13) . . ?
C15 C16 H16 119.5 . . ?
C11 C16 H16 119.4 . . ?
Si2 C17 H2 109.5 . . ?
Si2 C17 H 109.5 . . ?
H2 C17 H 109.5 . . ?
Si2 C17 HA 109.5 . . ?
H2 C17 HA 109.5 . . ?
H C17 HA 109.5 . . ?
Si2 C18 K4A 110.17(6) . . ?
Si2 C18 H18G 109.5 . . ?
K4A C18 H18G 47.9 . . ?
Si2 C18 H18H 109.5 . . ?
K4A C18 H18H 64.3 . . ?
H18G C18 H18H 109.5 . . ?
Si2 C18 H18I 109.5 . . ?
K4A C18 H18I 139.4 . . ?
H18G C18 H18I 109.5 . . ?
H18H C18 H18I 109.5 . . ?
Si2 C19 H19A 109.5 . . ?
Si2 C19 H19B 109.5 . . ?
H19A C19 H19B 109.5 . . ?
Si2 C19 H19C 109.5 . . ?
H19A C19 H19C 109.5 . . ?
H19B C19 H19C 109.5 . . ?
Si3 C20 H20A 109.5 . . ?
Si3 C20 H20B 109.5 . . ?
H20A C20 H20B 109.5 . . ?
Si3 C20 H20C 109.5 . . ?
H20A C20 H20C 109.5 . . ?
H20B C20 H20C 109.5 . . ?
Si3 C21 H21A 109.5 . . ?
Si3 C21 H21B 109.5 . . ?
H21A C21 H21B 109.5 . . ?
Si3 C21 H21C 109.5 . . ?
H21A C21 H21C 109.5 . . ?
H21B C21 H21C 109.5 . . ?
Si3 C22 H22A 109.5 . . ?
Si3 C22 H22B 109.5 . . ?
H22A C22 H22B 109.5 . . ?
Si3 C22 H22C 109.5 . . ?
H22A C22 H22C 109.5 . . ?
H22B C22 H22C 109.5 . . ?
N1 C23 N2 105.17(11) . . ?
N1 C23 C24 126.23(12) . . ?
N2 C23 C24 128.13(12) . . ?
N1 C23 Si4 53.36(7) . . ?
N2 C23 Si4 53.29(7) . . ?
C24 C23 Si4 163.50(10) . . ?
C29 C24 C25 119.22(15) . . ?
C29 C24 C23 119.63(14) . . ?
C25 C24 C23 121.14(13) . . ?
C24 C25 C26 120.34(18) . . ?
C24 C25 H25 119.8 . . ?
C26 C25 H25 119.8 . . ?
C27 C26 C25 119.9(2) . . ?
C27 C26 H26 120.0 . . ?
C25 C26 H26 120.0 . . ?
C28 C27 C26 120.28(17) . . ?
C28 C27 H27 119.9 . . ?
C26 C27 H27 119.9 . . ?
C27 C28 C29 120.55(19) . . ?
C27 C28 H28 119.7 . . ?
C29 C28 H28 119.7 . . ?
C24 C29 C28 119.68(19) . . ?
C24 C29 H29 120.2 . . ?
C28 C29 H29 120.2 . . ?
N1 C30A C31A 106.76(17) . . ?
N1 C30A C33A 107.9(2) . . ?
C31A C30A C33A 110.3(2) . . ?
N1 C30A C32A 113.9(2) . . ?
C31A C30A C32A 107.9(2) . . ?
C33A C30A C32A 109.99(19) . . ?
C32B C30B N1 122.7(15) . . ?
C32B C30B C31B 115.0(16) . . ?
N1 C30B C31B 95.9(12) . . ?
C32B C30B C33B 109.4(14) . . ?
N1 C30B C33B 106.4(13) . . ?
C31B C30B C33B 105.7(14) . . ?
C30A C31A H31A 109.5 . . ?
C30A C31A H31B 109.5 . . ?
H31A C31A H31B 109.5 . . ?
C30A C31A H31C 109.5 . . ?
H31A C31A H31C 109.5 . . ?
H31B C31A H31C 109.5 . . ?
C30B C31B H31D 109.5 . . ?
C30B C31B H31E 109.5 . . ?
H31D C31B H31E 109.5 . . ?
C30B C31B H31F 109.5 . . ?
H31D C31B H31F 109.5 . . ?
H31E C31B H31F 109.5 . . ?
C30A C32A H32A 109.5 . . ?
C30A C32A H32B 109.5 . . ?
H32A C32A H32B 109.5 . . ?
C30A C32A H32C 109.5 . . ?
H32A C32A H32C 109.5 . . ?
H32B C32A H32C 109.5 . . ?
C30B C32B H32D 109.5 . . ?
C30B C32B H32E 109.5 . . ?
H32D C32B H32E 109.5 . . ?
C30B C32B H32F 109.5 . . ?
H32D C32B H32F 109.5 . . ?
H32E C32B H32F 109.5 . . ?
C30A C33A H33A 109.5 . . ?
C30A C33A H33B 109.5 . . ?
H33A C33A H33B 109.5 . . ?
C30A C33A H33C 109.5 . . ?
H33A C33A H33C 109.5 . . ?
H33B C33A H33C 109.5 . . ?
C30B C33B H33D 109.5 . . ?
C30B C33B H33E 109.5 . . ?
H33D C33B H33E 109.5 . . ?
C30B C33B H33F 109.5 . . ?
H33D C33B H33F 109.5 . . ?
H33E C33B H33F 109.5 . . ?
N2 C34 C36 110.91(15) . . ?
N2 C34 C37 111.74(14) . . ?
C36 C34 C37 111.0(2) . . ?
N2 C34 C35 105.96(14) . . ?
C36 C34 C35 109.2(2) . . ?
C37 C34 C35 107.85(19) . . ?
C34 C35 H35A 109.5 . . ?
C34 C35 H35B 109.5 . . ?
H35A C35 H35B 109.5 . . ?
C34 C35 H35C 109.5 . . ?
H35A C35 H35C 109.5 . . ?
H35B C35 H35C 109.5 . . ?
C34 C36 H36A 109.5 . . ?
C34 C36 H36B 109.5 . . ?
H36A C36 H36B 109.5 . . ?
C34 C36 H36C 109.5 . . ?
H36A C36 H36C 109.5 . . ?
H36B C36 H36C 109.5 . . ?
C34 C37 H37A 109.5 . . ?
C34 C37 H37B 109.5 . . ?
H37A C37 H37B 109.5 . . ?
C34 C37 H37C 109.5 . . ?
H37A C37 H37C 109.5 . . ?
H37B C37 H37C 109.5 . . ?
C41 Si5 C38 96.77(5) . . ?
C41 Si5 Si8 144.22(4) . . ?
C38 Si5 Si8 118.94(4) . . ?
C38 Si6 C54 112.21(6) . . ?
C38 Si6 C55 111.26(6) . . ?
C54 Si6 C55 104.40(6) . . ?
C38 Si6 C56 116.32(6) . . ?
C54 Si6 C56 105.82(6) . . ?
C55 Si6 C56 105.93(6) . . ?
C41 Si7 C57 109.30(6) . . ?
C41 Si7 C59 113.26(6) . . ?
C57 Si7 C59 106.29(7) . . ?
C41 Si7 C58 115.26(6) . . ?
C57 Si7 C58 105.97(7) . . ?
C59 Si7 C58 106.15(7) . . ?
N4 Si8 N3 69.37(5) . . ?
N4 Si8 Si5 108.73(4) . . ?
N3 Si8 Si5 107.99(4) . . ?
N4 Si8 C60 34.98(5) . . ?
N3 Si8 C60 34.99(5) . . ?
Si5 Si8 C60 117.39(4) . . ?
C60 N3 C67 131.17(11) . . ?
C60 N3 Si8 91.64(9) . . ?
C67 N3 Si8 133.13(9) . . ?
C60 N4 C71 130.97(11) . . ?
C60 N4 Si8 91.97(9) . . ?
C71 N4 Si8 136.78(9) . . ?
C39 C38 Si5 104.87(8) . . ?
C39 C38 Si6 131.52(9) . . ?
Si5 C38 Si6 123.27(6) . . ?
C40 C39 C38 116.51(10) . . ?
C40 C39 C42 121.64(10) . . ?
C38 C39 C42 121.83(10) . . ?
C39 C40 C41 117.13(10) . . ?
C39 C40 C48 122.50(10) . . ?
C41 C40 C48 120.21(10) . . ?
C40 C41 Si5 104.70(8) . . ?
C40 C41 Si7 128.07(9) . . ?
Si5 C41 Si7 126.71(7) . . ?
C43 C42 C47 117.03(11) . . ?
C43 C42 C39 122.02(10) . . ?
C47 C42 C39 120.87(11) . . ?
C44 C43 C42 121.42(12) . . ?
C44 C43 H43 119.3 . . ?
C42 C43 H43 119.3 . . ?
C45 C44 C43 120.46(13) . . ?
C45 C44 H44 119.8 . . ?
C43 C44 H44 119.8 . . ?
C46 C45 C44 119.06(12) . . ?
C46 C45 H45 120.5 . . ?
C44 C45 H45 120.5 . . ?
C45 C46 C47 120.35(12) . . ?
C45 C46 H46 119.8 . . ?
C47 C46 H46 119.8 . . ?
C46 C47 C42 121.62(12) . . ?
C46 C47 H47 119.2 . . ?
C42 C47 H47 119.2 . . ?
C49 C48 C53 116.70(12) . . ?
C49 C48 C40 120.44(11) . . ?
C53 C48 C40 122.81(11) . . ?
C48 C49 C50 121.88(14) . . ?
C48 C49 H49 119.1 . . ?
C50 C49 H49 119.1 . . ?
C51 C50 C49 119.90(15) . . ?
C51 C50 H50 120.0 . . ?
C49 C50 H50 120.0 . . ?
C50 C51 C52 119.65(13) . . ?
C50 C51 H51 120.2 . . ?
C52 C51 H51 120.2 . . ?
C51 C52 C53 120.12(15) . . ?
C51 C52 H52 119.9 . . ?
C53 C52 H52 119.9 . . ?
C52 C53 C48 121.72(14) . . ?
C52 C53 H53 119.1 . . ?
C48 C53 H53 119.1 . . ?
Si6 C54 H54A 109.5 . . ?
Si6 C54 H54B 109.5 . . ?
H54A C54 H54B 109.5 . . ?
Si6 C54 H54C 109.5 . . ?
H54A C54 H54C 109.5 . . ?
H54B C54 H54C 109.5 . . ?
Si6 C55 H55A 109.5 . . ?
Si6 C55 H55B 109.5 . . ?
H55A C55 H55B 109.5 . . ?
Si6 C55 H55C 109.5 . . ?
H55A C55 H55C 109.5 . . ?
H55B C55 H55C 109.5 . . ?
Si6 C56 H56A 109.5 . . ?
Si6 C56 H56B 109.5 . . ?
H56A C56 H56B 109.5 . . ?
Si6 C56 H56C 109.5 . . ?
H56A C56 H56C 109.5 . . ?
H56B C56 H56C 109.5 . . ?
Si7 C57 H57A 109.5 . . ?
Si7 C57 H57B 109.5 . . ?
H57A C57 H57B 109.5 . . ?
Si7 C57 H57C 109.5 . . ?
H57A C57 H57C 109.5 . . ?
H57B C57 H57C 109.5 . . ?
Si7 C58 H58A 109.5 . . ?
Si7 C58 H58B 109.5 . . ?
H58A C58 H58B 109.5 . . ?
Si7 C58 H58C 109.5 . . ?
H58A C58 H58C 109.5 . . ?
H58B C58 H58C 109.5 . . ?
Si7 C59 H59A 109.5 . . ?
Si7 C59 H59B 109.5 . . ?
H59A C59 H59B 109.5 . . ?
Si7 C59 H59C 109.5 . . ?
H59A C59 H59C 109.5 . . ?
H59B C59 H59C 109.5 . . ?
N4 C60 N3 105.30(11) . . ?
N4 C60 C61 127.62(12) . . ?
N3 C60 C61 126.64(13) . . ?
N4 C60 Si8 53.05(7) . . ?
N3 C60 Si8 53.38(7) . . ?
C61 C60 Si8 164.97(10) . . ?
C62 C61 C66 119.71(13) . . ?
C62 C61 C60 121.44(12) . . ?
C66 C61 C60 118.83(13) . . ?
C63 C62 C61 120.04(15) . . ?
C63 C62 H62 120.0 . . ?
C61 C62 H62 120.0 . . ?
C64 C63 C62 120.03(16) . . ?
C64 C63 H63 120.0 . . ?
C62 C63 H63 120.0 . . ?
C63 C64 C65 120.32(14) . . ?
C63 C64 H64 119.8 . . ?
C65 C64 H64 119.8 . . ?
C64 C65 C66 119.80(16) . . ?
C64 C65 H65 120.1 . . ?
C66 C65 H65 120.1 . . ?
C65 C66 C61 120.07(15) . . ?
C65 C66 H66 120.0 . . ?
C61 C66 H66 120.0 . . ?
N3 C67 C69 112.72(12) . . ?
N3 C67 C68 105.98(11) . . ?
C69 C67 C68 109.52(14) . . ?
N3 C67 C70 109.13(13) . . ?
C69 C67 C70 110.26(13) . . ?
C68 C67 C70 109.10(13) . . ?
C67 C68 H68A 109.5 . . ?
C67 C68 H68B 109.5 . . ?
H68A C68 H68B 109.5 . . ?
C67 C68 H68C 109.5 . . ?
H68A C68 H68C 109.5 . . ?
H68B C68 H68C 109.5 . . ?
C67 C69 H69A 109.5 . . ?
C67 C69 H69B 109.5 . . ?
H69A C69 H69B 109.5 . . ?
C67 C69 H69C 109.5 . . ?
H69A C69 H69C 109.5 . . ?
H69B C69 H69C 109.5 . . ?
C67 C70 H70A 109.5 . . ?
C67 C70 H70B 109.5 . . ?
H70A C70 H70B 109.5 . . ?
C67 C70 H70C 109.5 . . ?
H70A C70 H70C 109.5 . . ?
H70B C70 H70C 109.5 . . ?
N4 C71 C74 112.53(13) . . ?
N4 C71 C73 109.75(12) . . ?
C74 C71 C73 109.80(13) . . ?
N4 C71 C72 106.04(12) . . ?
C74 C71 C72 108.55(14) . . ?
C73 C71 C72 110.10(14) . . ?
C71 C72 H72A 109.5 . . ?
C71 C72 H72B 109.5 . . ?
H72A C72 H72B 109.5 . . ?
C71 C72 H72C 109.5 . . ?
H72A C72 H72C 109.5 . . ?
H72B C72 H72C 109.5 . . ?
C71 C73 H73A 109.5 . . ?
C71 C73 H73B 109.5 . . ?
H73A C73 H73B 109.5 . . ?
C71 C73 H73C 109.5 . . ?
H73A C73 H73C 109.5 . . ?
H73B C73 H73C 109.5 . . ?
C71 C74 H74A 109.5 . . ?
C71 C74 H74B 109.5 . . ?
H74A C74 H74B 109.5 . . ?
C71 C74 H74C 109.5 . . ?
H74A C74 H74C 109.5 . . ?
H74B C74 H74C 109.5 . . ?
C78 Si9 C75 96.30(5) . . ?
C78 Si9 Si12 143.47(4) . . ?
C75 Si9 Si12 119.58(4) . . ?
C75 Si10 C91 110.38(6) . . ?
C75 Si10 C92 111.94(6) . . ?
C91 Si10 C92 105.44(7) . . ?
C75 Si10 C93 118.16(6) . . ?
C91 Si10 C93 104.31(7) . . ?
C92 Si10 C93 105.62(6) . . ?
C78 Si11 C94 108.94(7) . . ?
C78 Si11 C96 113.00(7) . . ?
C94 Si11 C96 106.29(10) . . ?
C78 Si11 C95 115.40(7) . . ?
C94 Si11 C95 105.67(11) . . ?
C96 Si11 C95 106.92(8) . . ?
N5 Si12 N6 68.82(5) . . ?
N5 Si12 C97 34.63(5) . . ?
N6 Si12 C97 34.55(5) . . ?
N5 Si12 Si9 109.34(4) . . ?
N6 Si12 Si9 107.36(4) . . ?
C97 Si12 Si9 116.18(3) . . ?
C97 N5 C104 130.67(11) . . ?
C97 N5 Si12 92.55(8) . . ?
C104 N5 Si12 134.63(10) . . ?
C97 N6 C108 131.10(12) . . ?
C97 N6 Si12 92.60(9) . . ?
C108 N6 Si12 135.64(10) . . ?
C76 C75 Si9 105.05(8) . . ?
C76 C75 Si10 131.08(9) . . ?
Si9 C75 Si10 123.33(6) . . ?
C77 C76 C75 116.38(10) . . ?
C77 C76 C79 119.90(10) . . ?
C75 C76 C79 123.33(10) . . ?
C76 C77 C78 117.35(10) . . ?
C76 C77 C85 121.21(10) . . ?
C78 C77 C85 121.23(10) . . ?
C77 C78 Si9 104.88(8) . . ?
C77 C78 Si11 126.94(9) . . ?
Si9 C78 Si11 127.88(7) . . ?
C80 C79 C84 117.17(11) . . ?
C80 C79 C76 123.33(10) . . ?
C84 C79 C76 119.47(11) . . ?
C81 C80 C79 121.36(12) . . ?
C81 C80 H80 119.3 . . ?
C79 C80 H80 119.3 . . ?
C82 C81 C80 120.33(13) . . ?
C82 C81 H81 119.8 . . ?
C80 C81 H81 119.8 . . ?
C83 C82 C81 119.31(12) . . ?
C83 C82 H82 120.3 . . ?
C81 C82 H82 120.3 . . ?
C82 C83 C84 120.10(13) . . ?
C82 C83 H83 120.0 . . ?
C84 C83 H83 120.0 . . ?
C83 C84 C79 121.52(13) . . ?
C83 C84 H84 119.2 . . ?
C79 C84 H84 119.2 . . ?
C90 C85 C86 117.35(11) . . ?
C90 C85 C77 121.12(11) . . ?
C86 C85 C77 121.46(11) . . ?
C87 C86 C85 121.12(14) . . ?
C87 C86 H86 119.4 . . ?
C85 C86 H86 119.4 . . ?
C88 C87 C86 120.60(14) . . ?
C88 C87 H87 119.7 . . ?
C86 C87 H87 119.7 . . ?
C87 C88 C89 119.21(13) . . ?
C87 C88 K3 139.14(11) . 1_545 ?
C89 C88 K3 81.97(9) . 1_545 ?
C87 C88 H88 120.4 . . ?
C89 C88 H88 120.4 . . ?
K3 C88 H88 52.5 1_545 . ?
C88 C89 C90 119.98(14) . . ?
C88 C89 H89 120.0 . . ?
C90 C89 H89 120.0 . . ?
C85 C90 C89 121.72(13) . . ?
C85 C90 H90 119.1 . . ?
C89 C90 H90 119.1 . . ?
Si10 C91 H91A 109.5 . . ?
Si10 C91 H91B 109.5 . . ?
H91A C91 H91B 109.5 . . ?
Si10 C91 H91C 109.5 . . ?
H91A C91 H91C 109.5 . . ?
H91B C91 H91C 109.5 . . ?
Si10 C92 H92A 109.5 . . ?
Si10 C92 H92B 109.5 . . ?
H92A C92 H92B 109.5 . . ?
Si10 C92 H92C 109.5 . . ?
H92A C92 H92C 109.5 . . ?
H92B C92 H92C 109.5 . . ?
Si10 C93 H93A 109.5 . . ?
Si10 C93 H93B 109.5 . . ?
H93A C93 H93B 109.5 . . ?
Si10 C93 H93C 109.5 . . ?
H93A C93 H93C 109.5 . . ?
H93B C93 H93C 109.5 . . ?
Si11 C94 H94A 109.5 . . ?
Si11 C94 H94B 109.5 . . ?
H94A C94 H94B 109.5 . . ?
Si11 C94 H94C 109.5 . . ?
H94A C94 H94C 109.5 . . ?
H94B C94 H94C 109.5 . . ?
Si11 C95 H95A 109.5 . . ?
Si11 C95 H95B 109.5 . . ?
H95A C95 H95B 109.5 . . ?
Si11 C95 H95C 109.5 . . ?
H95A C95 H95C 109.5 . . ?
H95B C95 H95C 109.5 . . ?
Si11 C96 H96A 109.5 . . ?
Si11 C96 H96B 109.5 . . ?
H96A C96 H96B 109.5 . . ?
Si11 C96 H96C 109.5 . . ?
H96A C96 H96C 109.5 . . ?
H96B C96 H96C 109.5 . . ?
N6 C97 N5 104.98(11) . . ?
N6 C97 C98 127.09(13) . . ?
N5 C97 C98 127.80(12) . . ?
N6 C97 Si12 52.85(7) . . ?
N5 C97 Si12 52.81(6) . . ?
C98 C97 Si12 169.73(9) . . ?
C103 C98 C99 118.89(13) . . ?
C103 C98 C97 120.62(13) . . ?
C99 C98 C97 120.48(12) . . ?
C98 C99 C100 120.82(14) . . ?
C98 C99 H99 119.6 . . ?
C100 C99 H99 119.6 . . ?
C101 C100 C99 119.66(15) . . ?
C101 C100 H100 120.2 . . ?
C99 C100 H100 120.2 . . ?
C100 C101 C102 120.06(14) . . ?
C100 C101 H101 120.0 . . ?
C102 C101 H101 120.0 . . ?
C101 C102 C103 120.49(15) . . ?
C101 C102 H102 119.8 . . ?
C103 C102 H102 119.8 . . ?
C98 C103 C102 120.05(15) . . ?
C98 C103 H103 120.0 . . ?
C102 C103 H103 120.0 . . ?
N5 C104 C106 111.95(15) . . ?
N5 C104 C105 105.64(13) . . ?
C106 C104 C105 112.4(3) . . ?
N5 C104 C107 111.81(15) . . ?
C106 C104 C107 109.1(2) . . ?
C105 C104 C107 105.8(2) . . ?
C104 C105 H10A 109.5 . . ?
C104 C105 H10B 109.5 . . ?
H10A C105 H10B 109.5 . . ?
C104 C105 H10C 109.5 . . ?
H10A C105 H10C 109.5 . . ?
H10B C105 H10C 109.5 . . ?
C104 C106 H10D 109.5 . . ?
C104 C106 H10E 109.5 . . ?
H10D C106 H10E 109.5 . . ?
C104 C106 H10F 109.5 . . ?
H10D C106 H10F 109.5 . . ?
H10E C106 H10F 109.5 . . ?
C104 C107 H10G 109.5 . . ?
C104 C107 H10H 109.5 . . ?
H10G C107 H10H 109.5 . . ?
C104 C107 H10I 109.5 . . ?
H10G C107 H10I 109.5 . . ?
H10H C107 H10I 109.5 . . ?
N6 C108 C110 109.28(16) . . ?
N6 C108 C109 106.02(14) . . ?
C110 C108 C109 109.7(2) . . ?
N6 C108 C111 113.22(14) . . ?
C110 C108 C111 110.4(2) . . ?
C109 C108 C111 108.02(19) . . ?
C108 C109 H10J 109.5 . . ?
C108 C109 H10K 109.5 . . ?
H10J C109 H10K 109.5 . . ?
C108 C109 H10L 109.5 . . ?
H10J C109 H10L 109.5 . . ?
H10K C109 H10L 109.5 . . ?
C108 C110 H11A 109.5 . . ?
C108 C110 H11B 109.5 . . ?
H11A C110 H11B 109.5 . . ?
C108 C110 H11C 109.5 . . ?
H11A C110 H11C 109.5 . . ?
H11B C110 H11C 109.5 . . ?
C108 C111 H11D 109.5 . . ?
C108 C111 H11E 109.5 . . ?
H11D C111 H11E 109.5 . . ?
C108 C111 H11F 109.5 . . ?
H11D C111 H11F 109.5 . . ?
H11E C111 H11F 109.5 . . ?
C112 Si13 C115 96.77(5) . . ?
C112 Si13 Si16 121.71(4) . . ?
C115 Si13 Si16 141.50(4) . . ?
C112 Si14 C128 111.93(6) . . ?
C112 Si14 C129 111.68(6) . . ?
C128 Si14 C129 105.09(7) . . ?
C112 Si14 C130 115.86(6) . . ?
C128 Si14 C130 104.82(6) . . ?
C129 Si14 C130 106.67(7) . . ?
C115 Si15 C131 109.83(6) . . ?
C115 Si15 C132 114.63(6) . . ?
C131 Si15 C132 106.28(6) . . ?
C115 Si15 C133 114.74(6) . . ?
C131 Si15 C133 105.67(7) . . ?
C132 Si15 C133 104.98(6) . . ?
N7 Si16 N8 69.08(5) . . ?
N7 Si16 Si13 107.35(4) . . ?
N8 Si16 Si13 107.77(4) . . ?
N7 Si16 C134 34.81(5) . . ?
N8 Si16 C134 34.90(5) . . ?
Si13 Si16 C134 116.46(3) . . ?
C134 N7 C141 131.99(11) . . ?
C134 N7 Si16 92.13(8) . . ?
C141 N7 Si16 133.91(9) . . ?
C134 N8 C145 129.89(12) . . ?
C134 N8 Si16 91.81(9) . . ?
C145 N8 Si16 132.68(10) . . ?
C113 C112 Si13 105.08(8) . . ?
C113 C112 Si14 129.38(9) . . ?
Si13 C112 Si14 125.44(6) . . ?
C114 C113 C112 116.21(10) . . ?
C114 C113 C116 119.27(10) . . ?
C112 C113 C116 124.49(10) . . ?
C113 C114 C115 117.30(10) . . ?
C113 C114 C122 121.04(10) . . ?
C115 C114 C122 121.49(10) . . ?
C114 C115 Si13 104.61(8) . . ?
C114 C115 Si15 127.40(8) . . ?
Si13 C115 Si15 127.80(7) . . ?
C117 C116 C121 117.22(11) . . ?
C117 C116 C113 121.37(11) . . ?
C121 C116 C113 121.33(11) . . ?
C118 C117 C116 121.84(12) . . ?
C118 C117 H117 119.1 . . ?
C116 C117 H117 119.1 . . ?
C119 C118 C117 120.14(12) . . ?
C119 C118 H118 119.9 . . ?
C117 C118 H118 119.9 . . ?
C118 C119 C120 118.96(12) . . ?
C118 C119 H119 120.5 . . ?
C120 C119 H119 120.5 . . ?
C121 C120 C119 120.68(13) . . ?
C121 C120 H120 119.7 . . ?
C119 C120 H120 119.7 . . ?
C120 C121 C116 121.14(12) . . ?
C120 C121 H121 119.4 . . ?
C116 C121 H121 119.4 . . ?
C127 C122 C123 117.69(11) . . ?
C127 C122 C114 121.45(11) . . ?
C123 C122 C114 120.84(11) . . ?
C124 C123 C122 121.17(13) . . ?
C124 C123 H123 119.4 . . ?
C122 C123 H123 119.4 . . ?
C125 C124 C123 120.33(14) . . ?
C125 C124 H124 119.8 . . ?
C123 C124 H124 119.8 . . ?
C124 C125 C126 119.36(13) . . ?
C124 C125 H125 120.3 . . ?
C126 C125 H125 120.3 . . ?
C125 C126 C127 120.20(14) . . ?
C125 C126 H126 119.9 . . ?
C127 C126 H126 119.9 . . ?
C126 C127 C122 121.25(13) . . ?
C126 C127 H127 119.4 . . ?
C122 C127 H127 119.4 . . ?
Si14 C128 H12A 109.5 . . ?
Si14 C128 H12B 109.5 . . ?
H12A C128 H12B 109.5 . . ?
Si14 C128 H12C 109.5 . . ?
H12A C128 H12C 109.5 . . ?
H12B C128 H12C 109.5 . . ?
Si14 C129 H12D 109.5 . . ?
Si14 C129 H12E 109.5 . . ?
H12D C129 H12E 109.5 . . ?
Si14 C129 H12F 109.5 . . ?
H12D C129 H12F 109.5 . . ?
H12E C129 H12F 109.5 . . ?
Si14 C130 H13A 109.5 . . ?
Si14 C130 H13B 109.5 . . ?
H13A C130 H13B 109.5 . . ?
Si14 C130 H13C 109.5 . . ?
H13A C130 H13C 109.5 . . ?
H13B C130 H13C 109.5 . . ?
Si15 C131 H13D 109.5 . . ?
Si15 C131 H13E 109.5 . . ?
H13D C131 H13E 109.5 . . ?
Si15 C131 H13F 109.5 . . ?
H13D C131 H13F 109.5 . . ?
H13E C131 H13F 109.5 . . ?
Si15 C132 H13G 109.5 . . ?
Si15 C132 H13H 109.5 . . ?
H13G C132 H13H 109.5 . . ?
Si15 C132 H13I 109.5 . . ?
H13G C132 H13I 109.5 . . ?
H13H C132 H13I 109.5 . . ?
Si15 C133 H13J 109.5 . . ?
Si15 C133 H13K 109.5 . . ?
H13J C133 H13K 109.5 . . ?
Si15 C133 H13L 109.5 . . ?
H13J C133 H13L 109.5 . . ?
H13K C133 H13L 109.5 . . ?
N7 C134 N8 105.16(11) . . ?
N7 C134 C135 126.21(12) . . ?
N8 C134 C135 128.42(12) . . ?
N7 C134 Si16 53.06(7) . . ?
N8 C134 Si16 53.29(7) . . ?
C135 C134 Si16 166.53(9) . . ?
C140 C135 C136 119.75(13) . . ?
C140 C135 C134 119.43(13) . . ?
C136 C135 C134 120.75(12) . . ?
C137 C136 C135 120.09(14) . . ?
C137 C136 H136 120.0 . . ?
C135 C136 H136 120.0 . . ?
C138 C137 C136 120.07(15) . . ?
C138 C137 H137 120.0 . . ?
C136 C137 H137 120.0 . . ?
C137 C138 C139 119.91(14) . . ?
C137 C138 H138 120.0 . . ?
C139 C138 H138 120.0 . . ?
C140 C139 C138 120.29(15) . . ?
C140 C139 H139 119.9 . . ?
C138 C139 H139 119.9 . . ?
C139 C140 C135 119.86(15) . . ?
C139 C140 H140 120.1 . . ?
C135 C140 H140 120.1 . . ?
N7 C141 C142 105.39(11) . . ?
N7 C141 C144 109.46(13) . . ?
C142 C141 C144 109.46(13) . . ?
N7 C141 C143 113.25(12) . . ?
C142 C141 C143 108.59(13) . . ?
C144 C141 C143 110.51(13) . . ?
C141 C142 H14A 109.5 . . ?
C141 C142 H14B 109.5 . . ?
H14A C142 H14B 109.5 . . ?
C141 C142 H14C 109.5 . . ?
H14A C142 H14C 109.5 . . ?
H14B C142 H14C 109.5 . . ?
C141 C143 H14D 109.5 . . ?
C141 C143 H14E 109.5 . . ?
H14D C143 H14E 109.5 . . ?
C141 C143 H14F 109.5 . . ?
H14D C143 H14F 109.5 . . ?
H14E C143 H14F 109.5 . . ?
C141 C144 H14G 109.5 . . ?
C141 C144 H14H 109.5 . . ?
H14G C144 H14H 109.5 . . ?
C141 C144 H14I 109.5 . . ?
H14G C144 H14I 109.5 . . ?
H14H C144 H14I 109.5 . . ?
N8 C145 C147 111.60(13) . . ?
N8 C145 C146 106.66(12) . . ?
C147 C145 C146 109.00(14) . . ?
N8 C145 C148 110.02(13) . . ?
C147 C145 C148 110.12(15) . . ?
C146 C145 C148 109.35(14) . . ?
C145 C146 H14J 109.5 . . ?
C145 C146 H14K 109.5 . . ?
H14J C146 H14K 109.5 . . ?
C145 C146 H14L 109.5 . . ?
H14J C146 H14L 109.5 . . ?
H14K C146 H14L 109.5 . . ?
C145 C147 H14M 109.5 . . ?
C145 C147 H14N 109.5 . . ?
H14M C147 H14N 109.5 . . ?
C145 C147 H14O 109.5 . . ?
H14M C147 H14O 109.5 . . ?
H14N C147 H14O 109.5 . . ?
C145 C148 H14P 109.5 . . ?
C145 C148 H14Q 109.5 . . ?
H14P C148 H14Q 109.5 . . ?
C145 C148 H14R 109.5 . . ?
H14P C148 H14R 109.5 . . ?
H14Q C148 H14R 109.5 . . ?
O1 K1A O2 60.16(4) . . ?
O1 K1A O4 168.05(11) . . ?
O2 K1A O4 116.76(5) . . ?
O1 K1A O3 120.90(5) . . ?
O2 K1A O3 61.13(4) . . ?
O4 K1A O3 58.92(4) . . ?
O1 K1A O5 118.54(8) . . ?
O2 K1A O5 160.44(11) . . ?
O4 K1A O5 59.93(4) . . ?
O3 K1A O5 118.84(5) . . ?
O1 K1A O6 59.59(5) . . ?
O2 K1A O6 114.50(7) . . ?
O4 K1A O6 116.63(7) . . ?
O3 K1A O6 163.07(10) . . ?
O5 K1A O6 59.11(5) . . ?
O1 K1A O7 83.06(5) . . ?
O2 K1A O7 102.76(8) . . ?
O4 K1A O7 108.79(8) . . ?
O3 K1A O7 103.62(10) . . ?
O5 K1A O7 96.23(5) . . ?
O6 K1A O7 93.28(4) . . ?
O6 K1B O2 119.62(11) . . ?
O6 K1B O1 61.02(8) . . ?
O2 K1B O1 60.78(6) . . ?
O6 K1B O5 60.85(7) . . ?
O2 K1B O5 178.1(6) . . ?
O1 K1B O5 120.18(17) . . ?
O6 K1B O4 120.90(10) . . ?
O2 K1B O4 118.70(14) . . ?
O1 K1B O4 174.0(6) . . ?
O5 K1B O4 60.55(6) . . ?
O6 K1B O3 179.2(4) . . ?
O2 K1B O3 61.04(7) . . ?
O1 K1B O3 119.49(12) . . ?
O5 K1B O3 118.51(10) . . ?
O4 K1B O3 58.52(6) . . ?
O6 K1B O7 86.7(3) . . ?
O2 K1B O7 93.8(3) . . ?
O1 K1B O7 75.8(3) . . ?
O5 K1B O7 88.1(3) . . ?
O4 K1B O7 98.4(3) . . ?
O3 K1B O7 92.9(3) . . ?
C160 O1 C149 110.70(11) . . ?
C160 O1 K1B 115.88(13) . . ?
C149 O1 K1B 116.13(19) . . ?
C160 O1 K1A 119.90(9) . . ?
C149 O1 K1A 118.74(9) . . ?
C151 O2 C150 111.89(13) . . ?
C151 O2 K1B 116.66(12) . . ?
C150 O2 K1B 115.2(2) . . ?
C151 O2 K1A 112.92(10) . . ?
C150 O2 K1A 111.43(10) . . ?
C152 O3 C153 111.45(12) . . ?
C152 O3 K1A 113.24(9) . . ?
C153 O3 K1A 118.38(9) . . ?
C152 O3 K1B 108.76(19) . . ?
C153 O3 K1B 115.45(15) . . ?
C155 O4 C154 112.75(11) . . ?
C155 O4 K1B 115.71(16) . . ?
C154 O4 K1B 119.44(13) . . ?
C155 O4 K1A 113.41(8) . . ?
C154 O4 K1A 115.08(10) . . ?
C156 O5 C157 112.00(11) . . ?
C156 O5 K1B 114.29(17) . . ?
C157 O5 K1B 111.98(15) . . ?
C156 O5 K1A 116.46(9) . . ?
C157 O5 K1A 116.88(9) . . ?
C159 O6 C158 112.14(11) . . ?
C159 O6 K1B 115.44(18) . . ?
C158 O6 K1B 117.40(13) . . ?
C159 O6 K1A 111.07(9) . . ?
C158 O6 K1A 114.78(8) . . ?
C161 O7 C163 110.42(16) . . ?
C161 O7 K1A 124.81(13) . . ?
C163 O7 K1A 124.02(12) . . ?
C161 O7 K1B 122.71(13) . . ?
C163 O7 K1B 126.01(13) . . ?
O1 C149 C150 108.06(13) . . ?
O1 C149 H14S 110.1 . . ?
C150 C149 H14S 110.1 . . ?
O1 C149 H14T 110.1 . . ?
C150 C149 H14T 110.1 . . ?
H14S C149 H14T 108.4 . . ?
O2 C150 C149 109.07(14) . . ?
O2 C150 H15A 109.9 . . ?
C149 C150 H15A 109.9 . . ?
O2 C150 H15B 109.9 . . ?
C149 C150 H15B 109.9 . . ?
H15A C150 H15B 108.3 . . ?
O2 C151 C152 109.28(15) . . ?
O2 C151 H15C 109.8 . . ?
C152 C151 H15C 109.8 . . ?
O2 C151 H15D 109.8 . . ?
C152 C151 H15D 109.8 . . ?
H15C C151 H15D 108.3 . . ?
O3 C152 C151 108.49(15) . . ?
O3 C152 H15E 110.0 . . ?
C151 C152 H15E 110.0 . . ?
O3 C152 H15F 110.0 . . ?
C151 C152 H15F 110.0 . . ?
H15E C152 H15F 108.4 . . ?
O3 C153 C154 108.83(12) . . ?
O3 C153 H15G 109.9 . . ?
C154 C153 H15G 109.9 . . ?
O3 C153 H15H 109.9 . . ?
C154 C153 H15H 109.9 . . ?
H15G C153 H15H 108.3 . . ?
O4 C154 C153 107.43(11) . . ?
O4 C154 H15I 110.2 . . ?
C153 C154 H15I 110.2 . . ?
O4 C154 H15J 110.2 . . ?
C153 C154 H15J 110.2 . . ?
H15I C154 H15J 108.5 . . ?
O4 C155 C156 108.57(11) . . ?
O4 C155 H15K 110.0 . . ?
C156 C155 H15K 110.0 . . ?
O4 C155 H15L 110.0 . . ?
C156 C155 H15L 110.0 . . ?
H15K C155 H15L 108.4 . . ?
O5 C156 C155 108.96(12) . . ?
O5 C156 H15M 109.9 . . ?
C155 C156 H15M 109.9 . . ?
O5 C156 H15N 109.9 . . ?
C155 C156 H15N 109.9 . . ?
H15M C156 H15N 108.3 . . ?
O5 C157 C158 108.45(12) . . ?
O5 C157 H15O 110.0 . . ?
C158 C157 H15O 110.0 . . ?
O5 C157 H15P 110.0 . . ?
C158 C157 H15P 110.0 . . ?
H15O C157 H15P 108.4 . . ?
O6 C158 C157 108.48(11) . . ?
O6 C158 H15Q 110.0 . . ?
C157 C158 H15Q 110.0 . . ?
O6 C158 H15R 110.0 . . ?
C157 C158 H15R 110.0 . . ?
H15Q C158 H15R 108.4 . . ?
O6 C159 C160 108.88(12) . . ?
O6 C159 H15S 109.9 . . ?
C160 C159 H15S 109.9 . . ?
O6 C159 H15T 109.9 . . ?
C160 C159 H15T 109.9 . . ?
H15S C159 H15T 108.3 . . ?
O1 C160 C159 108.73(12) . . ?
O1 C160 H16O 109.9 . . ?
C159 C160 H16O 109.9 . . ?
O1 C160 H16P 109.9 . . ?
C159 C160 H16P 109.9 . . ?
H16O C160 H16P 108.3 . . ?
O7 C161 C162 112.80(18) . . ?
O7 C161 H16Q 109.0 . . ?
C162 C161 H16Q 109.0 . . ?
O7 C161 H16R 109.0 . . ?
C162 C161 H16R 109.0 . . ?
H16Q C161 H16R 107.8 . . ?
C161 C162 H16S 109.5 . . ?
C161 C162 H16T 109.5 . . ?
H16S C162 H16T 109.5 . . ?
C161 C162 H16U 109.5 . . ?
H16S C162 H16U 109.5 . . ?
H16T C162 H16U 109.5 . . ?
O7 C163 C164 107.13(18) . . ?
O7 C163 H16V 110.3 . . ?
C164 C163 H16V 110.3 . . ?
O7 C163 H16W 110.3 . . ?
C164 C163 H16W 110.3 . . ?
H16V C163 H16W 108.5 . . ?
C163 C164 H16X 109.5 . . ?
C163 C164 H16Y 109.5 . . ?
H16X C164 H16Y 109.5 . . ?
C163 C164 HB 109.5 . . ?
H16X C164 HB 109.5 . . ?
H16Y C164 HB 109.5 . . ?
O14B K2 O13 111.23(8) . . ?
O14B K2 O11 97.80(7) . . ?
O13 K2 O11 115.39(4) . . ?
O14B K2 O9 93.45(7) . . ?
O13 K2 O9 116.35(4) . . ?
O11 K2 O9 117.94(3) . . ?
O14B K2 O12 91.75(7) . . ?
O13 K2 O12 60.77(4) . . ?
O11 K2 O12 61.99(3) . . ?
O9 K2 O12 174.74(4) . . ?
O14B K2 O8B 106.49(9) . . ?
O13 K2 O8B 56.59(6) . . ?
O11 K2 O8B 155.69(7) . . ?
O9 K2 O8B 60.38(6) . . ?
O12 K2 O8B 117.24(6) . . ?
O13 K2 O8A 61.71(6) . . ?
O11 K2 O8A 173.26(6) . . ?
O9 K2 O8A 61.20(5) . . ?
O12 K2 O8A 118.17(5) . . ?
O14B K2 O10 104.20(8) . . ?
O13 K2 O10 144.55(4) . . ?
O11 K2 O10 59.19(3) . . ?
O9 K2 O10 58.86(3) . . ?
O12 K2 O10 120.46(3) . . ?
O8B K2 O10 112.24(6) . . ?
O8A K2 O10 119.08(5) . . ?
O13 K2 O14A 96.23(7) . . ?
O11 K2 O14A 104.19(6) . . ?
O9 K2 O14A 101.89(5) . . ?
O12 K2 O14A 83.02(5) . . ?
O8A K2 O14A 82.38(8) . . ?
O10 K2 O14A 119.21(7) . . ?
O14B K2 C17I 24.04(14) . . ?
O13 K2 C17I 134.41(13) . . ?
O11 K2 C17I 80.77(9) . . ?
O9 K2 C17I 86.57(11) . . ?
O12 K2 C17I 98.53(11) . . ?
O8B K2 C17I 121.95(10) . . ?
O10 K2 C17I 80.92(12) . . ?
O13 K2 C180 136.16(12) . . ?
O11 K2 C180 72.35(11) . . ?
O9 K2 C180 92.04(10) . . ?
O12 K2 C180 92.87(10) . . ?
O8A K2 C180 114.10(11) . . ?
O10 K2 C180 78.19(12) . . ?
O14A K2 C180 42.98(13) . . ?
O14B K2 C173 110.11(7) . . ?
O13 K2 C173 42.51(4) . . ?
O11 K2 C173 73.84(4) . . ?
O9 K2 C173 152.52(4) . . ?
O12 K2 C173 22.67(4) . . ?
O8B K2 C173 98.23(6) . . ?
O8A K2 C173 104.00(6) . . ?
O10 K2 C173 124.53(4) . . ?
O14A K2 C173 98.49(6) . . ?
C17I K2 C173 120.66(11) . . ?
C180 K2 C173 115.43(10) . . ?
C165 O8A C176 111.4(3) . . ?
C165 O8A K2 115.1(3) . . ?
C176 O8A K2 107.60(19) . . ?
C17F O8B C16E 116.7(5) . . ?
C17F O8B K2 111.0(3) . . ?
C16E O8B K2 104.7(5) . . ?
C167 O9 C166 111.81(13) . . ?
C167 O9 K2 118.98(9) . . ?
C166 O9 K2 116.50(10) . . ?
C168 O10 C169 111.42(11) . . ?
C168 O10 K2 112.55(9) . . ?
C169 O10 K2 112.73(9) . . ?
C170 O11 C171 111.96(12) . . ?
C170 O11 K2 119.57(9) . . ?
C171 O11 K2 114.66(9) . . ?
C173 O12 C172 113.52(13) . . ?
C173 O12 K2 107.98(10) . . ?
C172 O12 K2 113.30(9) . . ?
C175 O13 C174 114.83(15) . . ?
C175 O13 K2 122.87(12) . . ?
C174 O13 K2 120.17(10) . . ?
C177 O14A C179 110.5(3) . . ?
C177 O14A K2 133.5(3) . . ?
C179 O14A K2 115.5(2) . . ?
C17G O14B C17I 113.2(4) . . ?
C17G O14B K2 133.7(2) . . ?
C17I O14B K2 109.0(3) . . ?
O8A C165 C166 118.6(5) . . ?
O8A C165 H16A 107.7 . . ?
C166 C165 H16A 107.7 . . ?
O8A C165 H16B 107.7 . . ?
C166 C165 H16B 107.7 . . ?
H16A C165 H16B 107.1 . . ?
C166 C16E O8B 109.8(9) . . ?
C166 C16E K2 84.5(6) . . ?
O8B C16E K2 50.5(4) . . ?
C166 C16E H16C 109.7 . . ?
O8B C16E H16C 109.7 . . ?
K2 C16E H16C 79.0 . . ?
C166 C16E H16D 109.7 . . ?
O8B C16E H16D 109.7 . . ?
K2 C16E H16D 159.7 . . ?
H16C C16E H16D 108.2 . . ?
C16E C166 O9 110.0(6) . . ?
O9 C166 C165 108.8(3) . . ?
C16E C166 H16G 109.7 . . ?
O9 C166 H16G 109.7 . . ?
C16E C166 H16H 109.7 . . ?
O9 C166 H16H 109.7 . . ?
H16G C166 H16H 108.2 . . ?
O9 C166 H16E 109.9 . . ?
C165 C166 H16E 109.9 . . ?
O9 C166 H16F 109.9 . . ?
C165 C166 H16F 109.9 . . ?
H16E C166 H16F 108.3 . . ?
O9 C167 C168 108.75(13) . . ?
O9 C167 H16I 109.9 . . ?
C168 C167 H16I 109.9 . . ?
O9 C167 H16J 109.9 . . ?
C168 C167 H16J 109.9 . . ?
H16I C167 H16J 108.3 . . ?
O10 C168 C167 107.90(12) . . ?
O10 C168 H16K 110.1 . . ?
C167 C168 H16K 110.1 . . ?
O10 C168 H16L 110.1 . . ?
C167 C168 H16L 110.1 . . ?
H16K C168 H16L 108.4 . . ?
O10 C169 C170 107.67(13) . . ?
O10 C169 H16M 110.2 . . ?
C170 C169 H16M 110.2 . . ?
O10 C169 H16N 110.2 . . ?
C170 C169 H16N 110.2 . . ?
H16M C169 H16N 108.5 . . ?
O11 C170 C169 108.50(13) . . ?
O11 C170 H17A 110.0 . . ?
C169 C170 H17A 110.0 . . ?
O11 C170 H17B 110.0 . . ?
C169 C170 H17B 110.0 . . ?
H17A C170 H17B 108.4 . . ?
O11 C171 C172 107.99(13) . . ?
O11 C171 H17C 110.1 . . ?
C172 C171 H17C 110.1 . . ?
O11 C171 H17D 110.1 . . ?
C172 C171 H17D 110.1 . . ?
H17C C171 H17D 108.4 . . ?
O12 C172 C171 114.13(14) . . ?
O12 C172 H17E 108.7 . . ?
C171 C172 H17E 108.7 . . ?
O12 C172 H17F 108.7 . . ?
C171 C172 H17F 108.7 . . ?
H17E C172 H17F 107.6 . . ?
O12 C173 C174 109.45(14) . . ?
O12 C173 K2 49.35(7) . . ?
C174 C173 K2 82.20(10) . . ?
O12 C173 H17G 109.8 . . ?
C174 C173 H17G 109.8 . . ?
K2 C173 H17G 82.2 . . ?
O12 C173 H17H 109.8 . . ?
C174 C173 H17H 109.8 . . ?
K2 C173 H17H 159.1 . . ?
H17G C173 H17H 108.2 . . ?
O13 C174 C173 109.51(13) . . ?
O13 C174 H17I 109.8 . . ?
C173 C174 H17I 109.8 . . ?
O13 C174 H17J 109.8 . . ?
C173 C174 H17J 109.8 . . ?
H17I C174 H17J 108.2 . . ?
C17F C175 O13 113.5(2) . . ?
O13 C175 C176 109.70(17) . . ?
O13 C175 H17K 109.7 . . ?
C176 C175 H17K 109.7 . . ?
O13 C175 H17L 109.7 . . ?
C176 C175 H17L 109.7 . . ?
H17K C175 H17L 108.2 . . ?
C17F C175 H17M 108.9 . . ?
O13 C175 H17M 108.9 . . ?
C17F C175 H17N 108.9 . . ?
O13 C175 H17N 108.9 . . ?
H17M C175 H17N 107.7 . . ?
O8A C176 C175 110.0(3) . . ?
O8A C176 H17O 109.7 . . ?
C175 C176 H17O 109.7 . . ?
O8A C176 H17P 109.7 . . ?
C175 C176 H17P 109.7 . . ?
H17O C176 H17P 108.2 . . ?
C175 C17F O8B 113.4(4) . . ?
C175 C17F H17Q 108.9 . . ?
O8B C17F H17Q 108.9 . . ?
C175 C17F H17R 108.9 . . ?
O8B C17F H17R 108.9 . . ?
H17Q C17F H17R 107.7 . . ?
O14A C177 C178 108.7(3) . . ?
O14A C177 H17S 109.9 . . ?
C178 C177 H17S 109.9 . . ?
O14A C177 H17T 109.9 . . ?
C178 C177 H17T 109.9 . . ?
H17S C177 H17T 108.3 . . ?
O14B C17G C17H 106.9(3) . . ?
O14B C17G H17U 110.3 . . ?
C17H C17G H17U 110.3 . . ?
O14B C17G H17V 110.3 . . ?
C17H C17G H17V 110.3 . . ?
H17U C17G H17V 108.6 . . ?
C177 C178 H17W 109.5 . . ?
C177 C178 H17X 109.5 . . ?
H17W C178 H17X 109.5 . . ?
C177 C178 H17Y 109.5 . . ?
H17W C178 H17Y 109.5 . . ?
H17X C178 H17Y 109.5 . . ?
C17G C17H H17Z 109.5 . . ?
C17G C17H HC 109.5 . . ?
H17Z C17H HC 109.5 . . ?
C17G C17H HD 109.5 . . ?
H17Z C17H HD 109.5 . . ?
HC C17H HD 109.5 . . ?
O14A C179 C180 109.3(3) . . ?
O14A C179 H17 109.8 . . ?
C180 C179 H17 109.8 . . ?
O14A C179 HE 109.8 . . ?
C180 C179 HE 109.8 . . ?
H17 C179 HE 108.3 . . ?
O14B C17I C18J 113.3(5) . . ?
O14B C17I K2 47.0(2) . . ?
C18J C17I K2 98.6(3) . . ?
O14B C17I H1 108.9 . . ?
C18J C17I H1 108.9 . . ?
K2 C17I H1 72.8 . . ?
O14B C17I HF 108.9 . . ?
C18J C17I HF 108.9 . . ?
K2 C17I HF 150.1 . . ?
H1 C17I HF 107.7 . . ?
C179 C180 K2 91.5(3) . . ?
C179 C180 H18A 109.5 . . ?
K2 C180 H18A 59.2 . . ?
C179 C180 H18B 109.5 . . ?
K2 C180 H18B 63.5 . . ?
H18A C180 H18B 109.5 . . ?
C179 C180 H18C 109.5 . . ?
K2 C180 H18C 158.9 . . ?
H18A C180 H18C 109.5 . . ?
H18B C180 H18C 109.5 . . ?
C17I C18J H18D 109.5 . . ?
C17I C18J H18E 109.5 . . ?
H18D C18J H18E 109.5 . . ?
C17I C18J H18F 109.5 . . ?
H18D C18J H18F 109.5 . . ?
H18E C18J H18F 109.5 . . ?
O16 K3 O17 61.01(3) . . ?
O16 K3 O19 169.90(4) . . ?
O17 K3 O19 120.18(3) . . ?
O16 K3 O18 118.92(4) . . ?
O17 K3 O18 60.07(3) . . ?
O19 K3 O18 60.33(3) . . ?
O16 K3 O15 60.54(3) . . ?
O17 K3 O15 121.55(3) . . ?
O19 K3 O15 117.39(3) . . ?
O18 K3 O15 165.84(4) . . ?
O16 K3 O21 91.66(4) . . ?
O17 K3 O21 78.32(4) . . ?
O19 K3 O21 98.41(4) . . ?
O18 K3 O21 91.27(4) . . ?
O15 K3 O21 102.86(4) . . ?
O16 K3 O20 115.95(3) . . ?
O17 K3 O20 163.13(3) . . ?
O19 K3 O20 59.63(3) . . ?
O18 K3 O20 115.45(3) . . ?
O15 K3 O20 58.39(3) . . ?
O21 K3 O20 118.53(4) . . ?
O16 K3 C194 101.92(5) . . ?
O17 K3 C194 120.28(4) . . ?
O19 K3 C194 86.11(5) . . ?
O18 K3 C194 120.29(5) . . ?
O15 K3 C194 72.12(4) . . ?
O21 K3 C194 43.38(4) . . ?
O20 K3 C194 76.41(4) . . ?
O16 K3 C88 79.15(4) . 1_565 ?
O17 K3 C88 76.14(4) . 1_565 ?
O19 K3 C88 91.32(3) . 1_565 ?
O18 K3 C88 72.87(4) . 1_565 ?
O15 K3 C88 93.57(3) . 1_565 ?
O21 K3 C88 154.20(4) . 1_565 ?
O20 K3 C88 87.00(4) . 1_565 ?
C194 K3 C88 162.10(4) . 1_565 ?
O16 K3 C182 21.70(4) . . ?
O17 K3 C182 80.69(4) . . ?
O19 K3 C182 159.06(3) . . ?
O18 K3 C182 140.17(4) . . ?
O15 K3 C182 41.80(3) . . ?
O21 K3 C182 86.96(4) . . ?
O20 K3 C182 100.01(3) . . ?
C194 K3 C182 84.01(5) . . ?
C88 K3 C182 92.44(4) 1_565 . ?
C192 O15 C181 111.71(10) . . ?
C192 O15 K3 119.70(8) . . ?
C181 O15 K3 115.62(8) . . ?
C182 O16 C183 113.52(12) . . ?
C182 O16 K3 113.06(8) . . ?
C183 O16 K3 114.70(9) . . ?
C185 O17 C184 111.66(12) . . ?
C185 O17 K3 116.22(9) . . ?
C184 O17 K3 113.95(8) . . ?
C187 O18 C186 112.23(13) . . ?
C187 O18 K3 109.96(9) . . ?
C186 O18 K3 114.53(9) . . ?
C188 O19 C189 111.40(11) . . ?
C188 O19 K3 117.25(9) . . ?
C189 O19 K3 116.99(8) . . ?
C190 O20 C191 110.49(10) . . ?
C190 O20 K3 113.89(8) . . ?
C191 O20 K3 115.60(8) . . ?
C193 O21 C195 112.96(13) . . ?
C193 O21 K3 119.72(10) . . ?
C195 O21 K3 126.03(10) . . ?
O15 C181 C182 107.92(11) . . ?
O15 C181 H18J 110.1 . . ?
C182 C181 H18J 110.1 . . ?
O15 C181 H18K 110.1 . . ?
C182 C181 H18K 110.1 . . ?
H18J C181 H18K 108.4 . . ?
O16 C182 C181 108.19(12) . . ?
O16 C182 K3 45.25(6) . . ?
C181 C182 K3 82.53(8) . . ?
O16 C182 H18L 110.1 . . ?
C181 C182 H18L 110.1 . . ?
K3 C182 H18L 155.3 . . ?
O16 C182 H18M 110.1 . . ?
C181 C182 H18M 110.1 . . ?
K3 C182 H18M 85.6 . . ?
H18L C182 H18M 108.4 . . ?
O16 C183 C184 108.09(13) . . ?
O16 C183 H18N 110.1 . . ?
C184 C183 H18N 110.1 . . ?
O16 C183 H18O 110.1 . . ?
C184 C183 H18O 110.1 . . ?
H18N C183 H18O 108.4 . . ?
O17 C184 C183 108.36(12) . . ?
O17 C184 H18P 110.0 . . ?
C183 C184 H18P 110.0 . . ?
O17 C184 H18Q 110.0 . . ?
C183 C184 H18Q 110.0 . . ?
H18P C184 H18Q 108.4 . . ?
O17 C185 C186 107.93(13) . . ?
O17 C185 H18R 110.1 . . ?
C186 C185 H18R 110.1 . . ?
O17 C185 H18S 110.1 . . ?
C186 C185 H18S 110.1 . . ?
H18R C185 H18S 108.4 . . ?
O18 C186 C185 109.36(13) . . ?
O18 C186 H18T 109.8 . . ?
C185 C186 H18T 109.8 . . ?
O18 C186 H18U 109.8 . . ?
C185 C186 H18U 109.8 . . ?
H18T C186 H18U 108.3 . . ?
O18 C187 C188 108.59(14) . . ?
O18 C187 H18V 110.0 . . ?
C188 C187 H18V 110.0 . . ?
O18 C187 H18W 110.0 . . ?
C188 C187 H18W 110.0 . . ?
H18V C187 H18W 108.4 . . ?
O19 C188 C187 109.02(13) . . ?
O19 C188 H18X 109.9 . . ?
C187 C188 H18X 109.9 . . ?
O19 C188 H18Y 109.9 . . ?
C187 C188 H18Y 109.9 . . ?
H18X C188 H18Y 108.3 . . ?
O19 C189 C190 109.01(12) . . ?
O19 C189 H18Z 109.9 . . ?
C190 C189 H18Z 109.9 . . ?
O19 C189 HG 109.9 . . ?
C190 C189 HG 109.9 . . ?
H18Z C189 HG 108.3 . . ?
O20 C190 C189 108.58(12) . . ?
O20 C190 H19J 110.0 . . ?
C189 C190 H19J 110.0 . . ?
O20 C190 H19K 110.0 . . ?
C189 C190 H19K 110.0 . . ?
H19J C190 H19K 108.4 . . ?
O20 C191 C192 108.14(11) . . ?
O20 C191 H19L 110.1 . . ?
C192 C191 H19L 110.1 . . ?
O20 C191 H19M 110.1 . . ?
C192 C191 H19M 110.1 . . ?
H19L C191 H19M 108.4 . . ?
O15 C192 C191 108.38(11) . . ?
O15 C192 H19N 110.0 . . ?
C191 C192 H19N 110.0 . . ?
O15 C192 H19O 110.0 . . ?
C191 C192 H19O 110.0 . . ?
H19N C192 H19O 108.4 . . ?
O21 C193 C194 107.80(14) . . ?
O21 C193 H19P 110.1 . . ?
C194 C193 H19P 110.1 . . ?
O21 C193 H19Q 110.1 . . ?
C194 C193 H19Q 110.1 . . ?
H19P C193 H19Q 108.5 . . ?
C193 C194 K3 88.54(10) . . ?
C193 C194 H19R 109.5 . . ?
K3 C194 H19R 61.1 . . ?
C193 C194 H19S 109.5 . . ?
K3 C194 H19S 63.8 . . ?
H19R C194 H19S 109.5 . . ?
C193 C194 H19T 109.5 . . ?
K3 C194 H19T 161.9 . . ?
H19R C194 H19T 109.5 . . ?
H19S C194 H19T 109.5 . . ?
O21 C195 C196 113.57(16) . . ?
O21 C195 H19U 108.9 . . ?
C196 C195 H19U 108.9 . . ?
O21 C195 H19V 108.9 . . ?
C196 C195 H19V 108.9 . . ?
H19U C195 H19V 107.7 . . ?
C195 C196 H19W 109.5 . . ?
C195 C196 H19X 109.5 . . ?
H19W C196 H19X 109.5 . . ?
C195 C196 H19Y 109.5 . . ?
H19W C196 H19Y 109.5 . . ?
H19X C196 H19Y 109.5 . . ?
O26 K4A O22 120.12(4) . . ?
O26 K4A O25 61.30(3) . . ?
O22 K4A O25 161.84(4) . . ?
O26 K4A O23 169.73(4) . . ?
O22 K4A O23 60.53(3) . . ?
O25 K4A O23 114.53(4) . . ?
O26 K4A O27 61.36(3) . . ?
O22 K4A O27 58.86(3) . . ?
O25 K4A O27 118.07(3) . . ?
O23 K4A O27 117.60(3) . . ?
O26 K4A O24 119.44(3) . . ?
O22 K4A O24 119.50(3) . . ?
O25 K4A O24 58.86(3) . . ?
O23 K4A O24 58.97(3) . . ?
O27 K4A O24 166.99(3) . . ?
O26 K4A C18 94.09(4) . . ?
O22 K4A C18 111.08(4) . . ?
O25 K4A C18 86.32(3) . . ?
O23 K4A C18 94.98(4) . . ?
O27 K4A C18 118.98(3) . . ?
O24 K4A C18 73.99(3) . . ?
O26 K4A C206 42.59(4) . . ?
O22 K4A C206 78.39(4) . . ?
O25 K4A C206 103.56(4) . . ?
O23 K4A C206 138.82(4) . . ?
O27 K4A C206 22.75(4) . . ?
O24 K4A C206 161.98(4) . . ?
C18 K4A C206 102.75(4) . . ?
O23 K4B O24 65.5(2) . . ?
O23 K4B O25 129.3(3) . . ?
O24 K4B O25 63.8(2) . . ?
O23 K4B C209 87.4(3) . . ?
O24 K4B C209 100.0(3) . . ?
O25 K4B C209 99.7(3) . . ?
O23 K4B O22 61.66(19) . . ?
O24 K4B O22 124.2(3) . . ?
O25 K4B O22 162.1(4) . . ?
C209 K4B O22 94.6(3) . . ?
O23 K4B O26 158.1(4) . . ?
O24 K4B O26 116.7(3) . . ?
O25 K4B O26 58.45(17) . . ?
C209 K4B O26 112.6(3) . . ?
O22 K4B O26 106.1(3) . . ?
O23 K4B O27 115.8(3) . . ?
O24 K4B O27 161.4(4) . . ?
O25 K4B O27 112.6(3) . . ?
C209 K4B O27 98.6(3) . . ?
O22 K4B O27 54.18(15) . . ?
O26 K4B O27 54.56(15) . . ?
O23 K4B C210 98.5(3) . . ?
O24 K4B C210 127.3(3) . . ?
O25 K4B C210 110.5(3) . . ?
C209 K4B C210 27.36(10) . . ?
O22 K4B C210 78.2(2) . . ?
O26 K4B C210 96.2(2) . . ?
O27 K4B C210 71.28(18) . . ?
O23 K4B C201 85.8(2) . . ?
O24 K4B C201 23.66(9) . . ?
O25 K4B C201 44.65(14) . . ?
C209 K4B C201 89.3(3) . . ?
O22 K4B C201 146.9(3) . . ?
O26 K4B C201 102.6(2) . . ?
O27 K4B C201 157.1(3) . . ?
C210 K4B C201 114.9(3) . . ?
O23 K4B C200 44.44(14) . . ?
O24 K4B C200 23.25(9) . . ?
O25 K4B C200 85.4(2) . . ?
C209 K4B C200 88.2(2) . . ?
O22 K4B C200 105.8(3) . . ?
O26 K4B C200 139.9(3) . . ?
O27 K4B C200 159.1(3) . . ?
C210 K4B C200 113.6(3) . . ?
C201 K4B C200 41.35(11) . . ?
O23 K4B C199 22.48(9) . . ?
O24 K4B C199 43.75(14) . . ?
O25 K4B C199 107.4(3) . . ?
C209 K4B C199 96.7(3) . . ?
O22 K4B C199 81.3(2) . . ?
O26 K4B C199 148.6(3) . . ?
O27 K4B C199 133.7(3) . . ?
C210 K4B C199 115.2(3) . . ?
C201 K4B C199 65.63(16) . . ?
C200 K4B C199 25.44(8) . . ?
O23 K4B C202 107.9(3) . . ?
O24 K4B C202 42.42(13) . . ?
O25 K4B C202 21.35(8) . . ?
C209 K4B C202 101.5(3) . . ?
O22 K4B C202 160.6(3) . . ?
O26 K4B C202 77.78(19) . . ?
O27 K4B C202 132.3(3) . . ?
C210 K4B C202 120.8(3) . . ?
C201 K4B C202 24.99(7) . . ?
C200 K4B C202 64.31(16) . . ?
C199 K4B C202 86.05(19) . . ?
C197 O22 C208 112.31(12) . . ?
C197 O22 K4A 116.66(9) . . ?
C208 O22 K4A 119.96(9) . . ?
C197 O22 K4B 105.1(2) . . ?
C208 O22 K4B 119.48(19) . . ?
C198 O23 C199 112.33(12) . . ?
C198 O23 K4B 121.6(2) . . ?
C199 O23 K4B 114.2(2) . . ?
C198 O23 K4A 111.29(9) . . ?
C199 O23 K4A 111.35(8) . . ?
C200 O24 C201 112.52(12) . . ?
C200 O24 K4B 111.1(2) . . ?
C201 O24 K4B 109.7(2) . . ?
C200 O24 K4A 117.92(9) . . ?
C201 O24 K4A 116.53(9) . . ?
C203 O25 C202 111.11(12) . . ?
C203 O25 K4B 126.4(2) . . ?
C202 O25 K4B 116.2(2) . . ?
C203 O25 K4A 114.21(9) . . ?
C202 O25 K4A 118.05(9) . . ?
C205 O26 C204 111.19(13) . . ?
C205 O26 K4A 117.79(9) . . ?
C204 O26 K4A 116.13(10) . . ?
C205 O26 K4B 117.57(19) . . ?
C204 O26 K4B 104.6(2) . . ?
C206 O27 C207 111.57(12) . . ?
C206 O27 K4A 107.23(8) . . ?
C207 O27 K4A 115.05(9) . . ?
C206 O27 K4B 116.57(18) . . ?
C207 O27 K4B 117.83(18) . . ?
O22 C197 C198 108.45(12) . . ?
O22 C197 H19D 110.0 . . ?
C198 C197 H19D 110.0 . . ?
O22 C197 H19E 110.0 . . ?
C198 C197 H19E 110.0 . . ?
H19D C197 H19E 108.4 . . ?
O23 C198 C197 108.80(13) . . ?
O23 C198 K4B 38.30(16) . . ?
C197 C198 K4B 79.00(16) . . ?
O23 C198 H19F 109.9 . . ?
C197 C198 H19F 109.9 . . ?
K4B C198 H19F 145.0 . . ?
O23 C198 H19G 109.9 . . ?
C197 C198 H19G 109.9 . . ?
K4B C198 H19G 99.3 . . ?
H19F C198 H19G 108.3 . . ?
O23 C199 C200 108.04(13) . . ?
O23 C199 K4B 43.37(16) . . ?
C200 C199 K4B 75.81(17) . . ?
O23 C199 H19H 110.1 . . ?
C200 C199 H19H 110.1 . . ?
K4B C199 H19H 95.6 . . ?
O23 C199 H19I 110.1 . . ?
C200 C199 H19I 110.1 . . ?
K4B C199 H19I 150.5 . . ?
H19H C199 H19I 108.4 . . ?
O24 C200 C199 107.92(13) . . ?
O24 C200 K4B 45.69(16) . . ?
C199 C200 K4B 78.74(17) . . ?
O24 C200 H20D 110.1 . . ?
C199 C200 H20D 110.1 . . ?
K4B C200 H20D 88.9 . . ?
O24 C200 H20E 110.1 . . ?
C199 C200 H20E 110.1 . . ?
K4B C200 H20E 155.2 . . ?
H20D C200 H20E 108.4 . . ?
O24 C201 C202 108.82(12) . . ?
O24 C201 K4B 46.66(16) . . ?
C202 C201 K4B 84.16(17) . . ?
O24 C201 H20F 109.9 . . ?
C202 C201 H20F 109.9 . . ?
K4B C201 H20F 156.5 . . ?
O24 C201 H20G 109.9 . . ?
C202 C201 H20G 109.9 . . ?
K4B C201 H20G 82.9 . . ?
H20F C201 H20G 108.3 . . ?
O25 C202 C201 107.91(12) . . ?
O25 C202 K4B 42.40(15) . . ?
C201 C202 K4B 70.85(16) . . ?
O25 C202 H20H 110.1 . . ?
C201 C202 H20H 110.1 . . ?
K4B C202 H20H 143.5 . . ?
O25 C202 H20I 110.1 . . ?
C201 C202 H20I 110.1 . . ?
K4B C202 H20I 104.8 . . ?
H20H C202 H20I 108.4 . . ?
O25 C203 C204 108.46(14) . . ?
O25 C203 H20J 110.0 . . ?
C204 C203 H20J 110.0 . . ?
O25 C203 H20K 110.0 . . ?
C204 C203 H20K 110.0 . . ?
H20J C203 H20K 108.4 . . ?
O26 C204 C203 109.40(14) . . ?
O26 C204 H20L 109.8 . . ?
C203 C204 H20L 109.8 . . ?
O26 C204 H20M 109.8 . . ?
C203 C204 H20M 109.8 . . ?
H20L C204 H20M 108.2 . . ?
O26 C205 C206 109.34(13) . . ?
O26 C205 H20N 109.8 . . ?
C206 C205 H20N 109.8 . . ?
O26 C205 H20O 109.8 . . ?
C206 C205 H20O 109.8 . . ?
H20N C205 H20O 108.3 . . ?
O27 C206 C205 107.96(14) . . ?
O27 C206 K4A 50.03(7) . . ?
C205 C206 K4A 81.03(9) . . ?
O27 C206 H20P 110.1 . . ?
C205 C206 H20P 110.1 . . ?
K4A C206 H20P 160.1 . . ?
O27 C206 H20Q 110.1 . . ?
C205 C206 H20Q 110.1 . . ?
K4A C206 H20Q 81.6 . . ?
H20P C206 H20Q 108.4 . . ?
O27 C207 C208 108.79(12) . . ?
O27 C207 H20R 109.9 . . ?
C208 C207 H20R 109.9 . . ?
O27 C207 H20S 109.9 . . ?
C208 C207 H20S 109.9 . . ?
H20R C207 H20S 108.3 . . ?
O22 C208 C207 107.53(12) . . ?
O22 C208 H20T 110.2 . . ?
C207 C208 H20T 110.2 . . ?
O22 C208 H20U 110.2 . . ?
C207 C208 H20U 110.2 . . ?
H20T C208 H20U 108.5 . . ?
C209 O28 C211 112.83(16) . . ?
O28 C209 C210 108.41(16) . . ?
O28 C209 K4B 154.4(2) . . ?
C210 C209 K4B 93.5(2) . . ?
O28 C209 H20V 110.0 . . ?
C210 C209 H20V 110.0 . . ?
K4B C209 H20V 72.9 . . ?
O28 C209 H20W 110.0 . . ?
C210 C209 H20W 110.0 . . ?
K4B C209 H20W 48.0 . . ?
H20V C209 H20W 108.4 . . ?
C209 C210 K4B 59.1(2) . . ?
C209 C210 H21D 109.5 . . ?
K4B C210 H21D 51.2 . . ?
C209 C210 H21E 109.5 . . ?
K4B C210 H21E 116.9 . . ?
H21D C210 H21E 109.5 . . ?
C209 C210 H21F 109.5 . . ?
K4B C210 H21F 133.4 . . ?
H21D C210 H21F 109.5 . . ?
H21E C210 H21F 109.5 . . ?
O28 C211 C212 109.10(18) . . ?
O28 C211 H21G 109.9 . . ?
C212 C211 H21G 109.9 . . ?
O28 C211 H21H 109.9 . . ?
C212 C211 H21H 109.9 . . ?
H21G C211 H21H 108.3 . . ?
C211 C212 H21I 109.5 . . ?
C211 C212 H21J 109.5 . . ?
H21I C212 H21J 109.5 . . ?
C211 C212 H21K 109.5 . . ?
H21I C212 H21K 109.5 . . ?
H21J C212 H21K 109.5 . . ?
C213 O29 C215 112.88(16) . . ?
O29 C213 C214 110.11(19) . . ?
O29 C213 H21L 109.6 . . ?
C214 C213 H21L 109.6 . . ?
O29 C213 H21M 109.6 . . ?
C214 C213 H21M 109.6 . . ?
H21L C213 H21M 108.2 . . ?
C213 C214 H21N 109.5 . . ?
C213 C214 H21O 109.5 . . ?
H21N C214 H21O 109.5 . . ?
C213 C214 H21P 109.5 . . ?
H21N C214 H21P 109.5 . . ?
H21O C214 H21P 109.5 . . ?
O29 C215 C216 109.72(18) . . ?
O29 C215 H21Q 109.7 . . ?
C216 C215 H21Q 109.7 . . ?
O29 C215 H21R 109.7 . . ?
C216 C215 H21R 109.7 . . ?
H21Q C215 H21R 108.2 . . ?
C215 C216 H21S 109.5 . . ?
C215 C216 H21T 109.5 . . ?
H21S C216 H21T 109.5 . . ?
C215 C216 H21U 109.5 . . ?
H21S C216 H21U 109.5 . . ?
H21T C216 H21U 109.5 . . ?

loop_
_geom_bond_atom_site_label_1
_geom_bond_atom_site_label_2
_geom_bond_distance
_geom_bond_site_symmetry_2
_geom_bond_publ_flag
Si1 C4 1.8160(12) . ?
Si1 C1 1.8188(12) . ?
Si1 Si4 2.3269(5) . ?
Si2 C1 1.8409(12) . ?
Si2 C17 1.8830(13) . ?
Si2 C18 1.8861(15) . ?
Si2 C19 1.8891(14) . ?
Si3 C4 1.8344(12) . ?
Si3 C20 1.8752(15) . ?
Si3 C22 1.8815(14) . ?
Si3 C21 1.8839(13) . ?
Si4 N2 1.8761(13) . ?
Si4 N1 1.8778(13) . ?
Si4 C23 2.3391(14) . ?
N1 C23 1.3370(17) . ?
N1 C30B 1.48(2) . ?
N1 C30A 1.483(3) . ?
N2 C23 1.3393(18) . ?
N2 C34 1.4721(19) . ?
C1 C2 1.4301(16) . ?
C2 C3 1.4251(16) . ?
C2 C5 1.4865(16) . ?
C3 C4 1.4242(16) . ?
C3 C11 1.4913(16) . ?
C5 C6 1.4009(17) . ?
C5 C10 1.4058(17) . ?
C6 C7 1.3931(18) . ?
C6 H6 0.9500 . ?
C7 C8 1.388(2) . ?
C7 H7 0.9500 . ?
C8 C9 1.389(2) . ?
C8 H8 0.9500 . ?
C9 C10 1.3931(18) . ?
C9 H9 0.9500 . ?
C10 H10 0.9500 . ?
C11 C12 1.3994(17) . ?
C11 C16 1.4000(18) . ?
C12 C13 1.3899(19) . ?
C12 H12 0.9500 . ?
C13 C14 1.387(2) . ?
C13 H13 0.9500 . ?
C14 C15 1.388(2) . ?
C14 H14 0.9500 . ?
C15 C16 1.3966(19) . ?
C15 H15 0.9500 . ?
C16 H16 0.9500 . ?
C17 H2 0.9800 . ?
C17 H 0.9800 . ?
C17 HA 0.9800 . ?
C18 K4A 3.4387(15) . ?
C18 H18G 0.9800 . ?
C18 H18H 0.9800 . ?
C18 H18I 0.9800 . ?
C19 H19A 0.9800 . ?
C19 H19B 0.9800 . ?
C19 H19C 0.9800 . ?
C20 H20A 0.9800 . ?
C20 H20B 0.9800 . ?
C20 H20C 0.9800 . ?
C21 H21A 0.9800 . ?
C21 H21B 0.9800 . ?
C21 H21C 0.9800 . ?
C22 H22A 0.9800 . ?
C22 H22B 0.9800 . ?
C22 H22C 0.9800 . ?
C23 C24 1.4892(19) . ?
C24 C29 1.389(2) . ?
C24 C25 1.391(2) . ?
C25 C26 1.393(3) . ?
C25 H25 0.9500 . ?
C26 C27 1.374(4) . ?
C26 H26 0.9500 . ?
C27 C28 1.370(4) . ?
C27 H27 0.9500 . ?
C28 C29 1.397(3) . ?
C28 H28 0.9500 . ?
C29 H29 0.9500 . ?
C30A C31A 1.517(3) . ?
C30A C33A 1.529(4) . ?
C30A C32A 1.532(4) . ?
C30B C32B 1.39(2) . ?
C30B C31B 1.55(2) . ?
C30B C33B 1.58(2) . ?
C31A H31A 0.9800 . ?
C31A H31B 0.9800 . ?
C31A H31C 0.9800 . ?
C31B H31D 0.9800 . ?
C31B H31E 0.9800 . ?
C31B H31F 0.9800 . ?
C32A H32A 0.9800 . ?
C32A H32B 0.9800 . ?
C32A H32C 0.9800 . ?
C32B H32D 0.9800 . ?
C32B H32E 0.9800 . ?
C32B H32F 0.9800 . ?
C33A H33A 0.9800 . ?
C33A H33B 0.9800 . ?
C33A H33C 0.9800 . ?
C33B H33D 0.9800 . ?
C33B H33E 0.9800 . ?
C33B H33F 0.9800 . ?
C34 C36 1.507(3) . ?
C34 C37 1.518(2) . ?
C34 C35 1.526(3) . ?
C35 H35A 0.9800 . ?
C35 H35B 0.9800 . ?
C35 H35C 0.9800 . ?
C36 H36A 0.9800 . ?
C36 H36B 0.9800 . ?
C36 H36C 0.9800 . ?
C37 H37A 0.9800 . ?
C37 H37B 0.9800 . ?
C37 H37C 0.9800 . ?
Si5 C41 1.8120(12) . ?
Si5 C38 1.8169(12) . ?
Si5 Si8 2.3339(5) . ?
Si6 C38 1.8426(12) . ?
Si6 C54 1.8832(14) . ?
Si6 C55 1.8866(13) . ?
Si6 C56 1.8883(13) . ?
Si7 C41 1.8368(12) . ?
Si7 C57 1.8728(15) . ?
Si7 C59 1.8831(14) . ?
Si7 C58 1.8860(15) . ?
Si8 N4 1.8697(12) . ?
Si8 N3 1.8773(12) . ?
Si8 C60 2.3382(13) . ?
N3 C60 1.3413(17) . ?
N3 C67 1.4678(19) . ?
N4 C60 1.3412(18) . ?
N4 C71 1.4770(19) . ?
C38 C39 1.4330(16) . ?
C39 C40 1.4198(16) . ?
C39 C42 1.4928(16) . ?
C40 C41 1.4326(16) . ?
C40 C48 1.4940(16) . ?
C42 C43 1.3965(17) . ?
C42 C47 1.4009(17) . ?
C43 C44 1.3941(18) . ?
C43 H43 0.9500 . ?
C44 C45 1.388(2) . ?
C44 H44 0.9500 . ?
C45 C46 1.383(2) . ?
C45 H45 0.9500 . ?
C46 C47 1.3921(18) . ?
C46 H46 0.9500 . ?
C47 H47 0.9500 . ?
C48 C49 1.3970(19) . ?
C48 C53 1.3989(18) . ?
C49 C50 1.398(2) . ?
C49 H49 0.9500 . ?
C50 C51 1.379(2) . ?
C50 H50 0.9500 . ?
C51 C52 1.383(2) . ?
C51 H51 0.9500 . ?
C52 C53 1.393(2) . ?
C52 H52 0.9500 . ?
C53 H53 0.9500 . ?
C54 H54A 0.9800 . ?
C54 H54B 0.9800 . ?
C54 H54C 0.9800 . ?
C55 H55A 0.9800 . ?
C55 H55B 0.9800 . ?
C55 H55C 0.9800 . ?
C56 H56A 0.9800 . ?
C56 H56B 0.9800 . ?
C56 H56C 0.9800 . ?
C57 H57A 0.9800 . ?
C57 H57B 0.9800 . ?
C57 H57C 0.9800 . ?
C58 H58A 0.9800 . ?
C58 H58B 0.9800 . ?
C58 H58C 0.9800 . ?
C59 H59A 0.9800 . ?
C59 H59B 0.9800 . ?
C59 H59C 0.9800 . ?
C60 C61 1.4894(18) . ?
C61 C62 1.393(2) . ?
C61 C66 1.397(2) . ?
C62 C63 1.391(2) . ?
C62 H62 0.9500 . ?
C63 C64 1.386(3) . ?
C63 H63 0.9500 . ?
C64 C65 1.390(3) . ?
C64 H64 0.9500 . ?
C65 C66 1.391(2) . ?
C65 H65 0.9500 . ?
C66 H66 0.9500 . ?
C67 C69 1.524(2) . ?
C67 C68 1.527(2) . ?
C67 C70 1.534(2) . ?
C68 H68A 0.9800 . ?
C68 H68B 0.9800 . ?
C68 H68C 0.9800 . ?
C69 H69A 0.9800 . ?
C69 H69B 0.9800 . ?
C69 H69C 0.9800 . ?
C70 H70A 0.9800 . ?
C70 H70B 0.9800 . ?
C70 H70C 0.9800 . ?
C71 C74 1.527(2) . ?
C71 C73 1.528(2) . ?
C71 C72 1.529(2) . ?
C72 H72A 0.9800 . ?
C72 H72B 0.9800 . ?
C72 H72C 0.9800 . ?
C73 H73A 0.9800 . ?
C73 H73B 0.9800 . ?
C73 H73C 0.9800 . ?
C74 H74A 0.9800 . ?
C74 H74B 0.9800 . ?
C74 H74C 0.9800 . ?
Si9 C78 1.8179(12) . ?
Si9 C75 1.8245(12) . ?
Si9 Si12 2.3562(5) . ?
Si10 C75 1.8420(12) . ?
Si10 C91 1.8821(13) . ?
Si10 C92 1.8839(14) . ?
Si10 C93 1.8905(13) . ?
Si11 C78 1.8375(12) . ?
Si11 C94 1.8687(17) . ?
Si11 C96 1.8762(16) . ?
Si11 C95 1.8792(17) . ?
Si12 N5 1.8771(11) . ?
Si12 N6 1.8780(12) . ?
Si12 C97 2.3538(13) . ?
N5 C97 1.3390(18) . ?
N5 C104 1.4717(19) . ?
N6 C97 1.3363(17) . ?
N6 C108 1.474(2) . ?
C75 C76 1.4317(16) . ?
C76 C77 1.4214(16) . ?
C76 C79 1.4881(16) . ?
C77 C78 1.4273(17) . ?
C77 C85 1.4947(16) . ?
C79 C80 1.3954(17) . ?
C79 C84 1.4024(17) . ?
C80 C81 1.3907(18) . ?
C80 H80 0.9500 . ?
C81 C82 1.386(2) . ?
C81 H81 0.9500 . ?
C82 C83 1.385(2) . ?
C82 H82 0.9500 . ?
C83 C84 1.3890(19) . ?
C83 H83 0.9500 . ?
C84 H84 0.9500 . ?
C85 C90 1.3931(18) . ?
C85 C86 1.3968(18) . ?
C86 C87 1.393(2) . ?
C86 H86 0.9500 . ?
C87 C88 1.384(2) . ?
C87 H87 0.9500 . ?
C88 C89 1.385(2) . ?
C88 K3 3.4990(15) 1_545 ?
C88 H88 0.9500 . ?
C89 C90 1.3941(19) . ?
C89 H89 0.9500 . ?
C90 H90 0.9500 . ?
C91 H91A 0.9800 . ?
C91 H91B 0.9800 . ?
C91 H91C 0.9800 . ?
C92 H92A 0.9800 . ?
C92 H92B 0.9800 . ?
C92 H92C 0.9800 . ?
C93 H93A 0.9800 . ?
C93 H93B 0.9800 . ?
C93 H93C 0.9800 . ?
C94 H94A 0.9800 . ?
C94 H94B 0.9800 . ?
C94 H94C 0.9800 . ?
C95 H95A 0.9800 . ?
C95 H95B 0.9800 . ?
C95 H95C 0.9800 . ?
C96 H96A 0.9800 . ?
C96 H96B 0.9800 . ?
C96 H96C 0.9800 . ?
C97 C98 1.4906(18) . ?
C98 C103 1.3901(19) . ?
C98 C99 1.3908(19) . ?
C99 C100 1.396(2) . ?
C99 H99 0.9500 . ?
C100 C101 1.376(2) . ?
C100 H100 0.9500 . ?
C101 C102 1.382(3) . ?
C101 H101 0.9500 . ?
C102 C103 1.392(2) . ?
C102 H102 0.9500 . ?
C103 H103 0.9500 . ?
C104 C106 1.489(3) . ?
C104 C105 1.516(3) . ?
C104 C107 1.533(3) . ?
C105 H10A 0.9800 . ?
C105 H10B 0.9800 . ?
C105 H10C 0.9800 . ?
C106 H10D 0.9800 . ?
C106 H10E 0.9800 . ?
C106 H10F 0.9800 . ?
C107 H10G 0.9800 . ?
C107 H10H 0.9800 . ?
C107 H10I 0.9800 . ?
C108 C110 1.513(3) . ?
C108 C109 1.521(3) . ?
C108 C111 1.526(3) . ?
C109 H10J 0.9800 . ?
C109 H10K 0.9800 . ?
C109 H10L 0.9800 . ?
C110 H11A 0.9800 . ?
C110 H11B 0.9800 . ?
C110 H11C 0.9800 . ?
C111 H11D 0.9800 . ?
C111 H11E 0.9800 . ?
C111 H11F 0.9800 . ?
Si13 C112 1.8134(12) . ?
Si13 C115 1.8154(11) . ?
Si13 Si16 2.3384(5) . ?
Si14 C112 1.8461(11) . ?
Si14 C128 1.8801(13) . ?
Si14 C129 1.8884(14) . ?
Si14 C130 1.8898(14) . ?
Si15 C115 1.8340(12) . ?
Si15 C131 1.8764(14) . ?
Si15 C132 1.8849(13) . ?
Si15 C133 1.8874(14) . ?
Si16 N7 1.8756(12) . ?
Si16 N8 1.8809(13) . ?
Si16 C134 2.3450(13) . ?
N7 C134 1.3395(17) . ?
N7 C141 1.4718(18) . ?
N8 C134 1.3423(17) . ?
N8 C145 1.4707(18) . ?
C112 C113 1.4307(16) . ?
C113 C114 1.4263(16) . ?
C113 C116 1.4860(16) . ?
C114 C115 1.4268(16) . ?
C114 C122 1.4910(16) . ?
C116 C117 1.3990(17) . ?
C116 C121 1.4037(17) . ?
C117 C118 1.3919(18) . ?
C117 H117 0.9500 . ?
C118 C119 1.390(2) . ?
C118 H118 0.9500 . ?
C119 C120 1.394(2) . ?
C119 H119 0.9500 . ?
C120 C121 1.3904(19) . ?
C120 H120 0.9500 . ?
C121 H121 0.9500 . ?
C122 C127 1.3981(18) . ?
C122 C123 1.4035(17) . ?
C123 C124 1.3921(18) . ?
C123 H123 0.9500 . ?
C124 C125 1.388(2) . ?
C124 H124 0.9500 . ?
C125 C126 1.393(2) . ?
C125 H125 0.9500 . ?
C126 C127 1.3935(19) . ?
C126 H126 0.9500 . ?
C127 H127 0.9500 . ?
C128 H12A 0.9800 . ?
C128 H12B 0.9800 . ?
C128 H12C 0.9800 . ?
C129 H12D 0.9800 . ?
C129 H12E 0.9800 . ?
C129 H12F 0.9800 . ?
C130 H13A 0.9800 . ?
C130 H13B 0.9800 . ?
C130 H13C 0.9800 . ?
C131 H13D 0.9800 . ?
C131 H13E 0.9800 . ?
C131 H13F 0.9800 . ?
C132 H13G 0.9800 . ?
C132 H13H 0.9800 . ?
C132 H13I 0.9800 . ?
C133 H13J 0.9800 . ?
C133 H13K 0.9800 . ?
C133 H13L 0.9800 . ?
C134 C135 1.4891(18) . ?
C135 C140 1.3942(19) . ?
C135 C136 1.400(2) . ?
C136 C137 1.393(2) . ?
C136 H136 0.9500 . ?
C137 C138 1.390(2) . ?
C137 H137 0.9500 . ?
C138 C139 1.394(3) . ?
C138 H138 0.9500 . ?
C139 C140 1.393(2) . ?
C139 H139 0.9500 . ?
C140 H140 0.9500 . ?
C141 C142 1.530(2) . ?
C141 C144 1.531(2) . ?
C141 C143 1.531(2) . ?
C142 H14A 0.9800 . ?
C142 H14B 0.9800 . ?
C142 H14C 0.9800 . ?
C143 H14D 0.9800 . ?
C143 H14E 0.9800 . ?
C143 H14F 0.9800 . ?
C144 H14G 0.9800 . ?
C144 H14H 0.9800 . ?
C144 H14I 0.9800 . ?
C145 C147 1.527(3) . ?
C145 C146 1.528(2) . ?
C145 C148 1.530(2) . ?
C146 H14J 0.9800 . ?
C146 H14K 0.9800 . ?
C146 H14L 0.9800 . ?
C147 H14M 0.9800 . ?
C147 H14N 0.9800 . ?
C147 H14O 0.9800 . ?
C148 H14P 0.9800 . ?
C148 H14Q 0.9800 . ?
C148 H14R 0.9800 . ?
K1A O1 2.7689(16) . ?
K1A O2 2.7952(15) . ?
K1A O4 2.8029(14) . ?
K1A O3 2.8153(19) . ?
K1A O5 2.8189(18) . ?
K1A O6 2.844(2) . ?
K1A O7 2.880(3) . ?
K1B O6 2.735(3) . ?
K1B O2 2.752(3) . ?
K1B O1 2.761(4) . ?
K1B O5 2.781(3) . ?
K1B O4 2.789(3) . ?
K1B O3 2.863(3) . ?
K1B O7 3.299(15) . ?
O1 C160 1.4202(18) . ?
O1 C149 1.4282(19) . ?
O2 C151 1.418(2) . ?
O2 C150 1.423(2) . ?
O3 C152 1.4212(19) . ?
O3 C153 1.4304(18) . ?
O4 C155 1.4184(18) . ?
O4 C154 1.4331(18) . ?
O5 C156 1.4235(17) . ?
O5 C157 1.4254(17) . ?
O6 C159 1.4233(17) . ?
O6 C158 1.4249(17) . ?
O7 C161 1.425(3) . ?
O7 C163 1.426(2) . ?
C149 C150 1.500(2) . ?
C149 H14S 0.9900 . ?
C149 H14T 0.9900 . ?
C150 H15A 0.9900 . ?
C150 H15B 0.9900 . ?
C151 C152 1.504(3) . ?
C151 H15C 0.9900 . ?
C151 H15D 0.9900 . ?
C152 H15E 0.9900 . ?
C152 H15F 0.9900 . ?
C153 C154 1.495(2) . ?
C153 H15G 0.9900 . ?
C153 H15H 0.9900 . ?
C154 H15I 0.9900 . ?
C154 H15J 0.9900 . ?
C155 C156 1.501(2) . ?
C155 H15K 0.9900 . ?
C155 H15L 0.9900 . ?
C156 H15M 0.9900 . ?
C156 H15N 0.9900 . ?
C157 C158 1.492(2) . ?
C157 H15O 0.9900 . ?
C157 H15P 0.9900 . ?
C158 H15Q 0.9900 . ?
C158 H15R 0.9900 . ?
C159 C160 1.504(2) . ?
C159 H15S 0.9900 . ?
C159 H15T 0.9900 . ?
C160 H16O 0.9900 . ?
C160 H16P 0.9900 . ?
C161 C162 1.509(3) . ?
C161 H16Q 0.9900 . ?
C161 H16R 0.9900 . ?
C162 H16S 0.9800 . ?
C162 H16T 0.9800 . ?
C162 H16U 0.9800 . ?
C163 C164 1.484(3) . ?
C163 H16V 0.9900 . ?
C163 H16W 0.9900 . ?
C164 H16X 0.9800 . ?
C164 H16Y 0.9800 . ?
C164 HB 0.9800 . ?
K2 O14B 2.552(3) . ?
K2 O13 2.6971(12) . ?
K2 O11 2.7652(11) . ?
K2 O9 2.7975(12) . ?
K2 O12 2.7995(12) . ?
K2 O8B 2.823(2) . ?
K2 O8A 2.830(2) . ?
K2 O10 2.8658(11) . ?
K2 O14A 2.923(2) . ?
K2 C17I 3.301(7) . ?
K2 C180 3.427(5) . ?
K2 C173 3.5099(17) . ?
O8A C165 1.348(8) . ?
O8A C176 1.454(5) . ?
O8B C17F 1.380(6) . ?
O8B C16E 1.534(16) . ?
O9 C167 1.421(2) . ?
O9 C166 1.4248(19) . ?
O10 C168 1.4200(18) . ?
O10 C169 1.4258(19) . ?
O11 C170 1.4246(19) . ?
O11 C171 1.4291(19) . ?
O12 C173 1.422(2) . ?
O12 C172 1.424(2) . ?
O13 C175 1.400(2) . ?
O13 C174 1.416(2) . ?
O14A C177 1.423(5) . ?
O14A C179 1.432(5) . ?
O14B C17G 1.411(5) . ?
O14B C17I 1.422(7) . ?
C165 C166 1.533(6) . ?
C165 H16A 0.9900 . ?
C165 H16B 0.9900 . ?
C16E C166 1.341(13) . ?
C16E H16C 0.9900 . ?
C16E H16D 0.9900 . ?
C166 H16G 0.9900 . ?
C166 H16H 0.9900 . ?
C166 H16E 0.9900 . ?
C166 H16F 0.9900 . ?
C167 C168 1.496(2) . ?
C167 H16I 0.9900 . ?
C167 H16J 0.9900 . ?
C168 H16K 0.9900 . ?
C168 H16L 0.9900 . ?
C169 C170 1.506(2) . ?
C169 H16M 0.9900 . ?
C169 H16N 0.9900 . ?
C170 H17A 0.9900 . ?
C170 H17B 0.9900 . ?
C171 C172 1.505(2) . ?
C171 H17C 0.9900 . ?
C171 H17D 0.9900 . ?
C172 H17E 0.9900 . ?
C172 H17F 0.9900 . ?
C173 C174 1.490(3) . ?
C173 H17G 0.9900 . ?
C173 H17H 0.9900 . ?
C174 H17I 0.9900 . ?
C174 H17J 0.9900 . ?
C175 C17F 1.346(5) . ?
C175 C176 1.592(5) . ?
C175 H17K 0.9900 . ?
C175 H17L 0.9900 . ?
C175 H17M 0.9900 . ?
C175 H17N 0.9900 . ?
C176 H17O 0.9900 . ?
C176 H17P 0.9900 . ?
C17F H17Q 0.9900 . ?
C17F H17R 0.9900 . ?
C177 C178 1.460(7) . ?
C177 H17S 0.9900 . ?
C177 H17T 0.9900 . ?
C17G C17H 1.547(6) . ?
C17G H17U 0.9900 . ?
C17G H17V 0.9900 . ?
C178 H17W 0.9800 . ?
C178 H17X 0.9800 . ?
C178 H17Y 0.9800 . ?
C17H H17Z 0.9800 . ?
C17H HC 0.9800 . ?
C17H HD 0.9800 . ?
C179 C180 1.477(8) . ?
C179 H17 0.9900 . ?
C179 HE 0.9900 . ?
C17I C18J 1.529(6) . ?
C17I H1 0.9900 . ?
C17I HF 0.9900 . ?
C180 H18A 0.9800 . ?
C180 H18B 0.9800 . ?
C180 H18C 0.9800 . ?
C18J H18D 0.9800 . ?
C18J H18E 0.9800 . ?
C18J H18F 0.9800 . ?
K3 O16 2.7286(11) . ?
K3 O17 2.7962(11) . ?
K3 O19 2.7961(11) . ?
K3 O18 2.8054(11) . ?
K3 O15 2.8059(10) . ?
K3 O21 2.8099(12) . ?
K3 O20 2.8514(10) . ?
K3 C194 3.4335(19) . ?
K3 C182 3.5354(15) . ?
O15 C192 1.4198(17) . ?
O15 C181 1.4251(17) . ?
O16 C182 1.421(2) . ?
O16 C183 1.4222(18) . ?
O17 C185 1.424(2) . ?
O17 C184 1.427(2) . ?
O18 C187 1.420(2) . ?
O18 C186 1.4285(19) . ?
O19 C188 1.4213(18) . ?
O19 C189 1.4252(17) . ?
O20 C190 1.4241(17) . ?
O20 C191 1.4280(17) . ?
O21 C193 1.417(2) . ?
O21 C195 1.439(2) . ?
C181 C182 1.497(2) . ?
C181 H18J 0.9900 . ?
C181 H18K 0.9900 . ?
C182 H18L 0.9900 . ?
C182 H18M 0.9900 . ?
C183 C184 1.496(3) . ?
C183 H18N 0.9900 . ?
C183 H18O 0.9900 . ?
C184 H18P 0.9900 . ?
C184 H18Q 0.9900 . ?
C185 C186 1.497(3) . ?
C185 H18R 0.9900 . ?
C185 H18S 0.9900 . ?
C186 H18T 0.9900 . ?
C186 H18U 0.9900 . ?
C187 C188 1.502(2) . ?
C187 H18V 0.9900 . ?
C187 H18W 0.9900 . ?
C188 H18X 0.9900 . ?
C188 H18Y 0.9900 . ?
C189 C190 1.497(2) . ?
C189 H18Z 0.9900 . ?
C189 HG 0.9900 . ?
C190 H19J 0.9900 . ?
C190 H19K 0.9900 . ?
C191 C192 1.504(2) . ?
C191 H19L 0.9900 . ?
C191 H19M 0.9900 . ?
C192 H19N 0.9900 . ?
C192 H19O 0.9900 . ?
C193 C194 1.526(3) . ?
C193 H19P 0.9900 . ?
C193 H19Q 0.9900 . ?
C194 H19R 0.9800 . ?
C194 H19S 0.9800 . ?
C194 H19T 0.9800 . ?
C195 C196 1.498(3) . ?
C195 H19U 0.9900 . ?
C195 H19V 0.9900 . ?
C196 H19W 0.9800 . ?
C196 H19X 0.9800 . ?
C196 H19Y 0.9800 . ?
K4A O26 2.7157(12) . ?
K4A O22 2.7772(11) . ?
K4A O25 2.7797(11) . ?
K4A O23 2.8167(12) . ?
K4A O27 2.8253(11) . ?
K4A O24 2.8409(11) . ?
K4A C206 3.5213(16) . ?
K4B O23 2.563(9) . ?
K4B O24 2.582(9) . ?
K4B O25 2.646(9) . ?
K4B C209 2.810(10) . ?
K4B O22 2.908(9) . ?
K4B O26 3.048(9) . ?
K4B O27 3.122(9) . ?
K4B C210 3.267(9) . ?
K4B C201 3.342(9) . ?
K4B C200 3.367(9) . ?
K4B C199 3.406(9) . ?
K4B C202 3.520(9) . ?
O22 C197 1.422(2) . ?
O22 C208 1.4352(19) . ?
O23 C198 1.422(2) . ?
O23 C199 1.427(2) . ?
O24 C200 1.4243(19) . ?
O24 C201 1.4246(19) . ?
O25 C203 1.421(2) . ?
O25 C202 1.4289(18) . ?
O26 C205 1.423(2) . ?
O26 C204 1.425(2) . ?
O27 C206 1.426(2) . ?
O27 C207 1.4289(18) . ?
C197 C198 1.496(3) . ?
C197 H19D 0.9900 . ?
C197 H19E 0.9900 . ?
C198 H19F 0.9900 . ?
C198 H19G 0.9900 . ?
C199 C200 1.492(3) . ?
C199 H19H 0.9900 . ?
C199 H19I 0.9900 . ?
C200 H20D 0.9900 . ?
C200 H20E 0.9900 . ?
C201 C202 1.495(2) . ?
C201 H20F 0.9900 . ?
C201 H20G 0.9900 . ?
C202 H20H 0.9900 . ?
C202 H20I 0.9900 . ?
C203 C204 1.502(3) . ?
C203 H20J 0.9900 . ?
C203 H20K 0.9900 . ?
C204 H20L 0.9900 . ?
C204 H20M 0.9900 . ?
C205 C206 1.501(2) . ?
C205 H20N 0.9900 . ?
C205 H20O 0.9900 . ?
C206 H20P 0.9900 . ?
C206 H20Q 0.9900 . ?
C207 C208 1.494(2) . ?
C207 H20R 0.9900 . ?
C207 H20S 0.9900 . ?
C208 H20T 0.9900 . ?
C208 H20U 0.9900 . ?
O28 C209 1.397(2) . ?
O28 C211 1.420(2) . ?
C209 C210 1.504(3) . ?
C209 H20V 0.9900 . ?
C209 H20W 0.9900 . ?
C210 H21D 0.9800 . ?
C210 H21E 0.9800 . ?
C210 H21F 0.9800 . ?
C211 C212 1.505(3) . ?
C211 H21G 0.9900 . ?
C211 H21H 0.9900 . ?
C212 H21I 0.9800 . ?
C212 H21J 0.9800 . ?
C212 H21K 0.9800 . ?
O29 C213 1.410(3) . ?
O29 C215 1.417(3) . ?
C213 C214 1.502(3) . ?
C213 H21L 0.9900 . ?
C213 H21M 0.9900 . ?
C214 H21N 0.9800 . ?
C214 H21O 0.9800 . ?
C214 H21P 0.9800 . ?
C215 C216 1.491(3) . ?
C215 H21Q 0.9900 . ?
C215 H21R 0.9900 . ?
C216 H21S 0.9800 . ?
C216 H21T 0.9800 . ?
C216 H21U 0.9800 . ?

loop_
_geom_torsion_atom_site_label_1
_geom_torsion_atom_site_label_2
_geom_torsion_atom_site_label_3
_geom_torsion_atom_site_label_4
_geom_torsion
_geom_torsion_site_symmetry_1
_geom_torsion_site_symmetry_2
_geom_torsion_site_symmetry_3
_geom_torsion_site_symmetry_4
_geom_torsion_publ_flag
N2 Si4 N1 C23 -9.69(8) . . . . ?
Si1 Si4 N1 C23 -115.33(7) . . . . ?
N2 Si4 N1 C30B -158.8(9) . . . . ?
Si1 Si4 N1 C30B 95.6(9) . . . . ?
C23 Si4 N1 C30B -149.1(9) . . . . ?
N2 Si4 N1 C30A -171.0(2) . . . . ?
Si1 Si4 N1 C30A 83.34(19) . . . . ?
C23 Si4 N1 C30A -161.3(2) . . . . ?
N1 Si4 N2 C23 9.68(8) . . . . ?
Si1 Si4 N2 C23 112.52(7) . . . . ?
N1 Si4 N2 C34 170.58(15) . . . . ?
Si1 Si4 N2 C34 -86.58(14) . . . . ?
C23 Si4 N2 C34 160.90(18) . . . . ?
C4 Si1 C1 C2 1.22(9) . . . . ?
Si4 Si1 C1 C2 -178.39(6) . . . . ?
C4 Si1 C1 Si2 -175.84(8) . . . . ?
Si4 Si1 C1 Si2 4.55(10) . . . . ?
C17 Si2 C1 C2 -136.99(11) . . . . ?
C18 Si2 C1 C2 105.24(12) . . . . ?
C19 Si2 C1 C2 -17.72(13) . . . . ?
C17 Si2 C1 Si1 39.38(10) . . . . ?
C18 Si2 C1 Si1 -78.39(9) . . . . ?
C19 Si2 C1 Si1 158.65(8) . . . . ?
Si1 C1 C2 C3 -1.89(13) . . . . ?
Si2 C1 C2 C3 175.10(9) . . . . ?
Si1 C1 C2 C5 175.26(9) . . . . ?
Si2 C1 C2 C5 -7.75(18) . . . . ?
C1 C2 C3 C4 1.88(16) . . . . ?
C5 C2 C3 C4 -175.43(10) . . . . ?
C1 C2 C3 C11 177.87(11) . . . . ?
C5 C2 C3 C11 0.56(17) . . . . ?
C2 C3 C4 Si1 -0.77(13) . . . . ?
C11 C3 C4 Si1 -176.72(9) . . . . ?
C2 C3 C4 Si3 176.61(9) . . . . ?
C11 C3 C4 Si3 0.65(17) . . . . ?
C1 Si1 C4 C3 -0.31(9) . . . . ?
Si4 Si1 C4 C3 179.14(6) . . . . ?
C1 Si1 C4 Si3 -177.67(8) . . . . ?
Si4 Si1 C4 Si3 1.77(13) . . . . ?
C20 Si3 C4 C3 -159.68(12) . . . . ?
C22 Si3 C4 C3 82.31(12) . . . . ?
C21 Si3 C4 C3 -39.22(13) . . . . ?
C20 Si3 C4 Si1 17.11(11) . . . . ?
C22 Si3 C4 Si1 -100.91(9) . . . . ?
C21 Si3 C4 Si1 137.57(8) . . . . ?
C3 C2 C5 C6 120.21(13) . . . . ?
C1 C2 C5 C6 -56.87(17) . . . . ?
C3 C2 C5 C10 -56.31(16) . . . . ?
C1 C2 C5 C10 126.61(13) . . . . ?
C10 C5 C6 C7 0.84(18) . . . . ?
C2 C5 C6 C7 -175.82(12) . . . . ?
C5 C6 C7 C8 0.3(2) . . . . ?
C6 C7 C8 C9 -0.6(2) . . . . ?
C7 C8 C9 C10 -0.3(2) . . . . ?
C8 C9 C10 C5 1.4(2) . . . . ?
C6 C5 C10 C9 -1.65(19) . . . . ?
C2 C5 C10 C9 175.00(12) . . . . ?
C4 C3 C11 C12 108.78(14) . . . . ?
C2 C3 C11 C12 -67.04(16) . . . . ?
C4 C3 C11 C16 -71.61(17) . . . . ?
C2 C3 C11 C16 112.58(14) . . . . ?
C16 C11 C12 C13 0.2(2) . . . . ?
C3 C11 C12 C13 179.80(13) . . . . ?
C11 C12 C13 C14 -0.7(2) . . . . ?
C12 C13 C14 C15 0.8(2) . . . . ?
C13 C14 C15 C16 -0.4(3) . . . . ?
C14 C15 C16 C11 -0.1(2) . . . . ?
C12 C11 C16 C15 0.2(2) . . . . ?
C3 C11 C16 C15 -179.38(13) . . . . ?
C1 Si2 C18 K4A 134.21(5) . . . . ?
C17 Si2 C18 K4A 12.04(8) . . . . ?
C19 Si2 C18 K4A -97.70(7) . . . . ?
C30B N1 C23 N2 159.1(9) . . . . ?
C30A N1 C23 N2 175.4(2) . . . . ?
Si4 N1 C23 N2 13.19(11) . . . . ?
C30B N1 C23 C24 -13.5(9) . . . . ?
C30A N1 C23 C24 2.8(3) . . . . ?
Si4 N1 C23 C24 -159.46(12) . . . . ?
C30B N1 C23 Si4 145.9(9) . . . . ?
C30A N1 C23 Si4 162.3(2) . . . . ?
C34 N2 C23 N1 -175.69(14) . . . . ?
Si4 N2 C23 N1 -13.20(11) . . . . ?
C34 N2 C23 C24 -3.2(2) . . . . ?
Si4 N2 C23 C24 159.26(13) . . . . ?
C34 N2 C23 Si4 -162.50(17) . . . . ?
N1 C23 C24 C29 85.3(2) . . . . ?
N2 C23 C24 C29 -85.62(19) . . . . ?
Si4 C23 C24 C29 2.9(5) . . . . ?
N1 C23 C24 C25 -93.33(19) . . . . ?
N2 C23 C24 C25 95.7(2) . . . . ?
Si4 C23 C24 C25 -175.8(3) . . . . ?
C29 C24 C25 C26 -1.6(3) . . . . ?
C23 C24 C25 C26 177.09(18) . . . . ?
C24 C25 C26 C27 1.0(3) . . . . ?
C25 C26 C27 C28 0.3(4) . . . . ?
C26 C27 C28 C29 -1.0(3) . . . . ?
C25 C24 C29 C28 0.9(3) . . . . ?
C23 C24 C29 C28 -177.79(16) . . . . ?
C27 C28 C29 C24 0.4(3) . . . . ?
C23 N1 C30A C31A 153.41(18) . . . . ?
Si4 N1 C30A C31A -51.7(3) . . . . ?
C23 N1 C30A C33A -88.0(3) . . . . ?
Si4 N1 C30A C33A 66.9(2) . . . . ?
C23 N1 C30A C32A 34.4(3) . . . . ?
Si4 N1 C30A C32A -170.72(13) . . . . ?
C23 N1 C30B C32B -30.0(19) . . . . ?
Si4 N1 C30B C32B 106.0(16) . . . . ?
C23 N1 C30B C31B 94.8(13) . . . . ?
Si4 N1 C30B C31B -129.2(9) . . . . ?
C23 N1 C30B C33B -156.9(7) . . . . ?
Si4 N1 C30B C33B -20.9(14) . . . . ?
C23 N2 C34 C36 -63.6(2) . . . . ?
Si4 N2 C34 C36 141.68(17) . . . . ?
C23 N2 C34 C37 60.8(2) . . . . ?
Si4 N2 C34 C37 -93.9(2) . . . . ?
C23 N2 C34 C35 178.00(18) . . . . ?
Si4 N2 C34 C35 23.3(2) . . . . ?
N4 Si8 N3 C60 -8.50(8) . . . . ?
Si5 Si8 N3 C60 -112.30(7) . . . . ?
N4 Si8 N3 C67 -166.79(14) . . . . ?
Si5 Si8 N3 C67 89.41(13) . . . . ?
C60 Si8 N3 C67 -158.29(17) . . . . ?
N3 Si8 N4 C60 8.50(8) . . . . ?
Si5 Si8 N4 C60 111.27(7) . . . . ?
N3 Si8 N4 C71 -177.40(15) . . . . ?
Si5 Si8 N4 C71 -74.64(14) . . . . ?
C60 Si8 N4 C71 174.10(19) . . . . ?
C41 Si5 C38 C39 -0.31(9) . . . . ?
Si8 Si5 C38 C39 177.34(6) . . . . ?
C41 Si5 C38 Si6 -174.32(8) . . . . ?
Si8 Si5 C38 Si6 3.33(9) . . . . ?
C54 Si6 C38 C39 -119.41(12) . . . . ?
C55 Si6 C38 C39 124.03(12) . . . . ?
C56 Si6 C38 C39 2.63(14) . . . . ?
C54 Si6 C38 Si5 52.85(9) . . . . ?
C55 Si6 C38 Si5 -63.71(9) . . . . ?
C56 Si6 C38 Si5 174.89(7) . . . . ?
Si5 C38 C39 C40 1.26(13) . . . . ?
Si6 C38 C39 C40 174.57(9) . . . . ?
Si5 C38 C39 C42 -177.27(9) . . . . ?
Si6 C38 C39 C42 -3.97(18) . . . . ?
C38 C39 C40 C41 -1.96(16) . . . . ?
C42 C39 C40 C41 176.58(11) . . . . ?
C38 C39 C40 C48 173.51(11) . . . . ?
C42 C39 C40 C48 -7.95(18) . . . . ?
C39 C40 C41 Si5 1.52(13) . . . . ?
C48 C40 C41 Si5 -174.07(9) . . . . ?
C39 C40 C41 Si7 -170.56(9) . . . . ?
C48 C40 C41 Si7 13.85(18) . . . . ?
C38 Si5 C41 C40 -0.64(9) . . . . ?
Si8 Si5 C41 C40 -177.11(6) . . . . ?
C38 Si5 C41 Si7 171.58(8) . . . . ?
Si8 Si5 C41 Si7 -4.89(14) . . . . ?
C57 Si7 C41 C40 155.64(12) . . . . ?
C59 Si7 C41 C40 37.34(14) . . . . ?
C58 Si7 C41 C40 -85.17(13) . . . . ?
C57 Si7 C41 Si5 -14.79(11) . . . . ?
C59 Si7 C41 Si5 -133.08(9) . . . . ?
C58 Si7 C41 Si5 104.40(10) . . . . ?
C40 C39 C42 C43 107.60(14) . . . . ?
C38 C39 C42 C43 -73.94(16) . . . . ?
C40 C39 C42 C47 -75.59(16) . . . . ?
C38 C39 C42 C47 102.88(14) . . . . ?
C47 C42 C43 C44 -2.6(2) . . . . ?
C39 C42 C43 C44 174.33(13) . . . . ?
C42 C43 C44 C45 1.1(2) . . . . ?
C43 C44 C45 C46 1.0(2) . . . . ?
C44 C45 C46 C47 -1.4(2) . . . . ?
C45 C46 C47 C42 -0.2(2) . . . . ?
C43 C42 C47 C46 2.2(2) . . . . ?
C39 C42 C47 C46 -174.78(13) . . . . ?
C39 C40 C48 C49 -106.93(15) . . . . ?
C41 C40 C48 C49 68.41(17) . . . . ?
C39 C40 C48 C53 75.82(17) . . . . ?
C41 C40 C48 C53 -108.84(15) . . . . ?
C53 C48 C49 C50 0.9(2) . . . . ?
C40 C48 C49 C50 -176.52(14) . . . . ?
C48 C49 C50 C51 0.5(3) . . . . ?
C49 C50 C51 C52 -1.6(3) . . . . ?
C50 C51 C52 C53 1.1(3) . . . . ?
C51 C52 C53 C48 0.4(3) . . . . ?
C49 C48 C53 C52 -1.3(2) . . . . ?
C40 C48 C53 C52 175.99(14) . . . . ?
C71 N4 C60 N3 173.77(13) . . . . ?
Si8 N4 C60 N3 -11.59(10) . . . . ?
C71 N4 C60 C61 -13.5(2) . . . . ?
Si8 N4 C60 C61 161.10(12) . . . . ?
C71 N4 C60 Si8 -174.65(17) . . . . ?
C67 N3 C60 N4 170.52(13) . . . . ?
Si8 N3 C60 N4 11.54(10) . . . . ?
C67 N3 C60 C61 -2.3(2) . . . . ?
Si8 N3 C60 C61 -161.24(12) . . . . ?
C67 N3 C60 Si8 158.98(17) . . . . ?
N4 C60 C61 C62 98.06(18) . . . . ?
N3 C60 C61 C62 -90.74(19) . . . . ?
Si8 C60 C61 C62 -175.2(3) . . . . ?
N4 C60 C61 C66 -83.52(19) . . . . ?
N3 C60 C61 C66 87.68(18) . . . . ?
Si8 C60 C61 C66 3.2(5) . . . . ?
C66 C61 C62 C63 -1.2(2) . . . . ?
C60 C61 C62 C63 177.24(14) . . . . ?
C61 C62 C63 C64 0.5(2) . . . . ?
C62 C63 C64 C65 0.8(3) . . . . ?
C63 C64 C65 C66 -1.3(3) . . . . ?
C64 C65 C66 C61 0.5(3) . . . . ?
C62 C61 C66 C65 0.7(2) . . . . ?
C60 C61 C66 C65 -177.77(15) . . . . ?
C60 N3 C67 C69 43.6(2) . . . . ?
Si8 N3 C67 C69 -165.80(11) . . . . ?
C60 N3 C67 C68 163.39(14) . . . . ?
Si8 N3 C67 C68 -46.02(18) . . . . ?
C60 N3 C67 C70 -79.25(18) . . . . ?
Si8 N3 C67 C70 71.33(16) . . . . ?
C60 N4 C71 C74 55.7(2) . . . . ?
Si8 N4 C71 C74 -116.44(15) . . . . ?
C60 N4 C71 C73 -66.85(19) . . . . ?
Si8 N4 C71 C73 120.98(14) . . . . ?
C60 N4 C71 C72 174.26(15) . . . . ?
Si8 N4 C71 C72 2.1(2) . . . . ?
N6 Si12 N5 C97 -6.62(8) . . . . ?
Si9 Si12 N5 C97 -108.34(7) . . . . ?
N6 Si12 N5 C104 -170.51(15) . . . . ?
C97 Si12 N5 C104 -163.89(18) . . . . ?
Si9 Si12 N5 C104 87.77(14) . . . . ?
N5 Si12 N6 C97 6.63(8) . . . . ?
Si9 Si12 N6 C97 111.17(8) . . . . ?
N5 Si12 N6 C108 177.56(16) . . . . ?
C97 Si12 N6 C108 170.9(2) . . . . ?
Si9 Si12 N6 C108 -77.91(15) . . . . ?
C78 Si9 C75 C76 -1.37(9) . . . . ?
Si12 Si9 C75 C76 -174.23(6) . . . . ?
C78 Si9 C75 Si10 171.02(8) . . . . ?
Si12 Si9 C75 Si10 -1.84(9) . . . . ?
C91 Si10 C75 C76 -125.13(12) . . . . ?
C92 Si10 C75 C76 117.76(12) . . . . ?
C93 Si10 C75 C76 -5.26(14) . . . . ?
C91 Si10 C75 Si9 64.63(9) . . . . ?
C92 Si10 C75 Si9 -52.48(9) . . . . ?
C93 Si10 C75 Si9 -175.50(7) . . . . ?
Si9 C75 C76 C77 0.42(12) . . . . ?
Si10 C75 C76 C77 -171.14(9) . . . . ?
Si9 C75 C76 C79 173.20(9) . . . . ?
Si10 C75 C76 C79 1.63(18) . . . . ?
C75 C76 C77 C78 1.15(16) . . . . ?
C79 C76 C77 C78 -171.89(11) . . . . ?
C75 C76 C77 C85 -173.56(11) . . . . ?
C79 C76 C77 C85 13.40(17) . . . . ?
C76 C77 C78 Si9 -2.05(13) . . . . ?
C85 C77 C78 Si9 172.65(9) . . . . ?
C76 C77 C78 Si11 -176.09(9) . . . . ?
C85 C77 C78 Si11 -1.38(18) . . . . ?
C75 Si9 C78 C77 1.92(9) . . . . ?
Si12 Si9 C78 C77 171.46(6) . . . . ?
C75 Si9 C78 Si11 175.88(9) . . . . ?
Si12 Si9 C78 Si11 -14.58(14) . . . . ?
C94 Si11 C78 C77 168.18(14) . . . . ?
C96 Si11 C78 C77 50.28(14) . . . . ?
C95 Si11 C78 C77 -73.20(14) . . . . ?
C94 Si11 C78 Si9 -4.50(14) . . . . ?
C96 Si11 C78 Si9 -122.40(10) . . . . ?
C95 Si11 C78 Si9 114.12(11) . . . . ?
C77 C76 C79 C80 -123.37(13) . . . . ?
C75 C76 C79 C80 64.10(17) . . . . ?
C77 C76 C79 C84 58.81(16) . . . . ?
C75 C76 C79 C84 -113.72(14) . . . . ?
C84 C79 C80 C81 3.9(2) . . . . ?
C76 C79 C80 C81 -173.93(13) . . . . ?
C79 C80 C81 C82 -0.1(2) . . . . ?
C80 C81 C82 C83 -3.5(2) . . . . ?
C81 C82 C83 C84 3.1(2) . . . . ?
C82 C83 C84 C79 0.9(2) . . . . ?
C80 C79 C84 C83 -4.3(2) . . . . ?
C76 C79 C84 C83 173.61(13) . . . . ?
C76 C77 C85 C90 68.04(16) . . . . ?
C78 C77 C85 C90 -106.46(15) . . . . ?
C76 C77 C85 C86 -115.17(14) . . . . ?
C78 C77 C85 C86 70.32(17) . . . . ?
C90 C85 C86 C87 1.2(2) . . . . ?
C77 C85 C86 C87 -175.73(13) . . . . ?
C85 C86 C87 C88 0.1(2) . . . . ?
C86 C87 C88 C89 -0.9(2) . . . . ?
C86 C87 C88 K3 -114.54(16) . . . 1_545 ?
C87 C88 C89 C90 0.3(2) . . . . ?
K3 C88 C89 C90 143.02(14) 1_545 . . . ?
C86 C85 C90 C89 -1.8(2) . . . . ?
C77 C85 C90 C89 175.12(13) . . . . ?
C88 C89 C90 C85 1.1(2) . . . . ?
C108 N6 C97 N5 179.42(15) . . . . ?
Si12 N6 C97 N5 -8.99(10) . . . . ?
C108 N6 C97 C98 -4.5(2) . . . . ?
Si12 N6 C97 C98 167.11(12) . . . . ?
C108 N6 C97 Si12 -171.58(19) . . . . ?
C104 N5 C97 N6 173.91(14) . . . . ?
Si12 N5 C97 N6 9.00(11) . . . . ?
C104 N5 C97 C98 -2.2(2) . . . . ?
Si12 N5 C97 C98 -167.07(12) . . . . ?
C104 N5 C97 Si12 164.91(17) . . . . ?
N6 C97 C98 C103 -94.5(2) . . . . ?
N5 C97 C98 C103 80.7(2) . . . . ?
Si12 C97 C98 C103 -8.8(7) . . . . ?
N6 C97 C98 C99 85.57(19) . . . . ?
N5 C97 C98 C99 -99.20(18) . . . . ?
Si12 C97 C98 C99 171.3(5) . . . . ?
C103 C98 C99 C100 1.8(3) . . . . ?
C97 C98 C99 C100 -178.29(16) . . . . ?
C98 C99 C100 C101 -0.8(3) . . . . ?
C99 C100 C101 C102 -0.6(3) . . . . ?
C100 C101 C102 C103 1.1(3) . . . . ?
C99 C98 C103 C102 -1.3(3) . . . . ?
C97 C98 C103 C102 178.80(18) . . . . ?
C101 C102 C103 C98 -0.2(3) . . . . ?
C97 N5 C104 C106 60.0(3) . . . . ?
Si12 N5 C104 C106 -141.4(2) . . . . ?
C97 N5 C104 C105 -177.3(2) . . . . ?
Si12 N5 C104 C105 -18.8(2) . . . . ?
C97 N5 C104 C107 -62.7(2) . . . . ?
Si12 N5 C104 C107 95.85(19) . . . . ?
C97 N6 C108 C110 -78.8(2) . . . . ?
Si12 N6 C108 C110 113.3(2) . . . . ?
C97 N6 C108 C109 163.04(19) . . . . ?
Si12 N6 C108 C109 -4.9(2) . . . . ?
C97 N6 C108 C111 44.8(2) . . . . ?
Si12 N6 C108 C111 -123.15(17) . . . . ?
N8 Si16 N7 C134 8.74(8) . . . . ?
Si13 Si16 N7 C134 111.62(7) . . . . ?
N8 Si16 N7 C141 173.54(14) . . . . ?
Si13 Si16 N7 C141 -83.59(12) . . . . ?
C134 Si16 N7 C141 164.79(17) . . . . ?
N7 Si16 N8 C134 -8.72(8) . . . . ?
Si13 Si16 N8 C134 -111.00(7) . . . . ?
N7 Si16 N8 C145 -163.12(14) . . . . ?
Si13 Si16 N8 C145 94.60(12) . . . . ?
C134 Si16 N8 C145 -154.40(17) . . . . ?
C115 Si13 C112 C113 -1.46(9) . . . . ?
Si16 Si13 C112 C113 179.89(6) . . . . ?
C115 Si13 C112 Si14 175.23(7) . . . . ?
Si16 Si13 C112 Si14 -3.42(10) . . . . ?
C128 Si14 C112 C113 133.77(11) . . . . ?
C129 Si14 C112 C113 -108.71(12) . . . . ?
C130 Si14 C112 C113 13.67(13) . . . . ?
C128 Si14 C112 Si13 -42.10(10) . . . . ?
C129 Si14 C112 Si13 75.43(9) . . . . ?
C130 Si14 C112 Si13 -162.19(7) . . . . ?
Si13 C112 C113 C114 1.93(12) . . . . ?
Si14 C112 C113 C114 -174.58(9) . . . . ?
Si13 C112 C113 C116 -175.90(9) . . . . ?
Si14 C112 C113 C116 7.59(17) . . . . ?
C112 C113 C114 C115 -1.62(15) . . . . ?
C116 C113 C114 C115 176.33(10) . . . . ?
C112 C113 C114 C122 -177.01(10) . . . . ?
C116 C113 C114 C122 0.94(16) . . . . ?
C113 C114 C115 Si13 0.36(12) . . . . ?
C122 C114 C115 Si13 175.73(9) . . . . ?
C113 C114 C115 Si15 -174.89(9) . . . . ?
C122 C114 C115 Si15 0.47(17) . . . . ?
C112 Si13 C115 C114 0.67(9) . . . . ?
Si16 Si13 C115 C114 178.82(6) . . . . ?
C112 Si13 C115 Si15 175.90(8) . . . . ?
Si16 Si13 C115 Si15 -5.95(13) . . . . ?
C131 Si15 C115 C114 155.46(11) . . . . ?
C132 Si15 C115 C114 35.91(13) . . . . ?
C133 Si15 C115 C114 -85.71(12) . . . . ?
C131 Si15 C115 Si13 -18.73(10) . . . . ?
C132 Si15 C115 Si13 -138.28(8) . . . . ?
C133 Si15 C115 Si13 100.10(9) . . . . ?
C114 C113 C116 C117 -119.18(13) . . . . ?
C112 C113 C116 C117 58.58(16) . . . . ?
C114 C113 C116 C121 57.48(16) . . . . ?
C112 C113 C116 C121 -124.75(13) . . . . ?
C121 C116 C117 C118 -0.77(18) . . . . ?
C113 C116 C117 C118 176.03(11) . . . . ?
C116 C117 C118 C119 -0.1(2) . . . . ?
C117 C118 C119 C120 0.4(2) . . . . ?
C118 C119 C120 C121 0.2(2) . . . . ?
C119 C120 C121 C116 -1.1(2) . . . . ?
C117 C116 C121 C120 1.39(18) . . . . ?
C113 C116 C121 C120 -175.41(12) . . . . ?
C113 C114 C122 C127 -115.21(14) . . . . ?
C115 C114 C122 C127 69.59(16) . . . . ?
C113 C114 C122 C123 66.05(16) . . . . ?
C115 C114 C122 C123 -109.14(14) . . . . ?
C127 C122 C123 C124 -0.6(2) . . . . ?
C114 C122 C123 C124 178.19(12) . . . . ?
C122 C123 C124 C125 1.0(2) . . . . ?
C123 C124 C125 C126 -0.7(2) . . . . ?
C124 C125 C126 C127 0.0(2) . . . . ?
C125 C126 C127 C122 0.4(2) . . . . ?
C123 C122 C127 C126 -0.1(2) . . . . ?
C114 C122 C127 C126 -178.87(13) . . . . ?
C141 N7 C134 N8 -177.17(13) . . . . ?
Si16 N7 C134 N8 -11.90(10) . . . . ?
C141 N7 C134 C135 -2.0(2) . . . . ?
Si16 N7 C134 C135 163.23(12) . . . . ?
C141 N7 C134 Si16 -165.27(17) . . . . ?
C145 N8 C134 N7 167.40(13) . . . . ?
Si16 N8 C134 N7 11.86(10) . . . . ?
C145 N8 C134 C135 -7.6(2) . . . . ?
Si16 N8 C134 C135 -163.12(12) . . . . ?
C145 N8 C134 Si16 155.54(17) . . . . ?
N7 C134 C135 C140 -75.75(18) . . . . ?
N8 C134 C135 C140 98.25(18) . . . . ?
Si16 C134 C135 C140 6.2(5) . . . . ?
N7 C134 C135 C136 101.24(17) . . . . ?
N8 C134 C135 C136 -84.77(18) . . . . ?
Si16 C134 C135 C136 -176.9(4) . . . . ?
C140 C135 C136 C137 1.3(2) . . . . ?
C134 C135 C136 C137 -175.68(14) . . . . ?
C135 C136 C137 C138 0.0(2) . . . . ?
C136 C137 C138 C139 -1.3(2) . . . . ?
C137 C138 C139 C140 1.2(3) . . . . ?
C138 C139 C140 C135 0.1(2) . . . . ?
C136 C135 C140 C139 -1.3(2) . . . . ?
C134 C135 C140 C139 175.68(14) . . . . ?
C134 N7 C141 C142 -155.17(14) . . . . ?
Si16 N7 C141 C142 45.48(17) . . . . ?
C134 N7 C141 C144 87.19(18) . . . . ?
Si16 N7 C141 C144 -72.16(16) . . . . ?
C134 N7 C141 C143 -36.6(2) . . . . ?
Si16 N7 C141 C143 164.04(11) . . . . ?
C134 N8 C145 C147 61.72(19) . . . . ?
Si16 N8 C145 C147 -152.53(12) . . . . ?
C134 N8 C145 C146 -179.33(15) . . . . ?
Si16 N8 C145 C146 -33.58(19) . . . . ?
C134 N8 C145 C148 -60.8(2) . . . . ?
Si16 N8 C145 C148 84.92(16) . . . . ?
C160 O1 C149 C150 179.13(14) . . . . ?
K1B O1 C149 C150 -46.0(3) . . . . ?
K1A O1 C149 C150 -36.30(18) . . . . ?
C151 O2 C150 C149 174.26(15) . . . . ?
K1B O2 C150 C149 -49.4(3) . . . . ?
K1A O2 C150 C149 -58.25(17) . . . . ?
O1 C149 C150 O2 62.73(19) . . . . ?
C150 O2 C151 C152 178.08(15) . . . . ?
K1B O2 C151 C152 42.4(4) . . . . ?
K1A O2 C151 C152 51.39(19) . . . . ?
C153 O3 C152 C151 -174.83(13) . . . . ?
K1A O3 C152 C151 48.73(17) . . . . ?
K1B O3 C152 C151 56.8(3) . . . . ?
O2 C151 C152 O3 -68.2(2) . . . . ?
C152 O3 C153 C154 -173.66(13) . . . . ?
K1A O3 C153 C154 -39.69(15) . . . . ?
K1B O3 C153 C154 -48.9(3) . . . . ?
C155 O4 C154 C153 172.24(12) . . . . ?
K1B O4 C154 C153 -46.8(4) . . . . ?
K1A O4 C154 C153 -55.55(13) . . . . ?
O3 C153 C154 O4 61.59(15) . . . . ?
C154 O4 C155 C156 -171.53(12) . . . . ?
K1B O4 C155 C156 46.0(3) . . . . ?
K1A O4 C155 C156 55.43(15) . . . . ?
C157 O5 C156 C155 179.46(11) . . . . ?
K1B O5 C156 C155 50.8(3) . . . . ?
K1A O5 C156 C155 41.23(15) . . . . ?
O4 C155 C156 O5 -64.30(15) . . . . ?
C156 O5 C157 C158 175.11(11) . . . . ?
K1B O5 C157 C158 -55.0(3) . . . . ?
K1A O5 C157 C158 -46.85(13) . . . . ?
C159 O6 C158 C157 -178.89(12) . . . . ?
K1B O6 C158 C157 -41.7(4) . . . . ?
K1A O6 C158 C157 -50.92(14) . . . . ?
O5 C157 C158 O6 64.34(14) . . . . ?
C158 O6 C159 C160 -172.62(12) . . . . ?
K1B O6 C159 C160 49.3(3) . . . . ?
K1A O6 C159 C160 57.46(14) . . . . ?
C149 O1 C160 C159 179.93(13) . . . . ?
K1B O1 C160 C159 45.0(4) . . . . ?
K1A O1 C160 C159 35.82(17) . . . . ?
O6 C159 C160 O1 -62.07(16) . . . . ?
C163 O7 C161 C162 -77.4(2) . . . . ?
K1A O7 C161 C162 93.04(19) . . . . ?
K1B O7 C161 C162 92.59(19) . . . . ?
C161 O7 C163 C164 176.31(18) . . . . ?
K1A O7 C163 C164 5.8(2) . . . . ?
K1B O7 C163 C164 6.8(3) . . . . ?
C176 O8A C165 C166 89.2(4) . . . . ?
K2 O8A C165 C166 -33.7(5) . . . . ?
C17F O8B C16E C166 172.2(7) . . . . ?
K2 O8B C16E C166 -64.6(10) . . . . ?
C17F O8B C16E K2 -123.2(5) . . . . ?
O8B C16E C166 O9 68.8(10) . . . . ?
K2 C16E C166 O9 24.3(5) . . . . ?
C167 O9 C166 C16E -176.9(8) . . . . ?
K2 O9 C166 C16E -35.4(8) . . . . ?
C167 O9 C166 C165 175.7(3) . . . . ?
K2 O9 C166 C165 -42.8(3) . . . . ?
O8A C165 C166 O9 52.1(4) . . . . ?
C166 O9 C167 C168 -178.87(14) . . . . ?
K2 O9 C167 C168 40.70(16) . . . . ?
C169 O10 C168 C167 -176.17(14) . . . . ?
K2 O10 C168 C167 56.06(14) . . . . ?
O9 C167 C168 O10 -63.92(17) . . . . ?
C168 O10 C169 C170 178.01(14) . . . . ?
K2 O10 C169 C170 -54.32(15) . . . . ?
C171 O11 C170 C169 179.63(14) . . . . ?
K2 O11 C170 C169 -42.13(18) . . . . ?
O10 C169 C170 O11 63.36(19) . . . . ?
C170 O11 C171 C172 -169.69(15) . . . . ?
K2 O11 C171 C172 49.90(16) . . . . ?
C173 O12 C172 C171 -83.63(17) . . . . ?
K2 O12 C172 C171 40.02(16) . . . . ?
O11 C171 C172 O12 -60.99(19) . . . . ?
C172 O12 C173 C174 -173.05(14) . . . . ?
K2 O12 C173 C174 60.46(15) . . . . ?
C172 O12 C173 K2 126.50(13) . . . . ?
C175 O13 C174 C173 -168.05(16) . . . . ?
K2 O13 C174 C173 28.06(19) . . . . ?
O12 C173 C174 O13 -60.16(19) . . . . ?
K2 C173 C174 O13 -18.38(13) . . . . ?
C174 O13 C175 C17F -156.4(3) . . . . ?
K2 O13 C175 C17F 7.0(4) . . . . ?
C174 O13 C175 C176 175.4(2) . . . . ?
K2 O13 C175 C176 -21.2(3) . . . . ?
C165 O8A C176 C175 175.4(3) . . . . ?
K2 O8A C176 C175 -57.6(3) . . . . ?
O13 C175 C176 O8A 54.0(3) . . . . ?
O13 C175 C17F O8B -42.3(6) . . . . ?
C16E O8B C17F C175 175.2(7) . . . . ?
K2 O8B C17F C175 55.4(5) . . . . ?
C179 O14A C177 C178 172.7(3) . . . . ?
K2 O14A C177 C178 1.6(5) . . . . ?
C17I O14B C17G C17H -177.0(4) . . . . ?
K2 O14B C17G C17H 29.0(5) . . . . ?
C177 O14A C179 C180 178.0(3) . . . . ?
K2 O14A C179 C180 -9.2(4) . . . . ?
C17G O14B C17I C18J -80.7(5) . . . . ?
K2 O14B C17I C18J 79.7(5) . . . . ?
C17G O14B C17I K2 -160.4(4) . . . . ?
O14A C179 C180 K2 7.1(3) . . . . ?
C192 O15 C181 C182 178.68(13) . . . . ?
K3 O15 C181 C182 -39.85(15) . . . . ?
C183 O16 C182 C181 168.34(12) . . . . ?
K3 O16 C182 C181 -58.76(13) . . . . ?
C183 O16 C182 K3 -132.89(14) . . . . ?
O15 C181 C182 O16 65.31(16) . . . . ?
O15 C181 C182 K3 27.55(11) . . . . ?
C182 O16 C183 C184 -174.86(13) . . . . ?
K3 O16 C183 C184 53.05(14) . . . . ?
C185 O17 C184 C183 -179.76(12) . . . . ?
K3 O17 C184 C183 46.09(14) . . . . ?
O16 C183 C184 O17 -65.98(16) . . . . ?
C184 O17 C185 C186 179.35(12) . . . . ?
K3 O17 C185 C186 -47.62(14) . . . . ?
C187 O18 C186 C185 -175.72(14) . . . . ?
K3 O18 C186 C185 -49.42(16) . . . . ?
O17 C185 C186 O18 64.17(17) . . . . ?
C186 O18 C187 C188 -170.43(14) . . . . ?
K3 O18 C187 C188 60.83(15) . . . . ?
C189 O19 C188 C187 173.76(15) . . . . ?
K3 O19 C188 C187 35.15(19) . . . . ?
O18 C187 C188 O19 -64.83(19) . . . . ?
C188 O19 C189 C190 175.15(14) . . . . ?
K3 O19 C189 C190 -46.12(15) . . . . ?
C191 O20 C190 C189 177.16(12) . . . . ?
K3 O20 C190 C189 -50.76(14) . . . . ?
O19 C189 C190 O20 64.22(16) . . . . ?
C190 O20 C191 C192 -177.61(12) . . . . ?
K3 O20 C191 C192 51.21(14) . . . . ?
C181 O15 C192 C191 -177.14(13) . . . . ?
K3 O15 C192 C191 43.15(15) . . . . ?
O20 C191 C192 O15 -60.81(16) . . . . ?
C195 O21 C193 C194 176.32(16) . . . . ?
K3 O21 C193 C194 8.5(2) . . . . ?
O21 C193 C194 K3 -6.01(14) . . . . ?
C193 O21 C195 C196 78.6(2) . . . . ?
K3 O21 C195 C196 -114.47(16) . . . . ?
C208 O22 C197 C198 173.20(13) . . . . ?
K4A O22 C197 C198 -42.69(15) . . . . ?
K4B O22 C197 C198 -55.4(2) . . . . ?
C199 O23 C198 C197 178.60(12) . . . . ?
K4B O23 C198 C197 -40.9(3) . . . . ?
K4A O23 C198 C197 -55.77(14) . . . . ?
C199 O23 C198 K4B -140.5(3) . . . . ?
O22 C197 C198 O23 66.31(16) . . . . ?
O22 C197 C198 K4B 41.91(19) . . . . ?
C198 O23 C199 C200 -172.46(12) . . . . ?
K4B O23 C199 C200 43.9(3) . . . . ?
K4A O23 C199 C200 61.94(13) . . . . ?
C198 O23 C199 K4B 143.6(3) . . . . ?
C201 O24 C200 C199 176.33(12) . . . . ?
K4B O24 C200 C199 53.0(3) . . . . ?
K4A O24 C200 C199 36.26(15) . . . . ?
C201 O24 C200 K4B 123.4(3) . . . . ?
O23 C199 C200 O24 -65.05(15) . . . . ?
K4B C199 C200 O24 -35.61(19) . . . . ?
O23 C199 C200 K4B -29.44(18) . . . . ?
C200 O24 C201 C202 173.85(12) . . . . ?
K4B O24 C201 C202 -62.0(3) . . . . ?
K4A O24 C201 C202 -45.48(14) . . . . ?
C200 O24 C201 K4B -124.1(3) . . . . ?
C203 O25 C202 C201 175.84(13) . . . . ?
K4B O25 C202 C201 -30.1(3) . . . . ?
K4A O25 C202 C201 -49.43(14) . . . . ?
C203 O25 C202 K4B -154.1(3) . . . . ?
O24 C201 C202 O25 61.18(16) . . . . ?
K4B C201 C202 O25 20.97(19) . . . . ?
O24 C201 C202 K4B 40.21(18) . . . . ?
C202 O25 C203 C204 -175.75(14) . . . . ?
K4B O25 C203 C204 33.4(3) . . . . ?
K4A O25 C203 C204 47.68(17) . . . . ?
C205 O26 C204 C203 -174.53(16) . . . . ?
K4A O26 C204 C203 47.12(19) . . . . ?
K4B O26 C204 C203 57.6(2) . . . . ?
O25 C203 C204 O26 -62.8(2) . . . . ?
C204 O26 C205 C206 -173.19(16) . . . . ?
K4A O26 C205 C206 -35.61(19) . . . . ?
K4B O26 C205 C206 -52.7(3) . . . . ?
C207 O27 C206 C205 172.23(13) . . . . ?
K4A O27 C206 C205 -60.95(14) . . . . ?
K4B O27 C206 C205 -48.4(2) . . . . ?
C207 O27 C206 K4A -126.82(12) . . . . ?
O26 C205 C206 O27 66.42(19) . . . . ?
O26 C205 C206 K4A 23.71(13) . . . . ?
C206 O27 C207 C208 174.54(12) . . . . ?
K4A O27 C207 C208 52.11(14) . . . . ?
K4B O27 C207 C208 35.7(2) . . . . ?
C197 O22 C208 C207 -175.07(12) . . . . ?
K4A O22 C208 C207 42.15(15) . . . . ?
K4B O22 C208 C207 61.2(3) . . . . ?
O27 C207 C208 O22 -60.59(15) . . . . ?
C211 O28 C209 C210 -179.39(19) . . . . ?
C211 O28 C209 K4B -31.8(6) . . . . ?
O28 C209 C210 K4B 166.6(3) . . . . ?
C209 O28 C211 C212 168.39(19) . . . . ?
C215 O29 C213 C214 173.27(16) . . . . ?
C213 O29 C215 C216 176.99(15) . . . . ?
